data_4347887
loop_
_publ_author_name
'Li, Lei-Lei'
'Cao, Gao-Juan'
'Zhao, Jun-Wei'
'He, Huan'
'Yang, Bai-Feng'
'Yang, Guo-Yu'

_publ_section_title
;
 Lanthanide Germanate Cluster Organic Frameworks Based on {Ln8Ge12}
 Clusters: From One-Dimensional Chains to Two-Dimensional Layers and
 Three-Dimensional Frameworks.
;
_journal_issue 11
_journal_name_full 'Inorganic chemistry'
_journal_page_first 5671
_journal_page_last 5683
_journal_paper_doi 10.1021/acs.inorgchem.6b00754
_journal_volume 55
_journal_year 2016
_chemical_formula_moiety 'C122 H180 Ge24 N20 Nd20 O142, 18(O)'
_chemical_formula_sum 'C122 H212 Ge24 N20 Nd20 O160'
_chemical_formula_weight 9146.08
_space_group_crystal_system triclinic
_space_group_IT_number 2
_space_group_name_Hall '-P 1'
_space_group_name_H-M_alt 'P -1'
_atom_sites_solution_hydrogens geom
_atom_sites_solution_primary direct
_atom_sites_solution_secondary difmap
_audit_creation_date 2016-05-04
_audit_creation_method
;
Olex2 1.2
(compiled 2016.02.19 svn.r3266 for OlexSys, GUI svn.r5155)
;
_cell_angle_alpha 87.050(4)
_cell_angle_beta 84.278(3)
_cell_angle_gamma 83.494(2)
_cell_formula_units_Z 1
_cell_length_a 15.9088(19)
_cell_length_b 16.755(2)
_cell_length_c 22.433(3)
_cell_measurement_reflns_used 16097
_cell_measurement_temperature 293(2)
_cell_measurement_theta_max 27.4797
_cell_measurement_theta_min 2.5671
_cell_volume 5906.6(13)
_computing_cell_refinement 'Bruker XSCANS'
_computing_data_collection 'Bruker XSCANS'
_computing_data_reduction 'Bruker SHELXTL'
_computing_molecular_graphics 'Olex2 (Dolomanov et al., 2009)'
_computing_publication_material 'Olex2 (Dolomanov et al., 2009)'
_computing_structure_refinement 'SHELXL-97 (Sheldrick, 1997)'
_computing_structure_solution 'SHELXS-97 (Sheldrick, 1990)'
_diffrn_ambient_temperature 293(2)
_diffrn_detector_area_resol_mean none
_diffrn_measured_fraction_theta_full 0.979
_diffrn_measured_fraction_theta_max 0.979
_diffrn_measurement_device_type 'Bruker P4'
_diffrn_measurement_method '\w scans'
_diffrn_radiation_monochromator graphite
_diffrn_radiation_type MoK\a
_diffrn_radiation_wavelength 0.71073
_diffrn_reflns_av_R_equivalents 0.0285
_diffrn_reflns_av_unetI/netI 0.0437
_diffrn_reflns_limit_h_max 20
_diffrn_reflns_limit_h_min -20
_diffrn_reflns_limit_k_max 21
_diffrn_reflns_limit_k_min -21
_diffrn_reflns_limit_l_max 23
_diffrn_reflns_limit_l_min -29
_diffrn_reflns_number 46138
_diffrn_reflns_theta_full 27.49
_diffrn_reflns_theta_max 27.49
_diffrn_reflns_theta_min 2.05
_diffrn_source 'fine-focus sealed tube'
_diffrn_standards_decay_% none
_diffrn_standards_interval_count none
_diffrn_standards_interval_time none
_diffrn_standards_number none
_exptl_absorpt_coefficient_mu 7.420
_exptl_absorpt_correction_T_max 0.4696
_exptl_absorpt_correction_T_min 0.2802
_exptl_absorpt_correction_type multi-scan
_exptl_absorpt_process_details SADABS
_exptl_crystal_colour PINK
_exptl_crystal_density_diffrn 2.571
_exptl_crystal_density_method 'not measured'
_exptl_crystal_description BLOCK
_exptl_crystal_F_000 4332
_exptl_crystal_size_max 0.23
_exptl_crystal_size_mid 0.16
_exptl_crystal_size_min 0.12
_refine_diff_density_max 2.042
_refine_diff_density_min -1.812
_refine_diff_density_rms 0.243
_refine_ls_extinction_method none
_refine_ls_goodness_of_fit_ref 1.081
_refine_ls_hydrogen_treatment constr
_refine_ls_matrix_type full
_refine_ls_number_parameters 1558
_refine_ls_number_reflns 26533
_refine_ls_number_restraints 3487
_refine_ls_restrained_S_all 1.059
_refine_ls_R_factor_all 0.0449
_refine_ls_R_factor_gt 0.0351
_refine_ls_shift/su_max 0.002
_refine_ls_shift/su_mean 0.000
_refine_ls_structure_factor_coef Fsqd
_refine_ls_weighting_details 'calc w=1/[\s^2^(Fo^2^)+(0.0658P)^2^+7.5128P] where P=(Fo^2^+2Fc^2^)/3'
_refine_ls_weighting_scheme calc
_refine_ls_wR_factor_gt 0.0985
_refine_ls_wR_factor_ref 0.1152
_reflns_number_gt 21895
_reflns_number_total 26533
_reflns_threshold_expression >2sigma(I)
_cod_data_source_file ic6b00754_si_011.cif
_cod_data_source_block 10
_cod_depositor_comments
;
The following automatic conversions were performed:

data item '_exptl_absorpt_correction_type' value 'MULTI-SCAN' was
changed to 'multi-scan' in accordance with the
/home/saulius/struct/COD-crude-data/automatic-downloads/DataCite-retrospective/ACS/depositions/lib/dictionaries/cif_core.dic
dictionary named 'cif_core.dic' version 2.4.2 last updated on
2011-04-26.

Automatic conversion script
Id: cif_fix_values 6909 2019-04-08 15:41:33Z antanas 
;
_cod_original_cell_volume 5906.5(12)
_cod_original_sg_symbol_H-M P-1
_cod_database_code 4347887
_olex2_refinement_description
;
1. Fixed Uiso
 At 1.2 times of:
  All C(H) groups, All C(H,H) groups, All O(H) groups, All O(H,H) groups
2. Rigid bond restraints
 N2, C20
 with sigma for 1-2 distances of 0.001 and sigma for 1-3 distances of 0.002
3. Uiso/Uaniso restraints and constraints
C1 \\sim C2 \\sim C3 \\sim C4 \\sim C5 \\sim C6 \\sim C7 \\sim C8 \\sim C9
\\sim C10 \\sim C11 \\sim C12 \\sim C13 \\sim C14 \\sim C15 \\sim C16 \\sim C17
\\sim C18 \\sim C19 \\sim C20 \\sim C21 \\sim C22 \\sim C23 \\sim C24 \\sim C25
\\sim C26 \\sim C27 \\sim C28 \\sim C29 \\sim C30 \\sim C31 \\sim C32 \\sim C33
\\sim C34 \\sim C35 \\sim C36 \\sim C37 \\sim C38 \\sim C39 \\sim C40 \\sim C41
\\sim C42 \\sim C43 \\sim C44 \\sim C45 \\sim C46 \\sim C47 \\sim C48 \\sim C49
\\sim C50 \\sim C51 \\sim C52 \\sim C53 \\sim C54 \\sim C55 \\sim C56 \\sim C57
\\sim C58 \\sim C59 \\sim C60 \\sim C61 \\sim N1 \\sim N2 \\sim N3 \\sim N4
\\sim N5 \\sim N6 \\sim N7 \\sim N8 \\sim N9 \\sim N10 \\sim O1 \\sim O2 \\sim
O3 \\sim O4 \\sim O5 \\sim O6 \\sim O7 \\sim O8 \\sim O9 \\sim O10 \\sim O11
\\sim O12 \\sim O13 \\sim O14 \\sim O15 \\sim O16 \\sim O17 \\sim O18 \\sim O19
\\sim O20 \\sim O21 \\sim O22 \\sim O23 \\sim O24 \\sim O25 \\sim O26 \\sim O27
\\sim O28 \\sim O29 \\sim O30 \\sim O31 \\sim O32 \\sim O33 \\sim O34 \\sim O35
\\sim O36 \\sim O37 \\sim O38 \\sim O39 \\sim O40 \\sim O41 \\sim O42 \\sim O43
\\sim O44 \\sim O45 \\sim O46 \\sim O47 \\sim O48 \\sim O49 \\sim O50 \\sim O51
\\sim O52 \\sim O53 \\sim O54 \\sim O55 \\sim O56 \\sim O57 \\sim O58 \\sim
O10W \\sim O12W \\sim O13W \\sim O11W \\sim O1W \\sim O2W \\sim O3W \\sim O4W
\\sim O5W \\sim O6W \\sim O7W \\sim O8W \\sim O9W \\sim O14W \\sim O15W \\sim
O16W \\sim O17W \\sim O18W \\sim O19W \\sim O20W \\sim O21W \\sim O22W: within
3.8A with sigma of 0.02 and sigma for terminal atoms of 0.04
4.a Riding coordinates:
 O58(H58A), O10W(H10A,H10B), O12W(H12A,H12B), O13W(H13A,H13B), O11W(H11A,H11B),
  O1W(H1A,H1B), O2W(H2A,H2B), O3W(H3A,H3B), O4W(H4A,H4B), O5W(H5A,H5B), O6W(H6A,
 H6B), O7W(H7A,H7B), O8W(H8A,H8B), O9W(H9A,H9B)
4.b Secondary CH2 refined with riding coordinates:
 C1(H1C,H1D), C2(H2C,H2D), C4(H4C,H4D), C5(H5C,H5D), C7(H7C,H7D), C8(H8C,H8D),
 C10(H10C,H10D), C11(H11C,H11D), C13(H13C,H13D), C14(H14C,H14D), C16(H16A,H16B),
  C17(H17A,H17B), C29(H29A,H29B), C30(H30A,H30B), C32(H32A,H32B), C33(H33A,
 H33B), C35(H35A,H35B), C36(H36A,H36B), C38(H38A,H38B), C39(H39A,H39B),
 C41(H41A,H41B), C42(H42A,H42B), C44(H44A,H44B), C45(H45A,H45B)
4.c Aromatic/amide H refined with riding coordinates:
 C20(H20), C21(H21), C22(H22), C24(H24), C26(H26), C27(H27), C48(H48),
 C49(H49), C50(H50), C52(H52), C53(H53), C54(H54), C57(H57), C58(H58), C60(H60)
;
_olex2_submission_special_instructions 'No special instructions were received'

loop_
_space_group_symop_id
_space_group_symop_operation_xyz
1 'x, y, z'
2 '-x, -y, -z'

loop_
_atom_site_label
_atom_site_type_symbol
_atom_site_fract_x
_atom_site_fract_y
_atom_site_fract_z
_atom_site_U_iso_or_equiv
_atom_site_adp_type
_atom_site_occupancy
_atom_site_symmetry_multiplicity
_atom_site_calc_flag
_atom_site_refinement_flags
_atom_site_disorder_assembly
_atom_site_disorder_group
Nd1 Nd 1.16094(2) 0.17971(2) 0.401216(16) 0.03287(8) Uani 1 1 d . . 1
Nd2 Nd 1.14589(2) -0.179639(19) 0.421808(14) 0.02430(7) Uani 1 1 d . . 1
Nd3 Nd 0.94491(2) -0.076419(18) 0.346638(14) 0.02386(7) Uani 1 1 d . . 1
Nd4 Nd 0.81033(2) 0.094162(18) 0.429836(13) 0.02352(7) Uani 1 1 d . . 1
Nd5 Nd 0.60485(2) 0.19789(2) 0.353680(16) 0.03386(8) Uani 1 1 d . . 1
Nd6 Nd 0.709846(19) 0.319824(18) -0.071162(13) 0.02219(7) Uani 1 1 d . . 1
Nd7 Nd 0.488838(19) 0.602802(18) -0.160872(13) 0.02112(7) Uani 1 1 d . . 1
Nd8 Nd 0.20245(2) 0.35634(2) -0.219030(14) 0.02647(7) Uani 1 1 d . . 1
Nd9 Nd 0.357052(18) 0.431539(17) -0.104601(12) 0.01874(7) Uani 1 1 d . . 1
Nd10 Nd 0.361361(19) 0.325367(18) 0.049785(13) 0.02114(7) Uani 1 1 d . . 1
Ge1 Ge 1.22258(4) 0.11942(4) 0.54216(3) 0.02587(13) Uani 1 1 d . . 1
Ge2 Ge 1.27270(4) -0.00585(4) 0.43395(3) 0.02792(13) Uani 1 1 d . . 1
Ge3 Ge 1.15784(4) -0.00191(4) 0.32054(3) 0.02651(13) Uani 1 1 d . . 1
Ge4 Ge 0.98961(4) 0.12780(4) 0.32004(3) 0.02746(13) Uani 1 1 d . . 1
Ge5 Ge 0.94354(4) 0.24980(4) 0.42683(3) 0.02660(13) Uani 1 1 d . . 1
Ge6 Ge 1.05481(4) 0.24912(4) 0.53890(3) 0.02668(13) Uani 1 1 d . . 1
Ge7 Ge 0.69951(4) 0.50822(4) -0.15590(3) 0.02097(12) Uani 1 1 d . . 1
Ge8 Ge 0.77995(4) 0.49714(4) -0.02712(3) 0.02082(12) Uani 1 1 d . . 1
Ge9 Ge 0.72764(4) 0.36741(3) 0.07855(3) 0.02060(12) Uani 1 1 d . . 1
Ge10 Ge 0.58890(4) 0.24521(3) 0.05669(3) 0.02131(12) Uani 1 1 d . . 1
Ge11 Ge 0.50904(4) 0.25365(3) -0.06991(3) 0.02076(12) Uani 1 1 d . . 1
Ge12 Ge 0.56344(4) 0.38382(3) -0.17578(2) 0.02030(12) Uani 1 1 d . . 1
O1 O 1.2544(3) 0.0911(3) 0.46604(19) 0.0298(9) Uani 1 1 d U . 1
O2 O 1.2269(3) 0.0372(3) 0.36729(19) 0.0323(9) Uani 1 1 d U . 1
O3 O 1.0994(3) 0.0932(3) 0.3087(2) 0.0454(12) Uani 1 1 d U . 1
O4 O 1.0104(3) 0.2082(3) 0.3643(2) 0.0312(9) Uani 1 1 d U . 1
O5 O 1.0377(3) 0.2622(3) 0.4614(2) 0.0343(10) Uani 1 1 d U . 1
O6 O 1.1611(3) 0.2065(3) 0.5148(2) 0.0320(9) Uani 1 1 d U . 1
O7 O 1.1593(3) 0.0463(2) 0.57216(19) 0.0273(8) Uani 1 1 d U . 1
O8 O 1.2006(3) -0.0715(3) 0.46448(19) 0.0315(9) Uani 1 1 d U . 1
O9 O 1.0920(3) -0.0698(3) 0.35648(18) 0.0284(9) Uani 1 1 d U . 1
O10 O 0.9371(3) 0.0606(3) 0.3677(2) 0.0328(9) Uani 1 1 d U . 1
O11 O 0.8977(3) 0.1764(3) 0.47228(19) 0.0307(9) Uani 1 1 d U . 1
O12 O 1.0044(3) 0.1738(3) 0.57970(19) 0.0295(9) Uani 1 1 d U . 1
O13 O 1.1574(3) 0.1781(3) 0.6440(2) 0.0382(11) Uani 1 1 d U . 1
O14 O 1.1987(3) 0.2600(3) 0.7060(2) 0.0467(12) Uani 1 1 d U . 1
O15 O 1.3283(3) -0.0367(3) 0.5315(2) 0.0369(10) Uani 1 1 d U . 1
O16 O 1.4436(3) -0.1062(4) 0.5634(2) 0.0505(13) Uani 1 1 d U . 1
O17 O 1.2622(3) -0.1498(3) 0.3451(2) 0.0456(12) Uani 1 1 d U . 1
O18 O 1.2850(4) -0.2253(3) 0.2660(2) 0.0553(15) Uani 1 1 d U . 1
O19 O 0.9824(4) -0.0075(4) 0.2488(2) 0.0620(15) Uani 1 1 d U . 1
O20 O 1.0225(6) -0.0021(5) 0.1543(3) 0.089(2) Uani 1 1 d U . 1
O21 O 0.8320(3) 0.2122(3) 0.3613(2) 0.0331(9) Uani 1 1 d U . 1
O22 O 0.7189(3) 0.2878(3) 0.3325(2) 0.0427(11) Uani 1 1 d U . 1
O23 O 0.9044(4) 0.3119(3) 0.5471(2) 0.0454(12) Uani 1 1 d U . 1
O24 O 0.8448(6) 0.4304(5) 0.5735(6) 0.125(4) Uani 1 1 d U . 1
O25 O 0.6913(3) 0.2026(3) 0.4441(2) 0.0360(10) Uani 1 1 d U A 1
O26 O 0.7230(4) 0.2469(3) 0.5328(3) 0.0496(13) Uani 1 1 d U . 1
O27 O 0.7955(4) -0.0203(3) 0.3008(2) 0.0512(13) Uani 1 1 d U . 1
O28 O 0.7237(3) 0.0871(3) 0.3440(2) 0.0380(10) Uani 1 1 d U . .
O29 O 0.7637(3) 0.4649(3) -0.09859(18) 0.0281(9) Uani 1 1 d U . 1
O30 O 0.7730(3) 0.3969(2) 0.00515(17) 0.0237(8) Uani 1 1 d U . 1
O31 O 0.6884(3) 0.2848(2) 0.04566(19) 0.0266(8) Uani 1 1 d U . 1
O32 O 0.5940(3) 0.2328(2) -0.02320(17) 0.0251(8) Uani 1 1 d U . 1
O33 O 0.5828(2) 0.2990(2) -0.12596(17) 0.0221(8) Uani 1 1 d U . 1
O34 O 0.6676(2) 0.4110(2) -0.16630(18) 0.0241(8) Uani 1 1 d U . 1
O35 O 0.6236(3) 0.5775(2) -0.12105(17) 0.0252(8) Uani 1 1 d U . 1
O36 O 0.6909(3) 0.5559(2) 0.00369(17) 0.0248(8) Uani 1 1 d U . 1
O37 O 0.6359(2) 0.4289(2) 0.10209(17) 0.0234(8) Uani 1 1 d U . 1
O38 O 0.5031(3) 0.3149(2) 0.07781(18) 0.0250(8) Uani 1 1 d U . 1
O39 O 0.4391(3) 0.3366(2) -0.04574(17) 0.0249(8) Uani 1 1 d U . 1
O40 O 0.4940(3) 0.4605(2) -0.14320(18) 0.0238(8) Uani 1 1 d U . 1
O41 O 0.5930(3) 0.5510(3) -0.2401(2) 0.0406(11) Uani 1 1 d U . 1
O42 O 0.6182(4) 0.5924(6) -0.3334(3) 0.090(3) Uani 1 1 d U . 1
O43 O 0.7892(3) 0.6364(3) -0.0890(2) 0.0435(11) Uani 1 1 d U . 1
O44 O 0.9014(5) 0.6850(5) -0.1380(4) 0.107(3) Uani 1 1 d U . 1
O45 O 0.7898(3) 0.4842(3) 0.10556(19) 0.0306(9) Uani 1 1 d U . 1
O46 O 0.8622(3) 0.5122(3) 0.1804(2) 0.0396(11) Uani 1 1 d U . 1
O47 O 0.6120(4) 0.2770(3) 0.1710(2) 0.0471(12) Uani 1 1 d U . 1
O48 O 0.6446(4) 0.1953(3) 0.2474(2) 0.0494(12) Uani 1 1 d U . 1
O49 O 0.4339(3) 0.1930(3) 0.0156(2) 0.0385(10) Uani 1 1 d U . 1
O50 O 0.3800(5) 0.0798(4) 0.0409(3) 0.074(2) Uani 1 1 d U . 1
O51 O 0.4240(3) 0.3230(3) -0.17146(19) 0.0310(9) Uani 1 1 d U . 1
O52 O 0.3482(3) 0.2893(3) -0.2423(2) 0.0364(10) Uani 1 1 d U . 1
O53 O 0.3142(3) 0.4546(2) -0.20883(17) 0.0255(8) Uani 1 1 d U B 1
O54 O 0.3956(3) 0.5492(3) -0.24294(19) 0.0327(9) Uani 1 1 d U B 1
O55 O 0.2451(3) 0.3374(3) -0.1150(2) 0.0331(9) Uani 1 1 d U C 1
O56 O 0.2722(3) 0.2693(3) -0.0293(2) 0.0404(11) Uani 1 1 d U C 1
O57 O 1.0783(3) 0.3940(3) -0.2727(2) 0.0418(11) Uani 1 1 d U . 1
O58 O 0.9423(4) 0.3957(4) -0.2897(3) 0.0651(17) Uani 1 1 d U . 1
H58A H 0.9477 0.4234 -0.3224 0.078 Uiso 1 1 d R . 1
O10W O 0.8005(4) 0.1969(4) -0.0379(3) 0.0678(19) Uani 1 1 d U . 1
H10A H 0.8330 0.1844 -0.0692 0.081 Uiso 1 1 d R . 1
H10B H 0.8168 0.1667 -0.0087 0.081 Uiso 1 1 d R . 1
O12W O 0.5646(5) 0.7227(4) -0.2124(3) 0.081(2) Uani 1 1 d U D 1
H12A H 0.5940 0.7461 -0.1905 0.097 Uiso 1 1 d R D 1
H12B H 0.5646 0.7475 -0.2464 0.097 Uiso 1 1 d R D 1
O13W O 0.3366(6) 0.2086(4) 0.1247(4) 0.090(2) Uani 1 1 d U E 1
H13A H 0.3641 0.2281 0.1500 0.108 Uiso 1 1 d R E 1
H13B H 0.2877 0.2009 0.1415 0.108 Uiso 1 1 d R E 1
O11W O 0.5906(3) 0.4201(3) -0.03091(19) 0.0291(9) Uani 1 1 d U . 1
H11A H 0.5967 0.4654 -0.0176 0.035 Uiso 1 1 d R . 1
H11B H 0.5379 0.4146 -0.0290 0.035 Uiso 1 1 d R . 1
O1W O 1.1680(7) 0.3242(5) 0.3880(5) 0.122(3) Uani 1 1 d U . 1
H1A H 1.1302 0.3566 0.3727 0.146 Uiso 1 1 d R . 1
H1B H 1.2014 0.3518 0.4034 0.146 Uiso 1 1 d R . 1
O2W O 1.2133(9) 0.2122(7) 0.2938(5) 0.157(4) Uani 1 1 d U . 1
H2A H 1.2437 0.2501 0.2970 0.188 Uiso 1 1 d R . 1
H2B H 1.2061 0.2088 0.2570 0.188 Uiso 1 1 d R . 1
O3W O 1.3172(7) 0.2088(6) 0.3827(6) 0.153(4) Uani 1 1 d U . 1
H3A H 1.3674 0.1886 0.3717 0.184 Uiso 1 1 d R . 1
H3B H 1.3147 0.2593 0.3755 0.184 Uiso 1 1 d R . 1
O4W O 1.0694(3) 0.0788(3) 0.4551(2) 0.0343(10) Uani 1 1 d U . 1
H4A H 1.0869 0.0306 0.4649 0.041 Uiso 1 1 d R . 1
H4B H 1.0168 0.0877 0.4668 0.041 Uiso 1 1 d R . 1
O5W O 0.5390(3) 0.3282(3) 0.3134(2) 0.0443(12) Uani 1 1 d U F 1
H5A H 0.4879 0.3481 0.3219 0.053 Uiso 1 1 d R F 1
H5B H 0.5645 0.3625 0.2914 0.053 Uiso 1 1 d R F 1
O6W O 0.4510(5) 0.1966(5) 0.3448(4) 0.092(3) Uani 1 1 d U G 1
H6A H 0.4494 0.2470 0.3373 0.111 Uiso 1 1 d R G 1
H6B H 0.4020 0.1870 0.3603 0.111 Uiso 1 1 d R G 1
O7W O 1.0042(4) -0.1909(4) 0.2765(3) 0.0703(19) Uani 1 1 d U H 1
H7A H 1.0231 -0.1783 0.2409 0.084 Uiso 1 1 d R H 1
H7B H 1.0452 -0.2148 0.2943 0.084 Uiso 1 1 d R H 1
O8W O 1.1497(4) -0.2696(4) 0.3301(3) 0.0590(16) Uani 1 1 d U I 1
H8A H 1.1927 -0.2590 0.3067 0.071 Uiso 1 1 d R I 1
H8B H 1.1269 -0.3067 0.3155 0.071 Uiso 1 1 d R I 1
O9W O 0.7548(3) 0.2297(4) -0.1537(3) 0.0571(16) Uani 1 1 d U . 1
H9A H 0.7400 0.2292 -0.1890 0.069 Uiso 1 1 d R . 1
H9B H 0.8052 0.2068 -0.1535 0.069 Uiso 1 1 d R . 1
O14W O 0.0074(7) 0.4223(8) 0.2356(5) 0.139(4) Uani 1 1 d U J 1
O15W O 0.0570(6) 0.4398(5) 0.3478(5) 0.108(3) Uani 1 1 d U K 1
O16W O 0.2643(6) 0.4304(5) 0.4358(3) 0.092(2) Uani 1 1 d U L 1
O17W O 0.0793(5) 0.8468(5) 0.1594(4) 0.089(2) Uani 1 1 d . M 1
O18W O 0.8122(8) 0.8152(7) 0.8226(7) 0.173(6) Uani 1 1 d . N 1
O19W O 0.9492(15) 0.7813(12) 0.9619(7) 0.246(10) Uani 1 1 d . O 1
O20W O 0.1515(11) 0.0741(10) 0.0863(8) 0.204(6) Uani 1 1 d U . .
O21W O 0.1489(12) 0.8986(10) 0.9423(7) 0.215(8) Uani 1 1 d . P 1
O22W O 0.2779(13) 0.9613(10) 0.0497(14) 0.345(17) Uani 1 1 d . Q 4
N1 N 0.5474(5) 0.2955(6) 0.4483(4) 0.079(2) Uani 1 1 d U A 1
N2 N 0.4996(9) 0.3932(9) 0.5482(5) 0.139(3) Uani 1 1 d U . .
N3 N 0.5818(4) 0.0595(4) 0.3004(3) 0.0457(14) Uani 1 1 d U . 1
N4 N 0.5773(6) -0.0729(6) 0.2311(4) 0.075(2) Uani 1 1 d U . 1
N5 N 0.2563(4) 0.4445(3) -0.3139(2) 0.0319(11) Uani 1 1 d U B 1
N6 N 0.3281(5) 0.5182(4) -0.4166(3) 0.0485(15) Uani 1 1 d U B 1
N7 N 0.2001(6) 0.0634(5) -0.0952(4) 0.0666(19) Uani 1 1 d U C 1
N8 N 0.1936(4) 0.2101(4) -0.1599(3) 0.0374(12) Uani 1 1 d U C 1
N9 N 0.8784(4) 0.3273(4) -0.1123(3) 0.0370(12) Uani 1 1 d U . 1
N10 N 1.0469(4) 0.3423(4) -0.1586(3) 0.0373(12) Uani 1 1 d U . 1
C1 C 1.3168(4) 0.1493(4) 0.5812(3) 0.0340(13) Uani 1 1 d U . 1
H1C H 1.3383 0.1040 0.6060 0.041 Uiso 1 1 calc R . 1
H1D H 1.3620 0.1608 0.5508 0.041 Uiso 1 1 calc R . 1
C2 C 1.2941(5) 0.2217(5) 0.6199(3) 0.0414(16) Uani 1 1 d U . 1
H2C H 1.2892 0.2699 0.5940 0.050 Uiso 1 1 calc R . 1
H2D H 1.3400 0.2255 0.6446 0.050 Uiso 1 1 calc R . 1
C3 C 1.2116(4) 0.2189(4) 0.6603(3) 0.0307(13) Uani 1 1 d U . 1
C4 C 1.3914(5) -0.0398(6) 0.4118(3) 0.0514(18) Uani 1 1 d U R 1
H4C H 1.3946 -0.0801 0.3818 0.062 Uiso 1 1 calc R R 1
H4D H 1.4171 0.0060 0.3928 0.062 Uiso 1 1 calc R R 1
C5 C 1.4420(6) -0.0722(8) 0.4584(4) 0.071(2) Uani 1 1 d U R 1
H5C H 1.4918 -0.0432 0.4559 0.085 Uiso 1 1 calc R R 1
H5D H 1.4619 -0.1276 0.4495 0.085 Uiso 1 1 calc R R 1
C6 C 1.4027(4) -0.0712(5) 0.5232(3) 0.0371(14) Uani 1 1 d U R 1
C7 C 1.2198(5) -0.0319(5) 0.2450(3) 0.0417(15) Uani 1 1 d U . 1
H7C H 1.1836 -0.0589 0.2222 0.050 Uiso 1 1 calc R . 1
H7D H 1.2336 0.0165 0.2222 0.050 Uiso 1 1 calc R . 1
C8 C 1.3022(5) -0.0872(5) 0.2524(4) 0.0499(18) Uani 1 1 d U . 1
H8C H 1.3284 -0.1035 0.2133 0.060 Uiso 1 1 calc R . 1
H8D H 1.3418 -0.0585 0.2708 0.060 Uiso 1 1 calc R . 1
C9 C 1.2833(4) -0.1598(5) 0.2906(3) 0.0380(15) Uani 1 1 d U . 1
C10 C 0.9449(6) 0.1649(5) 0.2455(3) 0.0493(17) Uani 1 1 d U . 1
H10C H 0.8838 0.1636 0.2504 0.059 Uiso 1 1 calc R . 1
H10D H 0.9555 0.2206 0.2378 0.059 Uiso 1 1 calc R . 1
C11 C 0.9786(9) 0.1206(7) 0.1937(4) 0.084(3) Uani 1 1 d U . 1
H11C H 1.0334 0.1385 0.1799 0.101 Uiso 1 1 calc R . 1
H11D H 0.9414 0.1357 0.1623 0.101 Uiso 1 1 calc R . 1
C12 C 0.9903(7) 0.0301(6) 0.1996(4) 0.059(2) Uani 1 1 d U . 1
C13 C 0.8816(4) 0.3516(4) 0.4063(3) 0.0332(13) Uani 1 1 d U . 1
H13C H 0.8358 0.3644 0.4373 0.040 Uiso 1 1 calc R . 1
H13D H 0.9193 0.3935 0.4043 0.040 Uiso 1 1 calc R . 1
C14 C 0.8444(5) 0.3495(4) 0.3456(3) 0.0353(14) Uani 1 1 d U . 1
H14C H 0.8083 0.3991 0.3386 0.042 Uiso 1 1 calc R . 1
H14D H 0.8902 0.3452 0.3136 0.042 Uiso 1 1 calc R . 1
C15 C 0.7932(4) 0.2789(4) 0.3454(3) 0.0303(12) Uani 1 1 d U . 1
C16 C 1.0635(5) 0.3509(4) 0.5711(3) 0.0439(16) Uani 1 1 d U . 1
H16A H 1.0574 0.3462 0.6146 0.053 Uiso 1 1 calc R . 1
H16B H 1.1189 0.3681 0.5583 0.053 Uiso 1 1 calc R . 1
C17 C 0.9934(7) 0.4136(5) 0.5492(4) 0.063(2) Uani 1 1 d U . 1
H17A H 0.9919 0.4622 0.5712 0.075 Uiso 1 1 calc R . 1
H17B H 1.0075 0.4271 0.5071 0.075 Uiso 1 1 calc R . 1
C18 C 0.9078(6) 0.3851(5) 0.5570(4) 0.0526(19) Uani 1 1 d U . 1
C19 C 0.5931(7) 0.2958(7) 0.4948(4) 0.075(2) Uani 1 1 d U A 1
C20 C 0.5690(9) 0.3384(9) 0.5457(6) 0.110(3) Uani 1 1 d U . .
H20 H 0.6006 0.3295 0.5785 0.132 Uiso 1 1 calc R A 1
C21 C 0.4354(10) 0.3659(11) 0.5073(6) 0.127(4) Uani 1 1 d U . .
H21 H 0.3773 0.3689 0.5185 0.153 Uiso 1 1 calc R A 1
C22 C 0.4713(8) 0.3370(9) 0.4536(6) 0.107(3) Uani 1 1 d U A 1
H22 H 0.4414 0.3468 0.4200 0.128 Uiso 1 1 calc R A 1
C23 C 0.6775(5) 0.2447(5) 0.4910(3) 0.0478(17) Uani 1 1 d U A 1
C24 C 0.6471(7) -0.0620(6) 0.2575(4) 0.060(2) Uani 1 1 d U . 1
H24 H 0.6939 -0.1007 0.2548 0.072 Uiso 1 1 calc R . 1
C25 C 0.6496(5) 0.0074(5) 0.2891(3) 0.0429(15) Uani 1 1 d U . 1
C26 C 0.5117(6) 0.0480(6) 0.2751(4) 0.062(2) Uani 1 1 d U . 1
H26 H 0.4627 0.0837 0.2813 0.074 Uiso 1 1 calc R . 1
C27 C 0.5124(7) -0.0185(7) 0.2389(5) 0.070(2) Uani 1 1 d U . 1
H27 H 0.4642 -0.0238 0.2198 0.084 Uiso 1 1 calc R . 1
C28 C 0.7310(5) 0.0247(4) 0.3125(3) 0.0402(15) Uani 1 1 d U . 1
C29 C 0.7693(4) 0.5428(4) -0.2258(3) 0.0330(13) Uani 1 1 d U . 1
H29A H 0.7729 0.6001 -0.2244 0.040 Uiso 1 1 calc R . 1
H29B H 0.8263 0.5155 -0.2251 0.040 Uiso 1 1 calc R . 1
C30 C 0.7341(4) 0.5256(5) -0.2844(3) 0.0426(16) Uani 1 1 d U . 1
H30A H 0.7684 0.5480 -0.3180 0.051 Uiso 1 1 calc R . 1
H30B H 0.7381 0.4679 -0.2886 0.051 Uiso 1 1 calc R . 1
C31 C 0.6431(5) 0.5605(5) -0.2864(3) 0.0413(16) Uani 1 1 d U . 1
C32 C 0.8924(4) 0.5278(5) -0.0220(3) 0.0378(14) Uani 1 1 d U . 1
H32A H 0.8902 0.5626 0.0114 0.045 Uiso 1 1 calc R . 1
H32B H 0.9301 0.4798 -0.0135 0.045 Uiso 1 1 calc R . 1
C33 C 0.9294(6) 0.5701(6) -0.0774(4) 0.062(2) Uani 1 1 d U . 1
H33A H 0.9468 0.5311 -0.1080 0.075 Uiso 1 1 calc R . 1
H33B H 0.9796 0.5931 -0.0683 0.075 Uiso 1 1 calc R . 1
C34 C 0.8674(5) 0.6365(6) -0.1022(4) 0.055(2) Uani 1 1 d U . 1
C35 C 0.8108(5) 0.3216(4) 0.1308(3) 0.0422(15) Uani 1 1 d U . 1
H35A H 0.7852 0.2821 0.1577 0.051 Uiso 1 1 calc R . 1
H35B H 0.8575 0.2932 0.1064 0.051 Uiso 1 1 calc R . 1
C36 C 0.8456(6) 0.3763(5) 0.1664(4) 0.059(2) Uani 1 1 d U . 1
H36A H 0.9062 0.3605 0.1658 0.071 Uiso 1 1 calc R . 1
H36B H 0.8213 0.3693 0.2075 0.071 Uiso 1 1 calc R . 1
C37 C 0.8330(4) 0.4641(4) 0.1491(3) 0.0318(13) Uani 1 1 d U . 1
C38 C 0.5983(5) 0.1426(4) 0.1007(3) 0.0352(13) Uani 1 1 d U . 1
H38A H 0.5422 0.1313 0.1175 0.042 Uiso 1 1 calc R . 1
H38B H 0.6202 0.1008 0.0731 0.042 Uiso 1 1 calc R . 1
C39 C 0.6565(5) 0.1399(4) 0.1516(3) 0.0408(15) Uani 1 1 d U . 1
H39A H 0.6530 0.0896 0.1746 0.049 Uiso 1 1 calc R . 1
H39B H 0.7148 0.1406 0.1342 0.049 Uiso 1 1 calc R . 1
C40 C 0.6348(5) 0.2088(4) 0.1935(3) 0.0351(14) Uani 1 1 d U . 1
C41 C 0.4765(5) 0.1572(4) -0.1018(3) 0.0362(14) Uani 1 1 d U . 1
H41A H 0.4254 0.1715 -0.1220 0.043 Uiso 1 1 calc R . 1
H41B H 0.5212 0.1367 -0.1315 0.043 Uiso 1 1 calc R . 1
C42 C 0.4602(6) 0.0910(4) -0.0549(4) 0.0486(18) Uani 1 1 d U . 1
H42A H 0.5136 0.0589 -0.0488 0.058 Uiso 1 1 calc R . 1
H42B H 0.4229 0.0562 -0.0697 0.058 Uiso 1 1 calc R . 1
C43 C 0.4203(5) 0.1225(4) 0.0050(4) 0.0439(16) Uani 1 1 d U . 1
C44 C 0.5547(4) 0.3604(4) -0.2588(3) 0.0331(13) Uani 1 1 d U . 1
H44A H 0.5320 0.4090 -0.2797 0.040 Uiso 1 1 calc R . 1
H44B H 0.6112 0.3444 -0.2778 0.040 Uiso 1 1 calc R . 1
C45 C 0.4983(5) 0.2939(5) -0.2655(3) 0.0425(16) Uani 1 1 d U . 1
H45A H 0.4842 0.2950 -0.3067 0.051 Uiso 1 1 calc R . 1
H45B H 0.5297 0.2422 -0.2571 0.051 Uiso 1 1 calc R . 1
C46 C 0.4167(4) 0.3025(4) -0.2240(3) 0.0311(12) Uani 1 1 d U . 1
C47 C 0.3214(4) 0.4888(4) -0.3116(3) 0.0307(12) Uani 1 1 d U B 1
C48 C 0.3579(5) 0.5246(5) -0.3626(3) 0.0382(14) Uani 1 1 d U B 1
H48 H 0.4039 0.5536 -0.3601 0.046 Uiso 1 1 calc R B 1
C49 C 0.2634(5) 0.4779(5) -0.4181(3) 0.0455(17) Uani 1 1 d U B 1
H49 H 0.2404 0.4748 -0.4543 0.055 Uiso 1 1 calc R B 1
C50 C 0.2284(5) 0.4400(4) -0.3684(3) 0.0390(15) Uani 1 1 d U B 1
H50 H 0.1836 0.4098 -0.3719 0.047 Uiso 1 1 calc R B 1
C51 C 0.3470(4) 0.4986(4) -0.2499(3) 0.0261(11) Uani 1 1 d U B 1
C52 C 0.1667(6) 0.1441(5) -0.1807(4) 0.0521(18) Uani 1 1 d U C 1
H52 H 0.1445 0.1479 -0.2177 0.062 Uiso 1 1 calc R C 1
C53 C 0.1711(7) 0.0721(5) -0.1494(5) 0.063(2) Uani 1 1 d U C 1
H53 H 0.1535 0.0279 -0.1661 0.076 Uiso 1 1 calc R C 1
C54 C 0.2229(6) 0.1289(5) -0.0734(4) 0.0553(18) Uani 1 1 d U C 1
H54 H 0.2415 0.1256 -0.0353 0.066 Uiso 1 1 calc R C 1
C55 C 0.2200(4) 0.2006(4) -0.1048(3) 0.0366(14) Uani 1 1 d U C 1
C56 C 0.2497(4) 0.2737(4) -0.0793(3) 0.0316(13) Uani 1 1 d U C 1
C57 C 0.9446(5) 0.3144(5) -0.0783(3) 0.0431(16) Uani 1 1 d U . 1
H57 H 0.9342 0.3000 -0.0379 0.052 Uiso 1 1 calc R . 1
C58 C 1.0254(5) 0.3216(5) -0.1010(3) 0.0448(16) Uani 1 1 d U . 1
H58 H 1.0683 0.3118 -0.0754 0.054 Uiso 1 1 calc R . 1
C59 C 0.9804(4) 0.3585(4) -0.1929(3) 0.0353(14) Uani 1 1 d U . 1
C60 C 0.8987(4) 0.3498(4) -0.1700(3) 0.0379(14) Uani 1 1 d U . 1
H60 H 0.8555 0.3597 -0.1954 0.045 Uiso 1 1 calc R . 1
C61 C 1.0023(4) 0.3857(4) -0.2581(3) 0.0366(14) Uani 1 1 d U . 1

loop_
_atom_site_aniso_label
_atom_site_aniso_U_11
_atom_site_aniso_U_22
_atom_site_aniso_U_33
_atom_site_aniso_U_23
_atom_site_aniso_U_13
_atom_site_aniso_U_12
Nd1 0.03343(19) 0.02905(17) 0.03578(18) 0.00377(14) -0.00192(14) -0.00537(14)
Nd2 0.02526(16) 0.02389(15) 0.02369(15) -0.00729(12) -0.00505(12) 0.00286(12)
Nd3 0.02583(16) 0.02291(15) 0.02324(15) -0.00743(11) -0.00496(12) 0.00083(12)
Nd4 0.02676(16) 0.02152(14) 0.02204(15) -0.00417(11) -0.00438(12) 0.00170(12)
Nd5 0.03178(19) 0.03583(18) 0.03400(18) 0.00054(14) -0.01108(14) 0.00224(14)
Nd6 0.01715(14) 0.02550(15) 0.02345(15) -0.00798(11) -0.00128(11) 0.00229(11)
Nd7 0.01819(15) 0.02355(14) 0.02132(14) -0.00448(11) -0.00055(11) -0.00051(11)
Nd8 0.02067(16) 0.03408(17) 0.02664(16) -0.01093(13) -0.00351(12) -0.00610(13)
Nd9 0.01701(14) 0.02140(14) 0.01829(13) -0.00505(10) -0.00375(10) -0.00049(11)
Nd10 0.01991(15) 0.02200(14) 0.02148(14) -0.00255(11) -0.00259(11) -0.00079(11)
Ge1 0.0249(3) 0.0258(3) 0.0285(3) -0.0044(2) -0.0067(2) -0.0045(2)
Ge2 0.0277(3) 0.0291(3) 0.0262(3) -0.0044(2) 0.0007(2) -0.0015(3)
Ge3 0.0270(3) 0.0296(3) 0.0214(3) -0.0031(2) 0.0015(2) 0.0010(2)
Ge4 0.0312(3) 0.0264(3) 0.0236(3) 0.0007(2) -0.0031(2) 0.0016(3)
Ge5 0.0295(3) 0.0217(3) 0.0284(3) 0.0000(2) -0.0069(3) 0.0014(2)
Ge6 0.0308(3) 0.0201(3) 0.0308(3) -0.0039(2) -0.0081(3) -0.0039(2)
Ge7 0.0177(3) 0.0251(3) 0.0194(3) -0.0032(2) -0.0002(2) 0.0001(2)
Ge8 0.0150(3) 0.0256(3) 0.0218(3) -0.0049(2) -0.0028(2) 0.0005(2)
Ge9 0.0179(3) 0.0234(3) 0.0201(3) -0.0042(2) -0.0046(2) 0.0034(2)
Ge10 0.0227(3) 0.0191(3) 0.0217(3) -0.0023(2) -0.0030(2) 0.0011(2)
Ge11 0.0200(3) 0.0194(3) 0.0232(3) -0.0062(2) -0.0036(2) 0.0001(2)
Ge12 0.0182(3) 0.0241(3) 0.0185(3) -0.0057(2) -0.0028(2) 0.0013(2)
O1 0.030(2) 0.028(2) 0.032(2) -0.0063(17) -0.0037(17) -0.0042(17)
O2 0.040(2) 0.032(2) 0.025(2) -0.0034(17) -0.0033(18) -0.0050(19)
O3 0.039(3) 0.041(2) 0.050(3) 0.011(2) 0.006(2) 0.009(2)
O4 0.031(2) 0.027(2) 0.035(2) -0.0030(17) -0.0022(18) -0.0015(17)
O5 0.039(2) 0.030(2) 0.036(2) 0.0006(18) -0.0101(19) -0.0044(18)
O6 0.032(2) 0.025(2) 0.040(2) -0.0037(18) -0.0074(18) -0.0016(17)
O7 0.027(2) 0.0240(19) 0.031(2) -0.0057(16) 0.0001(16) -0.0029(16)
O8 0.040(2) 0.030(2) 0.025(2) -0.0062(17) -0.0013(18) -0.0095(18)
O9 0.029(2) 0.029(2) 0.027(2) 0.0003(16) -0.0031(16) -0.0036(17)
O10 0.038(2) 0.024(2) 0.034(2) -0.0012(17) 0.0012(18) 0.0028(17)
O11 0.035(2) 0.032(2) 0.027(2) 0.0000(17) -0.0092(17) -0.0093(18)
O12 0.028(2) 0.028(2) 0.032(2) -0.0034(17) -0.0083(17) 0.0003(17)
O13 0.035(2) 0.037(2) 0.048(3) -0.019(2) -0.008(2) -0.0102(19)
O14 0.046(3) 0.053(3) 0.046(3) -0.025(2) -0.012(2) -0.009(2)
O15 0.032(2) 0.040(2) 0.039(2) -0.001(2) -0.0054(19) -0.0001(19)
O16 0.033(3) 0.069(3) 0.049(3) 0.016(3) -0.012(2) -0.006(2)
O17 0.041(3) 0.064(3) 0.032(2) -0.016(2) 0.005(2) -0.008(2)
O18 0.064(4) 0.053(3) 0.044(3) -0.017(3) 0.004(3) 0.015(3)
O19 0.072(4) 0.070(3) 0.035(3) 0.008(3) 0.005(3) 0.017(3)
O20 0.138(7) 0.079(5) 0.042(3) -0.009(3) 0.007(4) 0.008(5)
O21 0.035(2) 0.027(2) 0.036(2) 0.0029(17) -0.0047(18) 0.0002(17)
O22 0.039(3) 0.046(3) 0.045(3) 0.004(2) -0.018(2) -0.001(2)
O23 0.057(3) 0.031(2) 0.048(3) -0.005(2) -0.005(2) 0.000(2)
O24 0.099(7) 0.062(5) 0.199(10) -0.031(6) 0.012(7) 0.041(5)
O25 0.034(2) 0.035(2) 0.037(2) -0.0050(19) -0.0010(19) 0.0083(19)
O26 0.044(3) 0.051(3) 0.053(3) -0.015(2) -0.020(2) 0.018(2)
O27 0.060(3) 0.049(3) 0.045(3) -0.014(2) -0.023(2) 0.013(3)
O28 0.050(3) 0.035(2) 0.031(2) -0.0041(18) -0.014(2) 0.001(2)
O29 0.023(2) 0.037(2) 0.0240(19) -0.0098(17) -0.0034(15) 0.0041(17)
O30 0.0215(19) 0.0267(19) 0.0226(18) -0.0068(15) -0.0011(15) 0.0003(15)
O31 0.024(2) 0.0244(19) 0.033(2) -0.0065(16) -0.0067(16) -0.0011(16)
O32 0.024(2) 0.0274(19) 0.0240(19) -0.0039(16) -0.0063(15) 0.0014(16)
O33 0.0171(18) 0.0238(18) 0.0247(18) -0.0043(15) -0.0019(15) 0.0020(15)
O34 0.0168(18) 0.0284(19) 0.0273(19) -0.0055(16) -0.0036(15) 0.0005(15)
O35 0.023(2) 0.028(2) 0.0245(19) -0.0070(16) -0.0045(15) 0.0028(16)
O36 0.025(2) 0.0258(19) 0.0217(18) -0.0017(15) -0.0021(15) 0.0041(16)
O37 0.0190(19) 0.0220(18) 0.0281(19) -0.0066(15) 0.0007(15) 0.0016(15)
O38 0.0213(19) 0.0270(19) 0.0274(19) -0.0087(16) -0.0054(15) 0.0007(16)
O39 0.027(2) 0.0228(18) 0.0234(18) -0.0041(15) -0.0024(15) 0.0045(16)
O40 0.0212(19) 0.0235(18) 0.0270(19) -0.0046(15) -0.0014(15) -0.0033(15)
O41 0.028(2) 0.061(3) 0.032(2) -0.011(2) 0.0056(18) -0.002(2)
O42 0.056(4) 0.158(7) 0.041(3) 0.018(4) 0.001(3) 0.041(4)
O43 0.030(2) 0.060(3) 0.041(3) -0.002(2) 0.002(2) -0.008(2)
O44 0.050(4) 0.117(6) 0.146(7) 0.074(6) 0.000(5) -0.017(4)
O45 0.029(2) 0.036(2) 0.026(2) -0.0043(17) -0.0069(17) 0.0021(18)
O46 0.027(2) 0.043(3) 0.052(3) -0.020(2) -0.015(2) 0.000(2)
O47 0.062(3) 0.035(2) 0.042(3) 0.004(2) -0.015(2) 0.009(2)
O48 0.064(3) 0.046(3) 0.037(2) 0.000(2) -0.014(2) 0.005(2)
O49 0.044(3) 0.023(2) 0.049(3) -0.0084(19) -0.010(2) 0.0017(19)
O50 0.100(5) 0.041(3) 0.078(4) 0.001(3) 0.022(4) -0.022(3)
O51 0.032(2) 0.034(2) 0.028(2) -0.0099(17) -0.0064(17) 0.0018(17)
O52 0.027(2) 0.043(2) 0.040(2) -0.020(2) -0.0059(18) -0.0012(19)
O53 0.026(2) 0.031(2) 0.0199(18) -0.0023(16) -0.0061(15) -0.0005(16)
O54 0.031(2) 0.040(2) 0.028(2) -0.0031(18) -0.0064(17) -0.0066(19)
O55 0.030(2) 0.035(2) 0.037(2) -0.0078(18) -0.0027(18) -0.0095(18)
O56 0.043(3) 0.042(3) 0.040(2) -0.005(2) -0.015(2) -0.011(2)
O57 0.026(2) 0.063(3) 0.039(2) -0.009(2) -0.0043(19) -0.010(2)
O58 0.038(3) 0.099(5) 0.059(4) 0.022(3) -0.015(3) -0.013(3)
O10W 0.065(4) 0.066(4) 0.057(4) 0.015(3) 0.011(3) 0.036(3)
O12W 0.084(5) 0.078(5) 0.080(5) 0.026(4) -0.011(4) -0.012(4)
O13W 0.101(6) 0.071(5) 0.090(5) 0.013(4) 0.024(4) -0.016(4)
O11W 0.021(2) 0.031(2) 0.036(2) -0.0120(18) -0.0026(17) 0.0008(17)
O1W 0.122(8) 0.064(5) 0.173(9) 0.014(6) 0.015(7) -0.020(5)
O2W 0.241(12) 0.135(8) 0.100(7) -0.001(6) 0.026(8) -0.082(8)
O3W 0.113(8) 0.107(7) 0.230(11) 0.087(7) 0.000(8) -0.024(6)
O4W 0.031(2) 0.029(2) 0.042(2) -0.0001(19) -0.0025(19) -0.0027(18)
O5W 0.026(2) 0.040(3) 0.064(3) 0.003(2) -0.003(2) 0.009(2)
O6W 0.050(4) 0.092(5) 0.139(7) 0.045(5) -0.031(4) -0.030(4)
O7W 0.070(4) 0.078(4) 0.061(4) -0.040(3) -0.003(3) 0.017(3)
O8W 0.064(4) 0.057(3) 0.056(3) -0.026(3) 0.014(3) -0.010(3)
O9W 0.032(3) 0.083(4) 0.056(3) -0.044(3) -0.006(2) 0.016(3)
O14W 0.086(7) 0.187(10) 0.142(9) -0.037(8) -0.007(6) 0.007(7)
O15W 0.101(7) 0.080(5) 0.129(7) 0.012(5) 0.036(6) 0.003(5)
O16W 0.100(6) 0.111(6) 0.058(4) -0.009(4) -0.006(4) 0.020(5)
O17W 0.067(5) 0.093(6) 0.103(6) -0.037(5) -0.002(4) 0.020(4)
O18W 0.117(9) 0.129(9) 0.240(15) 0.087(10) 0.061(9) 0.016(7)
O19W 0.36(3) 0.243(19) 0.150(13) 0.034(13) -0.102(16) -0.057(19)
O20W 0.194(12) 0.174(11) 0.223(12) 0.020(10) 0.054(10) -0.010(10)
O21W 0.26(2) 0.187(14) 0.181(15) 0.037(12) -0.061(14) 0.071(13)
O22W 0.22(2) 0.123(12) 0.68(5) -0.05(2) 0.12(3) -0.096(13)
N1 0.061(4) 0.110(5) 0.054(4) -0.010(4) -0.012(3) 0.047(4)
N2 0.117(6) 0.181(7) 0.097(6) -0.035(6) -0.019(5) 0.094(5)
N3 0.050(3) 0.045(3) 0.044(3) -0.001(3) -0.011(3) -0.009(3)
N4 0.075(5) 0.072(5) 0.083(5) -0.023(4) -0.014(4) -0.023(4)
N5 0.030(3) 0.036(3) 0.031(2) -0.008(2) -0.008(2) -0.003(2)
N6 0.055(4) 0.063(4) 0.028(3) -0.004(3) -0.007(3) -0.006(3)
N7 0.081(5) 0.046(4) 0.077(5) -0.003(3) -0.017(4) -0.017(3)
N8 0.036(3) 0.038(3) 0.042(3) -0.014(2) -0.006(2) -0.011(2)
N9 0.024(3) 0.040(3) 0.045(3) -0.007(2) 0.001(2) 0.003(2)
N10 0.022(3) 0.050(3) 0.040(3) -0.010(2) -0.001(2) -0.004(2)
C1 0.029(3) 0.038(3) 0.036(3) -0.008(3) -0.010(2) -0.002(2)
C2 0.039(4) 0.047(4) 0.043(4) -0.019(3) -0.004(3) -0.016(3)
C3 0.033(3) 0.030(3) 0.032(3) -0.011(2) -0.012(2) -0.004(2)
C4 0.040(4) 0.071(4) 0.039(3) -0.005(3) 0.001(3) 0.009(3)
C5 0.032(4) 0.116(7) 0.058(5) 0.009(5) 0.003(4) 0.006(4)
C6 0.023(3) 0.050(4) 0.039(3) 0.004(3) -0.007(3) -0.008(3)
C7 0.044(4) 0.050(4) 0.028(3) -0.004(3) 0.007(3) 0.000(3)
C8 0.035(4) 0.064(5) 0.048(4) -0.018(3) 0.010(3) 0.001(3)
C9 0.023(3) 0.051(4) 0.038(3) -0.013(3) 0.002(3) 0.005(3)
C10 0.066(4) 0.046(4) 0.033(3) -0.002(3) -0.014(3) 0.014(3)
C11 0.123(7) 0.077(6) 0.047(5) -0.009(4) -0.014(5) 0.021(6)
C12 0.081(6) 0.056(4) 0.033(4) -0.002(3) -0.001(4) 0.013(4)
C13 0.034(3) 0.025(3) 0.041(3) -0.005(2) -0.010(3) 0.004(2)
C14 0.040(4) 0.030(3) 0.037(3) 0.007(3) -0.012(3) -0.004(3)
C15 0.037(3) 0.029(3) 0.024(3) 0.001(2) -0.006(2) 0.002(2)
C16 0.059(4) 0.034(3) 0.042(3) -0.014(3) -0.006(3) -0.014(3)
C17 0.094(6) 0.028(3) 0.065(5) -0.006(3) -0.006(5) -0.001(4)
C18 0.065(5) 0.034(3) 0.055(4) -0.006(3) -0.008(4) 0.013(3)
C19 0.062(5) 0.099(5) 0.052(4) -0.021(4) -0.014(4) 0.050(4)
C20 0.098(6) 0.139(6) 0.078(5) -0.033(5) -0.011(5) 0.065(5)
C21 0.108(7) 0.176(8) 0.083(6) -0.040(6) -0.020(6) 0.073(6)
C22 0.083(6) 0.150(6) 0.072(5) -0.025(5) -0.010(5) 0.068(5)
C23 0.045(4) 0.059(4) 0.036(3) -0.004(3) -0.009(3) 0.017(3)
C24 0.071(5) 0.058(4) 0.055(4) -0.017(4) -0.017(4) -0.012(4)
C25 0.053(4) 0.041(3) 0.038(3) -0.006(3) -0.013(3) -0.011(3)
C26 0.052(4) 0.072(5) 0.064(4) -0.007(4) -0.009(4) -0.011(4)
C27 0.058(5) 0.076(5) 0.084(5) -0.018(5) -0.021(4) -0.023(4)
C28 0.050(4) 0.040(3) 0.031(3) -0.003(3) -0.011(3) 0.001(3)
C29 0.020(3) 0.046(3) 0.031(3) 0.003(3) 0.000(2) -0.001(2)
C30 0.025(3) 0.070(4) 0.028(3) 0.003(3) 0.002(2) 0.010(3)
C31 0.029(3) 0.066(4) 0.026(3) -0.002(3) -0.002(2) 0.009(3)
C32 0.022(3) 0.050(4) 0.044(3) 0.002(3) -0.008(3) -0.012(3)
C33 0.036(4) 0.074(5) 0.072(5) 0.021(4) 0.000(4) -0.004(4)
C34 0.031(4) 0.064(5) 0.071(5) 0.019(4) -0.002(3) -0.013(3)
C35 0.045(4) 0.036(3) 0.048(3) -0.003(3) -0.026(3) 0.006(3)
C36 0.065(5) 0.051(4) 0.069(5) -0.004(4) -0.047(4) -0.001(4)
C37 0.019(3) 0.041(3) 0.036(3) -0.009(3) -0.007(2) 0.001(2)
C38 0.046(3) 0.025(3) 0.035(3) 0.002(2) -0.007(3) -0.005(3)
C39 0.051(4) 0.030(3) 0.039(3) -0.001(3) -0.009(3) 0.007(3)
C40 0.041(3) 0.035(3) 0.029(3) 0.001(2) -0.012(3) 0.004(3)
C41 0.043(3) 0.028(3) 0.041(3) -0.010(3) -0.014(3) -0.004(3)
C42 0.062(5) 0.021(3) 0.061(4) -0.008(3) 0.006(4) -0.006(3)
C43 0.048(4) 0.029(3) 0.054(4) 0.000(3) -0.003(3) -0.003(3)
C44 0.033(3) 0.043(3) 0.024(3) -0.011(2) -0.004(2) -0.001(3)
C45 0.035(4) 0.054(4) 0.041(3) -0.028(3) -0.002(3) -0.004(3)
C46 0.028(3) 0.034(3) 0.032(3) -0.011(2) -0.007(2) 0.002(2)
C47 0.034(3) 0.037(3) 0.021(3) -0.006(2) -0.006(2) 0.003(2)
C48 0.038(3) 0.050(4) 0.025(3) -0.005(3) -0.002(2) -0.001(3)
C49 0.051(4) 0.058(4) 0.029(3) -0.012(3) -0.015(3) 0.002(3)
C50 0.042(4) 0.047(4) 0.031(3) -0.012(3) -0.012(3) -0.005(3)
C51 0.023(3) 0.032(3) 0.024(2) -0.008(2) -0.008(2) 0.005(2)
C52 0.059(4) 0.046(4) 0.055(4) -0.012(3) -0.008(4) -0.015(3)
C53 0.071(5) 0.047(4) 0.078(5) -0.015(4) -0.010(4) -0.023(4)
C54 0.063(4) 0.043(4) 0.065(4) -0.003(3) -0.015(4) -0.017(3)
C55 0.030(3) 0.037(3) 0.044(3) -0.011(3) -0.007(3) -0.005(3)
C56 0.023(3) 0.029(3) 0.044(3) -0.007(2) 0.001(2) -0.010(2)
C57 0.033(3) 0.057(4) 0.036(3) -0.009(3) 0.003(3) 0.004(3)
C58 0.032(3) 0.065(4) 0.038(3) -0.011(3) -0.004(3) 0.000(3)
C59 0.023(3) 0.038(3) 0.044(3) -0.006(3) 0.000(3) 0.003(2)
C60 0.026(3) 0.042(3) 0.043(3) -0.003(3) 0.002(3) 0.005(3)
C61 0.025(3) 0.044(3) 0.041(3) -0.005(3) -0.004(3) -0.002(3)

loop_
_atom_type_symbol
_atom_type_description
_atom_type_scat_dispersion_real
_atom_type_scat_dispersion_imag
_atom_type_scat_source
H H 0.0000 0.0000 'International Tables Vol C Tables 4.2.6.8 and 6.1.1.4'
C C 0.0033 0.0016 'International Tables Vol C Tables 4.2.6.8 and 6.1.1.4'
N N 0.0061 0.0033 'International Tables Vol C Tables 4.2.6.8 and 6.1.1.4'
O O 0.0106 0.0060 'International Tables Vol C Tables 4.2.6.8 and 6.1.1.4'
Ge Ge 0.1547 1.8001 'International Tables Vol C Tables 4.2.6.8 and 6.1.1.4'
Nd Nd -0.1943 3.0179 'International Tables Vol C Tables 4.2.6.8 and 6.1.1.4'

loop_
_geom_angle_atom_site_label_1
_geom_angle_atom_site_label_2
_geom_angle_atom_site_label_3
_geom_angle
_geom_angle_site_symmetry_1
_geom_angle_site_symmetry_3
Ge1 Nd1 Ge2 56.095(16) . .
O1 Nd1 Ge1 29.91(10) . .
O1 Nd1 Ge2 29.39(10) . .
O1 Nd1 O2 59.27(13) . .
O1 Nd1 O3 112.75(13) . .
O1 Nd1 O4 145.74(14) . .
O1 Nd1 O5 113.14(14) . .
O1 Nd1 O6 59.23(14) . .
O1 Nd1 O2W 119.8(4) . .
O1 Nd1 O3W 68.1(2) . .
O1 Nd1 O4W 73.39(14) . .
O2 Nd1 Ge1 86.49(9) . .
O2 Nd1 Ge2 30.49(9) . .
O2 Nd1 O3 55.67(14) . .
O3 Nd1 Ge1 132.11(10) . .
O3 Nd1 Ge2 83.56(10) . .
O4 Nd1 Ge1 130.37(10) . .
O4 Nd1 Ge2 128.07(10) . .
O4 Nd1 O2 108.33(14) . .
O4 Nd1 O3 55.16(14) . .
O4 Nd1 O6 112.47(14) . .
O5 Nd1 Ge1 83.60(10) . .
O5 Nd1 Ge2 131.06(10) . .
O5 Nd1 O2 146.58(14) . .
O5 Nd1 O3 111.15(14) . .
O5 Nd1 O4 57.74(14) . .
O5 Nd1 O6 56.90(14) . .
O5 Nd1 O3W 127.7(3) . .
O6 Nd1 Ge1 29.99(9) . .
O6 Nd1 Ge2 86.02(9) . .
O6 Nd1 O2 116.25(13) . .
O6 Nd1 O3 148.90(14) . .
O1W Nd1 Ge1 107.9(3) . .
O1W Nd1 Ge2 145.5(3) . .
O1W Nd1 O1 122.7(3) . .
O1W Nd1 O2 145.9(3) . .
O1W Nd1 O3 119.9(3) . .
O1W Nd1 O4 86.1(3) . .
O1W Nd1 O5 67.3(3) . .
O1W Nd1 O6 83.9(3) . .
O1W Nd1 O2W 71.0(4) . .
O1W Nd1 O3W 70.1(3) . .
O1W Nd1 O4W 140.9(3) . .
O2W Nd1 Ge1 144.7(3) . .
O2W Nd1 Ge2 104.0(3) . .
O2W Nd1 O2 79.5(3) . .
O2W Nd1 O3 62.4(3) . .
O2W Nd1 O4 84.9(4) . .
O2W Nd1 O5 124.5(3) . .
O2W Nd1 O6 148.7(3) . .
O2W Nd1 O3W 64.2(4) . .
O2W Nd1 O4W 136.0(3) . .
O3W Nd1 Ge1 82.0(3) . .
O3W Nd1 Ge2 77.0(2) . .
O3W Nd1 O2 82.0(3) . .
O3W Nd1 O3 115.7(3) . .
O3W Nd1 O4 145.5(2) . .
O3W Nd1 O6 90.2(3) . .
O4W Nd1 Ge1 67.26(10) . .
O4W Nd1 Ge2 66.14(11) . .
O4W Nd1 O2 73.04(14) . .
O4W Nd1 O3 73.69(14) . .
O4W Nd1 O4 72.39(14) . .
O4W Nd1 O5 73.68(14) . .
O4W Nd1 O6 75.29(14) . .
O4W Nd1 O3W 141.0(2) . .
Nd4 Nd2 Nd3 116.405(11) 2_756 .
O8 Nd2 Nd3 104.00(11) . .
O8 Nd2 Nd4 35.94(10) . 2_756
O8 Nd2 O9 80.66(15) . .
O8 Nd2 O11 69.60(14) . 2_756
O8 Nd2 O12 117.81(15) . 2_756
O8 Nd2 O17 78.33(16) . .
O8 Nd2 O23 139.43(16) . 2_756
O8 Nd2 O26 76.64(17) . 2_756
O8 Nd2 O8W 147.47(17) . .
O9 Nd2 Nd3 34.61(10) . .
O9 Nd2 Nd4 108.83(10) . 2_756
O9 Nd2 O17 71.86(17) . .
O9 Nd2 O23 132.55(16) . 2_756
O9 Nd2 O26 144.69(18) . 2_756
O9 Nd2 O8W 86.06(17) . .
O11 Nd2 Nd3 103.89(11) 2_756 .
O11 Nd2 Nd4 35.82(10) 2_756 2_756
O11 Nd2 O9 118.81(15) 2_756 .
O11 Nd2 O17 142.96(16) 2_756 .
O11 Nd2 O23 72.99(16) 2_756 2_756
O11 Nd2 O26 77.70(17) 2_756 2_756
O11 Nd2 O8W 141.75(17) 2_756 .
O12 Nd2 Nd3 34.42(10) 2_756 .
O12 Nd2 Nd4 107.77(10) 2_756 2_756
O12 Nd2 O9 68.60(14) 2_756 .
O12 Nd2 O11 79.88(15) 2_756 2_756
O12 Nd2 O17 133.18(16) 2_756 .
O12 Nd2 O23 69.14(17) 2_756 2_756
O12 Nd2 O26 146.52(18) 2_756 2_756
O12 Nd2 O8W 83.81(18) 2_756 .
O17 Nd2 Nd3 101.39(13) . .
O17 Nd2 Nd4 107.92(11) . 2_756
O17 Nd2 O23 128.41(18) . 2_756
O17 Nd2 O26 77.28(19) . 2_756
O17 Nd2 O8W 69.32(18) . .
O23 Nd2 Nd3 99.60(13) 2_756 .
O23 Nd2 Nd4 103.70(12) 2_756 2_756
O23 Nd2 O26 80.66(19) 2_756 2_756
O23 Nd2 O8W 68.89(18) 2_756 .
O26 Nd2 Nd3 178.41(13) 2_756 .
O26 Nd2 Nd4 64.98(12) 2_756 2_756
O26 Nd2 O8W 98.87(19) 2_756 .
O8W Nd2 Nd3 79.79(15) . .
O8W Nd2 Nd4 163.55(15) . 2_756
Nd4 Nd3 Nd2 117.093(11) . .
O7 Nd3 Nd2 104.93(10) 2_756 .
O7 Nd3 Nd4 35.80(10) 2_756 .
O7 Nd3 O9 120.86(14) 2_756 .
O7 Nd3 O12 80.20(15) 2_756 2_756
O7 Nd3 O13 70.45(15) 2_756 2_756
O7 Nd3 O19 133.76(17) 2_756 .
O7 Nd3 O27 71.78(16) 2_756 .
O7 Nd3 O7W 141.3(2) 2_756 .
O9 Nd3 Nd2 35.25(10) . .
O9 Nd3 Nd4 109.98(10) . .
O9 Nd3 O12 69.10(14) . 2_756
O9 Nd3 O13 138.58(16) . 2_756
O9 Nd3 O19 81.69(19) . .
O9 Nd3 O27 151.78(17) . .
O9 Nd3 O7W 82.79(19) . .
O10 Nd3 Nd2 105.13(11) . .
O10 Nd3 Nd4 36.02(11) . .
O10 Nd3 O7 69.98(15) . 2_756
O10 Nd3 O9 81.68(15) . .
O10 Nd3 O12 118.15(15) . 2_756
O10 Nd3 O13 134.84(16) . 2_756
O10 Nd3 O19 75.06(19) . .
O10 Nd3 O27 79.83(16) . .
O10 Nd3 O7W 148.2(2) . .
O12 Nd3 Nd2 34.28(11) 2_756 .
O12 Nd3 Nd4 107.59(11) 2_756 .
O12 Nd3 O13 74.87(16) 2_756 2_756
O12 Nd3 O19 144.51(18) 2_756 .
O12 Nd3 O27 138.91(17) 2_756 .
O12 Nd3 O7W 81.26(19) 2_756 .
O13 Nd3 Nd2 105.30(12) 2_756 .
O13 Nd3 Nd4 99.68(11) 2_756 .
O13 Nd3 O19 120.9(2) 2_756 .
O13 Nd3 O27 67.81(17) 2_756 .
O13 Nd3 O7W 72.0(2) 2_756 .
O19 Nd3 Nd2 112.82(15) . .
O19 Nd3 Nd4 100.90(14) . .
O19 Nd3 O27 73.1(2) . .
O19 Nd3 O7W 75.3(2) . .
O27 Nd3 Nd2 172.95(13) . .
O27 Nd3 Nd4 64.04(11) . .
O7W Nd3 Nd2 76.19(15) . .
O7W Nd3 Nd4 166.26(15) . .
O7W Nd3 O27 102.34(19) . .
Nd2 Nd4 Nd5 116.514(11) 2_756 .
Nd3 Nd4 Nd2 126.482(12) . 2_756
Nd3 Nd4 Nd5 116.993(12) . .
Ge2 Nd4 Nd2 61.154(15) 2_756 2_756
Ge2 Nd4 Nd3 105.679(16) 2_756 .
Ge2 Nd4 Nd5 104.520(16) 2_756 .
O7 Nd4 Nd2 113.06(10) 2_756 2_756
O7 Nd4 Nd3 36.18(10) 2_756 .
O7 Nd4 Nd5 118.38(10) 2_756 .
O7 Nd4 Ge2 70.51(10) 2_756 2_756
O7 Nd4 O8 84.26(15) 2_756 2_756
O7 Nd4 O10 70.16(15) 2_756 .
O7 Nd4 O11 122.59(15) 2_756 .
O7 Nd4 O15 74.12(15) 2_756 2_756
O7 Nd4 O21 137.60(15) 2_756 .
O7 Nd4 O25 142.43(15) 2_756 .
O7 Nd4 O28 87.98(15) 2_756 .
O8 Nd4 Nd2 36.02(10) 2_756 2_756
O8 Nd4 Nd3 112.84(11) 2_756 .
O8 Nd4 Nd5 118.38(12) 2_756 .
O8 Nd4 Ge2 26.16(11) 2_756 2_756
O8 Nd4 O15 68.27(15) 2_756 2_756
O8 Nd4 O21 134.65(15) 2_756 .
O8 Nd4 O25 87.99(16) 2_756 .
O8 Nd4 O28 139.35(17) 2_756 .
O10 Nd4 Nd2 111.85(11) . 2_756
O10 Nd4 Nd3 35.83(11) . .
O10 Nd4 Nd5 118.61(11) . .
O10 Nd4 Ge2 131.52(10) . 2_756
O10 Nd4 O8 123.00(16) . 2_756
O10 Nd4 O15 140.49(15) . 2_756
O10 Nd4 O21 73.10(15) . .
O10 Nd4 O25 141.13(15) . .
O10 Nd4 O28 90.98(17) . .
O11 Nd4 Nd2 36.70(11) . 2_756
O11 Nd4 Nd3 110.65(12) . .
O11 Nd4 Nd5 119.00(11) . .
O11 Nd4 Ge2 96.63(10) . 2_756
O11 Nd4 O8 70.53(15) . 2_756
O11 Nd4 O10 81.76(16) . .
O11 Nd4 O15 133.17(15) . 2_756
O11 Nd4 O21 70.90(15) . .
O11 Nd4 O25 88.61(16) . .
O11 Nd4 O28 142.82(15) . .
O15 Nd4 Nd2 97.17(11) 2_756 2_756
O15 Nd4 Nd3 105.11(11) 2_756 .
O15 Nd4 Nd5 65.73(10) 2_756 .
O15 Nd4 Ge2 43.97(10) 2_756 2_756
O21 Nd4 Nd2 99.67(11) . 2_756
O21 Nd4 Nd3 102.40(11) . .
O21 Nd4 Nd5 63.74(11) . .
O21 Nd4 Ge2 151.82(11) . 2_756
O21 Nd4 O15 129.12(15) . 2_756
O21 Nd4 O25 68.16(16) . .
O21 Nd4 O28 72.09(15) . .
O25 Nd4 Nd2 78.41(11) . 2_756
O25 Nd4 Nd3 155.07(11) . .
O25 Nd4 Nd5 38.10(11) . .
O25 Nd4 Ge2 86.86(11) . 2_756
O25 Nd4 O15 68.88(16) . 2_756
O25 Nd4 O28 74.44(16) . .
O28 Nd4 Nd2 152.78(11) . 2_756
O28 Nd4 Nd3 80.71(11) . .
O28 Nd4 Nd5 36.36(11) . .
O28 Nd4 Ge2 114.74(12) . 2_756
O28 Nd4 O15 71.22(16) . 2_756
O16 Nd5 Nd4 71.90(12) 2_756 .
O16 Nd5 O22 137.07(16) 2_756 .
O16 Nd5 O25 68.85(16) 2_756 .
O16 Nd5 O28 80.39(18) 2_756 .
O16 Nd5 O5W 131.76(19) 2_756 .
O16 Nd5 O6W 75.3(2) 2_756 .
O16 Nd5 N1 74.6(3) 2_756 .
O16 Nd5 N3 74.7(2) 2_756 .
O22 Nd5 Nd4 72.30(11) . .
O22 Nd5 O25 68.32(16) . .
O22 Nd5 O28 84.63(17) . .
O22 Nd5 N1 85.6(3) . .
O22 Nd5 N3 129.9(2) . .
O25 Nd5 Nd4 36.50(10) . .
O25 Nd5 N1 58.55(19) . .
O25 Nd5 N3 124.24(17) . .
O28 Nd5 Nd4 36.32(10) . .
O28 Nd5 O25 72.79(14) . .
O28 Nd5 N1 130.51(18) . .
O28 Nd5 N3 60.46(18) . .
O48 Nd5 Nd4 105.17(14) . .
O48 Nd5 O16 138.9(2) . 2_756
O48 Nd5 O22 73.76(19) . .
O48 Nd5 O25 132.55(18) . .
O48 Nd5 O28 76.34(17) . .
O48 Nd5 O5W 75.61(18) . .
O48 Nd5 O6W 94.7(3) . .
O48 Nd5 N1 144.9(2) . .
O48 Nd5 N3 64.34(19) . .
O5W Nd5 Nd4 142.89(12) . .
O5W Nd5 O22 72.50(16) . .
O5W Nd5 O25 116.86(16) . .
O5W Nd5 O28 147.75(17) . .
O5W Nd5 N1 71.1(2) . .
O5W Nd5 N3 118.90(18) . .
O6W Nd5 Nd4 146.43(17) . .
O6W Nd5 O22 140.4(2) . .
O6W Nd5 O25 132.7(2) . .
O6W Nd5 O28 130.3(2) . .
O6W Nd5 O5W 67.9(2) . .
O6W Nd5 N1 83.2(3) . .
O6W Nd5 N3 71.5(3) . .
N1 Nd5 Nd4 94.79(15) . .
N3 Nd5 Nd4 92.87(14) . .
N3 Nd5 N1 144.2(3) . .
Ge11 Nd6 Ge8 133.267(16) . .
O29 Nd6 Ge8 29.58(8) . .
O29 Nd6 Ge11 131.27(9) . .
O29 Nd6 N9 61.38(15) . .
O30 Nd6 Ge8 29.57(9) . .
O30 Nd6 Ge11 130.93(9) . .
O30 Nd6 O29 58.20(12) . .
O30 Nd6 O31 57.80(12) . .
O30 Nd6 O32 113.12(12) . .
O30 Nd6 O34 112.77(12) . .
O30 Nd6 N9 73.46(15) . .
O31 Nd6 Ge8 84.42(9) . .
O31 Nd6 Ge11 83.30(9) . .
O31 Nd6 O29 113.90(12) . .
O31 Nd6 O34 150.07(12) . .
O31 Nd6 N9 112.55(15) . .
O32 Nd6 Ge8 132.06(9) . .
O32 Nd6 Ge11 29.64(9) . .
O32 Nd6 O29 150.10(13) . .
O32 Nd6 O31 57.14(12) . .
O32 Nd6 O34 115.15(12) . .
O32 Nd6 N9 147.63(15) . .
O33 Nd6 Ge8 130.47(9) . .
O33 Nd6 Ge11 30.30(9) . .
O33 Nd6 O29 111.87(12) . .
O33 Nd6 O30 148.61(12) . .
O33 Nd6 O31 113.47(12) . .
O33 Nd6 O32 58.85(12) . .
O33 Nd6 O34 57.88(12) . .
O33 Nd6 N9 131.10(15) . .
O34 Nd6 Ge8 83.24(9) . .
O34 Nd6 Ge11 85.53(9) . .
O34 Nd6 O29 56.36(12) . .
O34 Nd6 N9 88.30(15) . .
O10W Nd6 Ge8 112.15(18) . .
O10W Nd6 Ge11 103.35(17) . .
O10W Nd6 O29 125.38(19) . .
O10W Nd6 O30 87.89(19) . .
O10W Nd6 O31 65.92(17) . .
O10W Nd6 O32 79.46(18) . .
O10W Nd6 O33 117.3(2) . .
O10W Nd6 O34 143.94(17) . .
O10W Nd6 O11W 140.34(17) . .
O10W Nd6 N9 68.9(2) . .
O11W Nd6 Ge8 66.82(10) . .
O11W Nd6 Ge11 66.45(10) . .
O11W Nd6 O29 74.63(13) . .
O11W Nd6 O30 74.63(13) . .
O11W Nd6 O31 74.70(13) . .
O11W Nd6 O32 75.47(13) . .
O11W Nd6 O33 73.99(13) . .
O11W Nd6 O34 75.38(13) . .
O11W Nd6 N9 134.67(16) . .
O9W Nd6 Ge8 133.94(15) . .
O9W Nd6 Ge11 86.71(13) . .
O9W Nd6 O29 110.02(18) . .
O9W Nd6 O30 140.22(15) . .
O9W Nd6 O31 129.08(18) . .
O9W Nd6 O32 93.94(17) . .
O9W Nd6 O33 70.32(15) . .
O9W Nd6 O34 77.64(17) . .
O9W Nd6 O10W 68.3(2) . .
O9W Nd6 O11W 142.98(16) . .
O9W Nd6 N9 68.45(18) . .
N9 Nd6 Ge8 69.48(12) . .
N9 Nd6 Ge11 155.15(12) . .
Nd9 Nd7 Nd10 117.129(11) . 2_665
O35 Nd7 Nd9 107.96(10) . .
O35 Nd7 Nd10 34.50(9) . 2_665
O35 Nd7 O38 68.30(13) . 2_665
O35 Nd7 O41 71.85(15) . .
O35 Nd7 O47 133.52(16) . 2_665
O35 Nd7 O54 141.87(14) . .
O35 Nd7 O12W 79.81(19) . .
O37 Nd7 Nd9 35.71(9) 2_665 .
O37 Nd7 Nd10 106.62(10) 2_665 2_665
O37 Nd7 O35 120.06(14) 2_665 .
O37 Nd7 O38 81.47(14) 2_665 2_665
O37 Nd7 O40 70.18(13) 2_665 .
O37 Nd7 O41 141.74(15) 2_665 .
O37 Nd7 O47 75.65(17) 2_665 2_665
O37 Nd7 O54 77.07(13) 2_665 .
O37 Nd7 O12W 143.0(2) 2_665 .
O38 Nd7 Nd9 107.77(10) 2_665 .
O38 Nd7 Nd10 34.54(10) 2_665 2_665
O38 Nd7 O41 133.03(15) 2_665 .
O38 Nd7 O47 72.07(16) 2_665 2_665
O38 Nd7 O54 149.49(14) 2_665 .
O38 Nd7 O12W 78.0(2) 2_665 .
O40 Nd7 Nd9 35.85(10) . .
O40 Nd7 Nd10 105.33(9) . 2_665
O40 Nd7 O35 80.62(14) . .
O40 Nd7 O38 118.58(14) . 2_665
O40 Nd7 O41 77.11(16) . .
O40 Nd7 O47 141.43(17) . 2_665
O40 Nd7 O54 73.81(13) . .
O40 Nd7 O12W 146.8(2) . .
O41 Nd7 Nd9 107.33(13) . .
O41 Nd7 Nd10 100.64(11) . 2_665
O41 Nd7 O47 124.85(18) . 2_665
O41 Nd7 O54 75.16(15) . .
O41 Nd7 O12W 71.4(2) . .
O47 Nd7 Nd9 106.44(14) 2_665 .
O47 Nd7 Nd10 101.07(13) 2_665 2_665
O47 Nd7 O54 81.70(16) 2_665 .
O47 Nd7 O12W 68.9(2) 2_665 .
O54 Nd7 Nd9 64.65(9) . .
O54 Nd7 Nd10 175.79(10) . 2_665
O12W Nd7 Nd9 171.52(17) . .
O12W Nd7 Nd10 71.17(17) . 2_665
O12W Nd7 O54 107.2(2) . .
O14 Nd8 Nd9 142.21(13) 1_454 .
O14 Nd8 O46 144.86(17) 1_454 2_665
O14 Nd8 O52 71.49(17) 1_454 .
O14 Nd8 O53 129.43(16) 1_454 .
O14 Nd8 O55 130.39(17) 1_454 .
O14 Nd8 O57 71.25(18) 1_454 1_455
O14 Nd8 N5 81.94(18) 1_454 .
O14 Nd8 N8 73.23(18) 1_454 .
O14 Nd8 N10 98.65(18) 1_454 1_455
O46 Nd8 Nd9 71.31(10) 2_665 .
O46 Nd8 O53 67.35(14) 2_665 .
O46 Nd8 O55 81.59(15) 2_665 .
O46 Nd8 N5 84.02(17) 2_665 .
O46 Nd8 N8 125.65(18) 2_665 .
O46 Nd8 N10 69.21(18) 2_665 1_455
O52 Nd8 Nd9 71.16(10) . .
O52 Nd8 O46 136.42(15) . 2_665
O52 Nd8 O53 69.35(14) . .
O52 Nd8 O55 81.41(15) . .
O52 Nd8 N5 78.93(17) . .
O52 Nd8 N8 77.97(18) . .
O52 Nd8 N10 145.29(18) . 1_455
O53 Nd8 Nd9 36.23(8) . .
O53 Nd8 N5 60.29(14) . .
O53 Nd8 N8 126.20(15) . .
O53 Nd8 N10 131.55(15) . 1_455
O55 Nd8 Nd9 36.59(10) . .
O55 Nd8 O53 72.81(13) . .
O55 Nd8 N5 132.94(15) . .
O55 Nd8 N8 60.73(15) . .
O55 Nd8 N10 80.70(16) . 1_455
O57 Nd8 Nd9 144.95(13) 1_455 .
O57 Nd8 O46 74.03(16) 1_455 2_665
O57 Nd8 O52 136.70(16) 1_455 .
O57 Nd8 O53 122.22(15) 1_455 .
O57 Nd8 O55 140.88(16) 1_455 .
O57 Nd8 N5 74.78(17) 1_455 .
O57 Nd8 N8 111.00(17) 1_455 .
O57 Nd8 N10 62.32(17) 1_455 1_455
N5 Nd8 Nd9 96.40(11) . .
N5 Nd8 N8 150.32(17) . .
N5 Nd8 N10 133.88(17) . 1_455
N8 Nd8 Nd9 93.52(11) . .
N10 Nd8 Nd9 108.73(12) 1_455 .
N10 Nd8 N8 67.34(18) 1_455 .
Nd7 Nd9 Nd8 117.345(11) . .
Nd10 Nd9 Nd7 125.031(11) . .
Nd10 Nd9 Nd8 117.623(12) . .
O36 Nd9 Nd7 110.77(10) 2_665 .
O36 Nd9 Nd8 119.67(10) 2_665 .
O36 Nd9 Nd10 36.34(10) 2_665 .
O36 Nd9 O37 83.43(14) 2_665 2_665
O36 Nd9 O39 70.41(14) 2_665 .
O36 Nd9 O40 121.98(14) 2_665 .
O36 Nd9 O45 75.69(13) 2_665 2_665
O36 Nd9 O51 137.53(14) 2_665 .
O36 Nd9 O53 143.85(14) 2_665 .
O36 Nd9 O55 89.76(14) 2_665 .
O37 Nd9 Nd7 35.90(9) 2_665 .
O37 Nd9 Nd8 117.25(10) 2_665 .
O37 Nd9 Nd10 112.98(10) 2_665 .
O37 Nd9 O39 122.38(14) 2_665 .
O37 Nd9 O45 66.57(14) 2_665 2_665
O37 Nd9 O51 134.99(14) 2_665 .
O37 Nd9 O53 87.97(14) 2_665 .
O37 Nd9 O55 137.71(14) 2_665 .
O39 Nd9 Nd7 109.50(10) . .
O39 Nd9 Nd8 120.34(10) . .
O39 Nd9 Nd10 36.56(10) . .
O39 Nd9 O45 142.93(14) . 2_665
O39 Nd9 O51 72.44(14) . .
O39 Nd9 O53 140.67(13) . .
O39 Nd9 O55 93.70(15) . .
O40 Nd9 Nd7 36.44(10) . .
O40 Nd9 Nd8 118.35(10) . .
O40 Nd9 Nd10 111.11(10) . .
O40 Nd9 O37 70.95(13) . 2_665
O40 Nd9 O39 80.90(14) . .
O40 Nd9 O45 131.32(14) . 2_665
O40 Nd9 O51 70.38(14) . .
O40 Nd9 O53 87.47(14) . .
O40 Nd9 O55 142.65(14) . .
O45 Nd9 Nd7 96.05(10) 2_665 .
O45 Nd9 Nd8 65.43(9) 2_665 .
O45 Nd9 Nd10 106.57(10) 2_665 .
O51 Nd9 Nd7 100.41(11) . .
O51 Nd9 Nd8 64.84(10) . .
O51 Nd9 Nd10 101.80(10) . .
O51 Nd9 O45 129.80(14) . 2_665
O51 Nd9 O53 68.26(14) . .
O51 Nd9 O55 72.76(15) . .
O53 Nd9 Nd7 79.62(10) . .
O53 Nd9 Nd8 37.76(10) . .
O53 Nd9 Nd10 155.28(10) . .
O53 Nd9 O45 68.69(13) . 2_665
O53 Nd9 O55 73.46(14) . .
O55 Nd9 Nd7 152.87(10) . .
O55 Nd9 Nd8 35.71(10) . .
O55 Nd9 Nd10 82.02(10) . .
O55 Nd9 O45 71.29(15) . 2_665
Nd9 Nd10 Nd7 117.840(12) . 2_665
O35 Nd10 Nd7 34.56(10) 2_665 2_665
O35 Nd10 Nd9 108.32(10) 2_665 .
O35 Nd10 O38 68.54(13) 2_665 .
O35 Nd10 O43 78.18(16) 2_665 2_665
O35 Nd10 O49 138.76(15) 2_665 .
O35 Nd10 O56 150.22(15) 2_665 .
O35 Nd10 O13W 97.2(2) 2_665 .
O36 Nd10 Nd7 105.26(10) 2_665 2_665
O36 Nd10 Nd9 35.42(9) 2_665 .
O36 Nd10 O35 80.65(13) 2_665 2_665
O36 Nd10 O38 118.39(14) 2_665 .
O36 Nd10 O43 71.59(16) 2_665 2_665
O36 Nd10 O49 132.17(15) 2_665 .
O36 Nd10 O56 77.17(14) 2_665 .
O36 Nd10 O13W 150.4(2) 2_665 .
O38 Nd10 Nd7 34.72(9) . 2_665
O38 Nd10 Nd9 108.47(10) . .
O38 Nd10 O43 142.03(15) . 2_665
O38 Nd10 O49 72.91(15) . .
O38 Nd10 O56 140.29(15) . .
O38 Nd10 O13W 87.2(2) . .
O39 Nd10 Nd7 103.98(10) . 2_665
O39 Nd10 Nd9 36.53(9) . .
O39 Nd10 O35 117.40(14) . 2_665
O39 Nd10 O36 69.51(13) . 2_665
O39 Nd10 O38 79.30(14) . .
O39 Nd10 O43 134.25(15) . 2_665
O39 Nd10 O49 67.63(15) . .
O39 Nd10 O56 72.61(15) . .
O39 Nd10 O13W 134.1(2) . .
O43 Nd10 Nd7 108.72(12) 2_665 2_665
O43 Nd10 Nd9 98.74(12) 2_665 .
O43 Nd10 O49 130.09(17) 2_665 .
O43 Nd10 O56 76.13(17) 2_665 .
O43 Nd10 O13W 79.1(2) 2_665 .
O49 Nd10 Nd7 104.72(11) . 2_665
O49 Nd10 Nd9 97.14(12) . .
O49 Nd10 O56 70.73(16) . .
O49 Nd10 O13W 66.5(2) . .
O56 Nd10 Nd7 175.01(12) . 2_665
O56 Nd10 Nd9 61.64(11) . .
O13W Nd10 Nd7 87.3(2) . 2_665
O13W Nd10 Nd9 153.5(2) . .
O13W Nd10 O56 92.5(2) . .
O1 Ge1 Nd1 43.65(14) . .
O1 Ge1 C1 111.9(3) . .
O6 Ge1 Nd1 47.17(15) . .
O6 Ge1 O1 89.7(2) . .
O6 Ge1 C1 110.5(2) . .
O7 Ge1 Nd1 108.07(14) . .
O7 Ge1 O1 104.71(19) . .
O7 Ge1 O6 112.1(2) . .
O7 Ge1 C1 122.8(3) . .
C1 Ge1 Nd1 128.9(2) . .
Nd1 Ge2 Nd4 111.79(2) . 2_756
O1 Ge2 Nd1 43.15(14) . .
O1 Ge2 Nd4 89.97(14) . 2_756
O1 Ge2 O2 89.3(2) . .
O1 Ge2 C4 113.4(3) . .
O2 Ge2 Nd1 47.16(14) . .
O2 Ge2 Nd4 134.28(15) . 2_756
O2 Ge2 C4 107.7(3) . .
O8 Ge2 Nd1 108.71(16) . .
O8 Ge2 Nd4 36.84(14) . 2_756
O8 Ge2 O1 113.0(2) . .
O8 Ge2 O2 103.8(2) . .
O8 Ge2 C4 123.2(3) . .
C4 Ge2 Nd1 127.4(3) . .
C4 Ge2 Nd4 114.4(2) . 2_756
O2 Ge3 C7 109.9(3) . .
O3 Ge3 O2 93.2(2) . .
O3 Ge3 C7 107.6(3) . .
O9 Ge3 O2 115.1(2) . .
O9 Ge3 O3 110.6(2) . .
O9 Ge3 C7 117.5(3) . .
O3 Ge4 O4 91.7(2) . .
O3 Ge4 C10 111.2(3) . .
O4 Ge4 C10 113.0(3) . .
O10 Ge4 O3 110.0(2) . .
O10 Ge4 O4 107.4(2) . .
O10 Ge4 C10 119.9(3) . .
O4 Ge5 Nd1 45.30(14) . .
O4 Ge5 C13 112.5(3) . .
O5 Ge5 Nd1 44.50(16) . .
O5 Ge5 O4 88.3(2) . .
O5 Ge5 C13 112.0(2) . .
O11 Ge5 Nd1 105.93(16) . .
O11 Ge5 O4 112.2(2) . .
O11 Ge5 O5 103.5(2) . .
O11 Ge5 C13 122.6(3) . .
C13 Ge5 Nd1 131.1(2) . .
O5 Ge6 O6 87.0(2) . .
O5 Ge6 C16 109.8(3) . .
O6 Ge6 C16 107.2(3) . .
O12 Ge6 O5 116.6(2) . .
O12 Ge6 O6 107.2(2) . .
O12 Ge6 C16 122.5(3) . .
O29 Ge7 C29 111.1(2) . .
O34 Ge7 O29 89.46(19) . .
O34 Ge7 C29 110.3(2) . .
O35 Ge7 O29 106.15(18) . .
O35 Ge7 O34 116.68(19) . .
O35 Ge7 C29 119.0(3) . .
O29 Ge8 Nd6 48.57(14) . .
O29 Ge8 O30 90.89(19) . .
O29 Ge8 C32 113.9(3) . .
O30 Ge8 Nd6 44.06(12) . .
O30 Ge8 C32 109.9(3) . .
O36 Ge8 Nd6 106.89(14) . .
O36 Ge8 O29 111.15(19) . .
O36 Ge8 O30 106.18(18) . .
O36 Ge8 C32 120.5(3) . .
C32 Ge8 Nd6 131.9(2) . .
O30 Ge9 O31 88.57(19) . .
O30 Ge9 C35 113.5(3) . .
O31 Ge9 C35 106.9(3) . .
O37 Ge9 O30 112.68(18) . .
O37 Ge9 O31 103.89(19) . .
O37 Ge9 C35 124.2(3) . .
O31 Ge10 O32 88.94(19) . .
O31 Ge10 C38 111.1(3) . .
O32 Ge10 C38 111.6(2) . .
O38 Ge10 O31 114.69(19) . .
O38 Ge10 O32 109.05(18) . .
O38 Ge10 C38 117.8(3) . .
O32 Ge11 Nd6 45.98(13) . .
O32 Ge11 O33 88.44(18) . .
O32 Ge11 C41 112.7(2) . .
O33 Ge11 Nd6 44.34(12) . .
O33 Ge11 C41 108.7(3) . .
O39 Ge11 Nd6 103.79(14) . .
O39 Ge11 O32 111.43(18) . .
O39 Ge11 O33 102.75(18) . .
O39 Ge11 C41 125.6(3) . .
C41 Ge11 Nd6 129.7(2) . .
O33 Ge12 Nd6 43.35(12) . .
O33 Ge12 O34 89.10(18) . .
O33 Ge12 C44 116.0(2) . .
O34 Ge12 Nd6 47.63(13) . .
O34 Ge12 C44 110.8(2) . .
O40 Ge12 Nd6 106.52(13) . .
O40 Ge12 O33 112.96(18) . .
O40 Ge12 O34 104.36(18) . .
O40 Ge12 C44 118.8(2) . .
C44 Ge12 Nd6 134.3(2) . .
Ge1 O1 Nd1 106.44(19) . .
Ge2 O1 Nd1 107.47(19) . .
Ge2 O1 Ge1 130.8(3) . .
Ge2 O2 Nd1 102.34(18) . .
Ge3 O2 Nd1 109.5(2) . .
Ge3 O2 Ge2 130.7(3) . .
Ge3 O3 Nd1 99.0(2) . .
Ge3 O3 Ge4 132.8(3) . .
Ge4 O3 Nd1 99.2(2) . .
Ge4 O4 Nd1 110.4(2) . .
Ge4 O4 Ge5 126.6(3) . .
Ge5 O4 Nd1 105.27(19) . .
Ge5 O5 Nd1 106.3(2) . .
Ge6 O5 Nd1 107.8(2) . .
Ge6 O5 Ge5 128.0(3) . .
Ge1 O6 Nd1 102.84(19) . .
Ge1 O6 Ge6 130.3(3) . .
Ge6 O6 Nd1 105.85(19) . .
Nd4 O7 Nd3 108.03(16) 2_756 2_756
Ge1 O7 Nd3 119.9(2) . 2_756
Ge1 O7 Nd4 128.2(2) . 2_756
Nd4 O8 Nd2 108.04(17) 2_756 .
Ge2 O8 Nd2 130.9(2) . .
Ge2 O8 Nd4 117.0(2) . 2_756
Nd3 O9 Nd2 110.15(16) . .
Ge3 O9 Nd2 121.9(2) . .
Ge3 O9 Nd3 127.9(2) . .
Nd3 O10 Nd4 108.15(18) . .
Ge4 O10 Nd3 121.4(2) . .
Ge4 O10 Nd4 125.1(2) . .
Nd4 O11 Nd2 107.48(17) . 2_756
Ge5 O11 Nd2 127.8(2) . 2_756
Ge5 O11 Nd4 118.6(2) . .
Nd2 O12 Nd3 111.31(18) 2_756 2_756
Ge6 O12 Nd2 117.0(2) . 2_756
Ge6 O12 Nd3 130.6(2) . 2_756
C3 O13 Nd3 157.0(5) . 2_756
C3 O14 Nd8 165.4(5) . 1_656
C6 O15 Nd4 130.1(4) . 2_756
C6 O16 Nd5 129.0(5) . 2_756
C9 O17 Nd2 138.7(5) . .
C12 O19 Nd3 171.9(7) . .
C15 O21 Nd4 140.2(4) . .
C15 O22 Nd5 130.1(4) . .
C18 O23 Nd2 150.2(6) . 2_756
Nd4 O25 Nd5 105.40(17) . .
C23 O25 Nd4 123.2(4) . .
C23 O25 Nd5 131.2(4) . .
C23 O26 Nd2 144.1(5) . 2_756
C28 O27 Nd3 140.8(5) . .
Nd4 O28 Nd5 107.32(17) . .
C28 O28 Nd4 121.5(4) . .
C28 O28 Nd5 129.0(4) . .
Ge7 O29 Nd6 104.88(18) . .
Ge8 O29 Nd6 101.85(18) . .
Ge8 O29 Ge7 132.5(2) . .
Ge8 O30 Nd6 106.37(17) . .
Ge9 O30 Nd6 107.84(18) . .
Ge9 O30 Ge8 128.3(2) . .
Ge9 O31 Nd6 103.51(18) . .
Ge10 O31 Nd6 104.63(17) . .
Ge10 O31 Ge9 131.7(2) . .
Ge10 O32 Nd6 105.88(17) . .
Ge11 O32 Nd6 104.38(17) . .
Ge11 O32 Ge10 127.0(2) . .
Ge11 O33 Nd6 105.35(17) . .
Ge12 O33 Nd6 107.82(17) . .
Ge12 O33 Ge11 129.2(2) . .
Ge7 O34 Nd6 106.21(17) . .
Ge7 O34 Ge12 129.1(2) . .
Ge12 O34 Nd6 102.27(17) . .
Nd10 O35 Nd7 110.94(16) 2_665 .
Ge7 O35 Nd7 118.03(19) . .
Ge7 O35 Nd10 129.8(2) . 2_665
Nd9 O36 Nd10 108.24(16) 2_665 2_665
Ge8 O36 Nd9 127.9(2) . 2_665
Ge8 O36 Nd10 119.23(19) . 2_665
Nd9 O37 Nd7 108.40(15) 2_665 2_665
Ge9 O37 Nd7 130.2(2) . 2_665
Ge9 O37 Nd9 118.7(2) . 2_665
Nd10 O38 Nd7 110.74(16) . 2_665
Ge10 O38 Nd7 119.00(19) . 2_665
Ge10 O38 Nd10 129.0(2) . .
Nd9 O39 Nd10 106.91(16) . .
Ge11 O39 Nd9 128.1(2) . .
Ge11 O39 Nd10 117.90(19) . .
Nd9 O40 Nd7 107.71(16) . .
Ge12 O40 Nd7 129.7(2) . .
Ge12 O40 Nd9 118.34(19) . .
C31 O41 Nd7 151.9(5) . .
C34 O43 Nd10 163.0(6) . 2_665
C37 O45 Nd9 129.2(4) . 2_665
C37 O46 Nd8 130.3(4) . 2_665
C40 O47 Nd7 152.9(5) . 2_665
C40 O48 Nd5 156.0(5) . .
C43 O49 Nd10 142.8(5) . .
C46 O51 Nd9 136.3(4) . .
C46 O52 Nd8 130.1(4) . .
Nd9 O53 Nd8 106.01(15) . .
C51 O53 Nd8 126.9(4) . .
C51 O53 Nd9 126.7(4) . .
C51 O54 Nd7 142.5(4) . .
Nd8 O55 Nd9 107.70(17) . .
C56 O55 Nd8 130.4(4) . .
C56 O55 Nd9 114.6(4) . .
C56 O56 Nd10 148.4(4) . .
C61 O57 Nd8 130.4(5) . 1_655
C19 N1 Nd5 120.0(6) . .
C22 N1 Nd5 123.5(8) . .
C22 N1 C19 116.1(9) . .
C20 N2 C21 108.1(12) . .
C25 N3 Nd5 117.0(5) . .
C25 N3 C26 117.3(7) . .
C26 N3 Nd5 124.4(6) . .
C27 N4 C24 117.0(9) . .
C47 N5 Nd8 120.8(4) . .
C47 N5 C50 116.1(6) . .
C50 N5 Nd8 122.6(5) . .
C49 N6 C48 117.7(7) . .
C54 N7 C53 116.3(8) . .
C52 N8 Nd8 127.0(5) . .
C55 N8 Nd8 118.0(4) . .
C55 N8 C52 115.0(7) . .
C57 N9 Nd6 125.5(5) . .
C60 N9 Nd6 119.3(4) . .
C60 N9 C57 115.1(6) . .
C58 N10 Nd8 130.6(5) . 1_655
C58 N10 C59 115.0(6) . .
C59 N10 Nd8 114.4(4) . 1_655
C2 C1 Ge1 113.9(5) . .
C1 C2 C3 113.9(6) . .
O13 C3 O14 122.8(7) . .
O13 C3 C2 117.4(6) . .
O14 C3 C2 119.7(6) . .
C5 C4 Ge2 117.6(6) . .
C4 C5 C6 119.0(7) . .
O15 C6 C5 115.9(6) . .
O16 C6 O15 124.7(7) . .
O16 C6 C5 119.4(7) . .
C8 C7 Ge3 113.2(5) . .
C9 C8 C7 109.9(6) . .
O17 C9 O18 124.2(7) . .
O17 C9 C8 117.1(7) . .
O18 C9 C8 118.6(6) . .
C11 C10 Ge4 116.1(6) . .
C10 C11 C12 118.5(9) . .
O19 C12 C11 122.8(8) . .
O20 C12 O19 122.1(9) . .
O20 C12 C11 113.9(8) . .
C14 C13 Ge5 111.4(4) . .
C15 C14 C13 110.2(5) . .
O21 C15 C14 114.3(6) . .
O22 C15 O21 124.2(6) . .
O22 C15 C14 121.4(6) . .
C17 C16 Ge6 109.7(5) . .
C18 C17 C16 113.1(7) . .
O23 C18 C17 116.5(7) . .
O24 C18 O23 122.6(10) . .
O24 C18 C17 120.9(9) . .
N1 C19 C20 125.1(9) . .
N1 C19 C23 116.7(8) . .
C20 C19 C23 118.1(9) . .
N2 C20 C19 120.5(12) . .
C22 C21 N2 114.7(14) . .
N1 C22 C21 121.9(12) . .
O25 C23 C19 113.4(7) . .
O26 C23 O25 128.8(7) . .
O26 C23 C19 117.8(7) . .
N4 C24 C25 120.2(9) . .
N3 C25 C24 122.2(8) . .
N3 C25 C28 117.4(6) . .
C24 C25 C28 120.4(8) . .
N3 C26 C27 119.7(9) . .
N4 C27 C26 123.1(9) . .
O27 C28 O28 126.6(7) . .
O27 C28 C25 119.0(7) . .
O28 C28 C25 114.3(7) . .
C30 C29 Ge7 112.3(5) . .
C31 C30 C29 112.0(6) . .
O41 C31 C30 117.5(6) . .
O42 C31 O41 122.0(7) . .
O42 C31 C30 120.4(6) . .
C33 C32 Ge8 114.6(5) . .
C32 C33 C34 113.0(7) . .
O43 C34 C33 120.4(7) . .
O44 C34 O43 125.3(8) . .
O44 C34 C33 114.2(8) . .
C36 C35 Ge9 116.8(5) . .
C35 C36 C37 117.8(6) . .
O45 C37 C36 117.0(6) . .
O46 C37 O45 124.8(6) . .
O46 C37 C36 118.1(6) . .
C39 C38 Ge10 113.2(5) . .
C40 C39 C38 113.8(6) . .
O47 C40 C39 117.7(6) . .
O48 C40 O47 124.0(7) . .
O48 C40 C39 118.2(6) . .
C42 C41 Ge11 114.1(5) . .
C41 C42 C43 113.2(6) . .
O49 C43 C42 115.8(7) . .
O50 C43 O49 123.3(8) . .
O50 C43 C42 120.8(7) . .
C45 C44 Ge12 113.3(5) . .
C46 C45 C44 112.7(5) . .
O51 C46 C45 115.6(6) . .
O52 C46 O51 124.1(6) . .
O52 C46 C45 120.3(6) . .
N5 C47 C48 121.0(6) . .
N5 C47 C51 115.3(6) . .
C48 C47 C51 123.6(6) . .
N6 C48 C47 121.0(7) . .
N6 C49 C50 121.9(7) . .
N5 C50 C49 122.2(7) . .
O53 C51 C47 115.6(5) . .
O54 C51 O53 125.5(5) . .
O54 C51 C47 118.9(6) . .
N8 C52 C53 122.2(8) . .
N7 C53 C52 121.7(8) . .
N7 C54 C55 122.3(8) . .
N8 C55 C54 122.3(7) . .
N8 C55 C56 116.7(6) . .
C54 C55 C56 121.0(7) . .
O55 C56 C55 114.1(6) . .
O56 C56 O55 126.3(6) . .
O56 C56 C55 119.6(6) . .
C58 C57 N9 122.4(7) . .
N10 C58 C57 123.3(7) . .
N10 C59 C60 121.5(7) . .
N10 C59 C61 116.4(6) . .
C60 C59 C61 122.1(6) . .
N9 C60 C59 122.6(7) . .
O57 C61 O58 128.3(7) . .
O57 C61 C59 115.8(6) . .
O58 C61 C59 115.8(6) . .

loop_
_geom_bond_atom_site_label_1
_geom_bond_atom_site_label_2
_geom_bond_distance
_geom_bond_site_symmetry_2
Nd1 Ge1 3.4706(8) .
Nd1 Ge2 3.4841(8) .
Nd1 O1 2.498(4) .
Nd1 O2 2.615(5) .
Nd1 O3 2.899(6) .
Nd1 O4 2.597(5) .
Nd1 O5 2.574(5) .
Nd1 O6 2.610(4) .
Nd1 O1W 2.438(8) .
Nd1 O2W 2.523(10) .
Nd1 O3W 2.576(11) .
Nd1 O4W 2.538(4) .
Nd2 Nd3 3.9472(6) .
Nd2 Nd4 3.8460(5) 2_756
Nd2 O8 2.379(4) .
Nd2 O9 2.426(4) .
Nd2 O11 2.409(4) 2_756
Nd2 O12 2.386(4) 2_756
Nd2 O17 2.474(5) .
Nd2 O23 2.483(5) 2_756
Nd2 O26 2.535(5) 2_756
Nd2 O8W 2.604(5) .
Nd3 Nd4 3.8211(5) .
Nd3 O7 2.372(4) 2_756
Nd3 O9 2.388(4) .
Nd3 O10 2.354(4) .
Nd3 O12 2.395(4) 2_756
Nd3 O13 2.473(5) 2_756
Nd3 O19 2.478(5) .
Nd3 O27 2.733(5) .
Nd3 O7W 2.579(6) .
Nd4 Nd2 3.8459(5) 2_756
Nd4 Nd5 4.0181(6) .
Nd4 Ge2 3.5276(8) 2_756
Nd4 O7 2.350(4) 2_756
Nd4 O8 2.374(4) 2_756
Nd4 O10 2.365(5) .
Nd4 O11 2.360(4) .
Nd4 O15 2.560(5) 2_756
Nd4 O21 2.477(4) .
Nd4 O25 2.479(4) .
Nd4 O28 2.493(4) .
Nd5 O16 2.470(5) 2_756
Nd5 O22 2.482(5) .
Nd5 O25 2.572(5) .
Nd5 O28 2.495(5) .
Nd5 O48 2.406(5) .
Nd5 O5W 2.480(5) .
Nd5 O6W 2.479(7) .
Nd5 N1 2.765(8) .
Nd5 N3 2.739(6) .
Nd6 Ge8 3.5099(7) .
Nd6 Ge11 3.4953(8) .
Nd6 O29 2.689(4) .
Nd6 O30 2.544(4) .
Nd6 O31 2.653(4) .
Nd6 O32 2.595(4) .
Nd6 O33 2.534(4) .
Nd6 O34 2.657(4) .
Nd6 O10W 2.502(5) .
Nd6 O11W 2.516(4) .
Nd6 O9W 2.449(5) .
Nd6 N9 2.762(6) .
Nd7 Nd9 3.8322(5) .
Nd7 Nd10 3.9346(5) 2_665
Nd7 O35 2.390(4) .
Nd7 O37 2.368(4) 2_665
Nd7 O38 2.397(4) 2_665
Nd7 O40 2.390(4) .
Nd7 O41 2.429(5) .
Nd7 O47 2.445(5) 2_665
Nd7 O54 2.722(4) .
Nd7 O12W 2.618(7) .
Nd8 Nd9 4.0646(5) .
Nd8 O14 2.399(5) 1_454
Nd8 O46 2.482(5) 2_665
Nd8 O52 2.477(5) .
Nd8 O53 2.589(4) .
Nd8 O55 2.490(4) .
Nd8 O57 2.421(5) 1_455
Nd8 N5 2.654(6) .
Nd8 N8 2.737(6) .
Nd8 N10 2.730(6) 1_455
Nd9 Nd10 3.8144(6) .
Nd9 O36 2.328(4) 2_665
Nd9 O37 2.357(4) 2_665
Nd9 O39 2.373(4) .
Nd9 O40 2.356(4) .
Nd9 O45 2.591(4) 2_665
Nd9 O51 2.493(4) .
Nd9 O53 2.499(4) .
Nd9 O55 2.543(4) .
Nd10 Nd7 3.9345(5) 2_665
Nd10 O35 2.386(4) 2_665
Nd10 O36 2.380(4) 2_665
Nd10 O38 2.385(4) .
Nd10 O39 2.375(4) .
Nd10 O43 2.492(5) 2_665
Nd10 O49 2.501(5) .
Nd10 O56 2.649(5) .
Nd10 O13W 2.552(7) .
Ge1 O1 1.804(4) .
Ge1 O6 1.779(4) .
Ge1 O7 1.739(4) .
Ge1 C1 1.934(6) .
Ge2 Nd4 3.5277(8) 2_756
Ge2 O1 1.792(4) .
Ge2 O2 1.810(4) .
Ge2 O8 1.745(4) .
Ge2 C4 1.933(8) .
Ge3 O2 1.788(4) .
Ge3 O3 1.773(5) .
Ge3 O9 1.745(4) .
Ge3 C7 1.934(7) .
Ge4 O3 1.775(5) .
Ge4 O4 1.792(4) .
Ge4 O10 1.738(4) .
Ge4 C10 1.927(7) .
Ge5 O4 1.795(5) .
Ge5 O5 1.791(5) .
Ge5 O11 1.735(4) .
Ge5 C13 1.929(6) .
Ge6 O5 1.786(5) .
Ge6 O6 1.802(5) .
Ge6 O12 1.742(4) .
Ge6 C16 1.911(7) .
Ge7 O29 1.795(4) .
Ge7 O34 1.792(4) .
Ge7 O35 1.733(4) .
Ge7 C29 1.932(6) .
Ge8 O29 1.770(4) .
Ge8 O30 1.805(4) .
Ge8 O36 1.736(4) .
Ge8 C32 1.931(6) .
Ge9 O30 1.799(4) .
Ge9 O31 1.800(4) .
Ge9 O37 1.741(4) .
Ge9 C35 1.924(6) .
Ge10 O31 1.775(4) .
Ge10 O32 1.808(4) .
Ge10 O38 1.737(4) .
Ge10 C38 1.936(6) .
Ge11 O32 1.785(4) .
Ge11 O33 1.829(4) .
Ge11 O39 1.753(4) .
Ge11 C41 1.942(6) .
Ge12 O33 1.780(4) .
Ge12 O34 1.803(4) .
Ge12 O40 1.738(4) .
Ge12 C44 1.945(6) .
O7 Nd3 2.372(4) 2_756
O7 Nd4 2.350(4) 2_756
O8 Nd4 2.374(4) 2_756
O11 Nd2 2.409(4) 2_756
O12 Nd2 2.386(4) 2_756
O12 Nd3 2.395(4) 2_756
O13 Nd3 2.473(5) 2_756
O13 C3 1.252(7) .
O14 Nd8 2.399(5) 1_656
O14 C3 1.253(8) .
O15 Nd4 2.560(5) 2_756
O15 C6 1.258(8) .
O16 Nd5 2.470(5) 2_756
O16 C6 1.249(8) .
O17 C9 1.251(8) .
O18 C9 1.250(9) .
O19 C12 1.244(10) .
O20 C12 1.216(10) .
O21 C15 1.265(7) .
O22 C15 1.236(8) .
O23 Nd2 2.483(5) 2_756
O23 C18 1.265(9) .
O24 C18 1.225(11) .
O25 C23 1.284(9) .
O26 Nd2 2.535(5) 2_756
O26 C23 1.244(9) .
O27 C28 1.218(9) .
O28 C28 1.280(8) .
O35 Nd10 2.386(4) 2_665
O36 Nd9 2.328(4) 2_665
O36 Nd10 2.380(4) 2_665
O37 Nd7 2.368(4) 2_665
O37 Nd9 2.357(4) 2_665
O38 Nd7 2.396(4) 2_665
O41 C31 1.260(8) .
O42 C31 1.236(9) .
O43 Nd10 2.492(5) 2_665
O43 C34 1.251(9) .
O44 C34 1.243(10) .
O45 Nd9 2.591(4) 2_665
O45 C37 1.259(7) .
O46 Nd8 2.482(5) 2_665
O46 C37 1.253(8) .
O47 Nd7 2.445(5) 2_665
O47 C40 1.255(8) .
O48 C40 1.240(8) .
O49 C43 1.263(8) .
O50 C43 1.230(9) .
O51 C46 1.264(7) .
O52 C46 1.248(8) .
O53 C51 1.259(7) .
O54 C51 1.237(7) .
O55 C56 1.300(8) .
O56 C56 1.208(8) .
O57 Nd8 2.421(5) 1_655
O57 C61 1.241(8) .
O58 C61 1.237(9) .
N1 C19 1.331(12) .
N1 C22 1.324(13) .
N2 C20 1.351(15) .
N2 C21 1.56(2) .
N3 C25 1.321(10) .
N3 C26 1.337(11) .
N4 C24 1.344(12) .
N4 C27 1.302(14) .
N5 C47 1.346(9) .
N5 C50 1.350(8) .
N6 C48 1.358(9) .
N6 C49 1.299(10) .
N7 C53 1.337(12) .
N7 C54 1.325(11) .
N8 C52 1.350(9) .
N8 C55 1.343(9) .
N9 C57 1.351(9) .
N9 C60 1.349(9) .
N10 Nd8 2.730(6) 1_655
N10 C58 1.340(9) .
N10 C59 1.364(9) .
C1 C2 1.516(9) .
C2 C3 1.522(10) .
C4 C5 1.430(12) .
C5 C6 1.525(11) .
C7 C8 1.535(11) .
C8 C9 1.493(11) .
C10 C11 1.437(12) .
C11 C12 1.508(14) .
C13 C14 1.540(9) .
C14 C15 1.512(9) .
C16 C17 1.542(12) .
C17 C18 1.485(14) .
C19 C20 1.377(14) .
C19 C23 1.505(11) .
C21 C22 1.368(17) .
C24 C25 1.399(11) .
C25 C28 1.507(10) .
C26 C27 1.410(14) .
C29 C30 1.533(9) .
C30 C31 1.503(9) .
C32 C33 1.502(11) .
C33 C34 1.521(12) .
C35 C36 1.435(10) .
C36 C37 1.497(11) .
C38 C39 1.534(10) .
C39 C40 1.515(9) .
C41 C42 1.516(10) .
C42 C43 1.521(11) .
C44 C45 1.529(10) .
C45 C46 1.518(9) .
C47 C48 1.372(9) .
C47 C51 1.504(8) .
C49 C50 1.357(11) .
C52 C53 1.363(12) .
C54 C55 1.359(11) .
C55 C56 1.518(9) .
C57 C58 1.350(10) .
C59 C60 1.370(9) .
C59 C61 1.528(10) .

loop_
_geom_torsion_atom_site_label_1
_geom_torsion_atom_site_label_2
_geom_torsion_atom_site_label_3
_geom_torsion_atom_site_label_4
_geom_torsion
_geom_torsion_site_symmetry_1
_geom_torsion_site_symmetry_4
Nd1 Ge1 O1 Ge2 -131.9(4) . .
Nd1 Ge1 O6 Ge6 124.1(4) . .
Nd1 Ge1 O7 Nd3 -109.28(19) . 2_756
Nd1 Ge1 O7 Nd4 95.6(2) . 2_756
Nd1 Ge1 C1 C2 91.9(5) . .
Nd1 Ge2 O1 Ge1 131.6(4) . .
Nd1 Ge2 O2 Ge3 -129.7(4) . .
Nd1 Ge2 O8 Nd2 104.0(3) . .
Nd1 Ge2 O8 Nd4 -101.6(2) . 2_756
Nd1 Ge2 C4 C5 127.7(8) . .
Nd1 Ge5 O4 Ge4 130.7(4) . .
Nd1 Ge5 O5 Ge6 -129.3(4) . .
Nd1 Ge5 O11 Nd2 104.1(3) . 2_756
Nd1 Ge5 O11 Nd4 -107.0(2) . .
Nd1 Ge5 C13 C14 93.1(5) . .
Nd2 Nd3 Nd4 Nd2 1.68(2) . 2_756
Nd2 Nd3 Nd4 Nd5 -179.561(11) . .
Nd2 Nd3 Nd4 Ge2 -63.761(18) . 2_756
Nd2 Nd3 Nd4 O7 -77.61(17) . 2_756
Nd2 Nd3 Nd4 O8 -37.06(12) . 2_756
Nd2 Nd3 Nd4 O10 78.17(19) . .
Nd2 Nd3 Nd4 O11 39.77(11) . .
Nd2 Nd3 Nd4 O15 -109.45(11) . 2_756
Nd2 Nd3 Nd4 O21 113.79(11) . .
Nd2 Nd3 Nd4 O25 178.3(3) . .
Nd2 Nd3 Nd4 O28 -177.00(12) . .
Nd2 Nd3 O9 Ge3 176.5(4) . .
Nd2 Nd3 O10 Nd4 -115.49(14) . .
Nd2 Nd3 O10 Ge4 89.1(3) . .
Nd2 Nd3 O19 C12 -178(5) . .
Nd2 Nd3 O27 C28 92.5(12) . .
Nd2 Nd4 Nd5 O16 -78.32(15) 2_756 2_756
Nd2 Nd4 Nd5 O22 77.60(13) 2_756 .
Nd2 Nd4 Nd5 O25 0.36(18) 2_756 .
Nd2 Nd4 Nd5 O28 -176.8(2) 2_756 .
Nd2 Nd4 Nd5 O48 144.60(14) 2_756 .
Nd2 Nd4 Nd5 O5W 58.5(2) 2_756 .
Nd2 Nd4 Nd5 O6W -91.2(4) 2_756 .
Nd2 Nd4 Nd5 N1 -6.2(2) 2_756 .
Nd2 Nd4 Nd5 N3 -151.22(14) 2_756 .
Nd2 Nd4 O10 Nd3 122.62(14) 2_756 .
Nd2 Nd4 O10 Ge4 -83.1(3) 2_756 .
Nd2 Nd4 O11 Ge5 -154.6(4) 2_756 .
Nd2 Nd4 O21 C15 -80.0(6) 2_756 .
Nd2 Nd4 O25 Nd5 -179.67(17) 2_756 .
Nd2 Nd4 O25 C23 -4.6(6) 2_756 .
Nd2 Nd4 O28 Nd5 6.2(4) 2_756 .
Nd2 Nd4 O28 C28 -158.4(4) 2_756 .
Nd2 O17 C9 O18 -49.0(12) . .
Nd2 O17 C9 C8 127.0(7) . .
Nd2 O23 C18 O24 -46.9(17) 2_756 .
Nd2 O23 C18 C17 131.4(10) 2_756 .
Nd2 O26 C23 O25 -9.9(17) 2_756 .
Nd2 O26 C23 C19 168.4(8) 2_756 .
Nd3 Nd2 O8 Nd4 115.90(15) . 2_756
Nd3 Nd2 O8 Ge2 -88.0(3) . .
Nd3 Nd2 O9 Ge3 -176.8(4) . .
Nd3 Nd2 O17 C9 -55.7(8) . .
Nd3 Nd4 Nd5 O16 102.80(15) . 2_756
Nd3 Nd4 Nd5 O22 -101.29(13) . .
Nd3 Nd4 Nd5 O25 -178.53(18) . .
Nd3 Nd4 Nd5 O28 4.3(2) . .
Nd3 Nd4 Nd5 O48 -34.28(14) . .
Nd3 Nd4 Nd5 O5W -120.4(2) . .
Nd3 Nd4 Nd5 O6W 90.0(4) . .
Nd3 Nd4 Nd5 N1 174.9(2) . .
Nd3 Nd4 Nd5 N3 29.89(14) . .
Nd3 Nd4 O10 Ge4 154.3(4) . .
Nd3 Nd4 O11 Nd2 -123.89(13) . 2_756
Nd3 Nd4 O11 Ge5 81.5(2) . .
Nd3 Nd4 O21 C15 149.1(6) . .
Nd3 Nd4 O25 Nd5 3.1(4) . .
Nd3 Nd4 O25 C23 178.2(5) . .
Nd3 Nd4 O28 Nd5 -176.14(18) . .
Nd3 Nd4 O28 C28 19.3(5) . .
Nd3 O13 C3 O14 -55.3(15) 2_756 .
Nd3 O13 C3 C2 128.6(10) 2_756 .
Nd3 O19 C12 O20 -121(4) . .
Nd3 O19 C12 C11 72(5) . .
Nd3 O27 C28 O28 29.0(14) . .
Nd3 O27 C28 C25 -150.6(6) . .
Nd4 Nd2 Nd3 Nd4 -1.507(18) 2_756 .
Nd4 Nd2 Nd3 O7 -37.75(10) 2_756 2_756
Nd4 Nd2 Nd3 O9 85.11(18) 2_756 .
Nd4 Nd2 Nd3 O10 35.10(11) 2_756 .
Nd4 Nd2 Nd3 O12 -83.00(18) 2_756 2_756
Nd4 Nd2 Nd3 O13 -111.13(12) 2_756 2_756
Nd4 Nd2 Nd3 O19 114.97(17) 2_756 .
Nd4 Nd2 Nd3 O27 -99.0(9) 2_756 .
Nd4 Nd2 Nd3 O7W -177.76(18) 2_756 .
Nd4 Nd2 O8 Ge2 156.1(5) 2_756 .
Nd4 Nd2 O9 Nd3 -109.46(14) 2_756 .
Nd4 Nd2 O9 Ge3 73.8(2) 2_756 .
Nd4 Nd2 O17 C9 -178.5(8) 2_756 .
Nd4 Nd3 O9 Nd2 108.98(14) . .
Nd4 Nd3 O9 Ge3 -74.5(3) . .
Nd4 Nd3 O10 Ge4 -155.4(4) . .
Nd4 Nd3 O19 C12 -52(5) . .
Nd4 Nd3 O27 C28 -8.5(8) . .
Nd4 Nd5 O22 C15 2.7(6) . .
Nd4 Nd5 O25 C23 -174.5(8) . .
Nd4 Nd5 O28 C28 163.0(7) . .
Nd4 Nd5 O48 C40 -177.7(12) . .
Nd4 Nd5 N1 C19 3.7(10) . .
Nd4 Nd5 N1 C22 -168.8(11) . .
Nd4 Nd5 N3 C25 -25.9(5) . .
Nd4 Nd5 N3 C26 167.3(7) . .
Nd4 Ge2 O1 Nd1 -122.92(15) 2_756 .
Nd4 Ge2 O1 Ge1 8.7(3) 2_756 .
Nd4 Ge2 O2 Nd1 78.6(2) 2_756 .
Nd4 Ge2 O2 Ge3 -51.0(4) 2_756 .
Nd4 Ge2 O8 Nd2 -154.4(5) 2_756 .
Nd4 Ge2 C4 C5 -21.6(9) 2_756 .
Nd4 O15 C6 O16 -62.0(10) 2_756 .
Nd4 O15 C6 C5 115.3(7) 2_756 .
Nd4 O21 C15 O22 -46.3(10) . .
Nd4 O21 C15 C14 131.3(6) . .
Nd4 O25 C23 O26 9.1(13) . .
Nd4 O25 C23 C19 -169.2(6) . .
Nd4 O28 C28 O27 -33.0(10) . .
Nd4 O28 C28 C25 146.6(5) . .
Nd5 Nd4 O10 Nd3 -97.34(15) . .
Nd5 Nd4 O10 Ge4 56.9(3) . .
Nd5 Nd4 O11 Nd2 96.33(15) . 2_756
Nd5 Nd4 O11 Ge5 -58.3(3) . .
Nd5 Nd4 O21 C15 34.9(6) . .
Nd5 Nd4 O25 C23 175.1(7) . .
Nd5 Nd4 O28 C28 -164.6(7) . .
Nd5 O16 C6 O15 43.4(11) 2_756 .
Nd5 O16 C6 C5 -133.8(7) 2_756 .
Nd5 O22 C15 O21 16.5(10) . .
Nd5 O22 C15 C14 -160.9(5) . .
Nd5 O25 C23 O26 -177.2(7) . .
Nd5 O25 C23 C19 4.5(11) . .
Nd5 O28 C28 O27 166.1(6) . .
Nd5 O28 C28 C25 -14.3(9) . .
Nd5 O48 C40 O47 52.6(17) . .
Nd5 O48 C40 C39 -131.1(11) . .
Nd5 N1 C19 C20 -176.4(12) . .
Nd5 N1 C19 C23 3.2(15) . .
Nd5 N1 C22 C21 161.1(14) . .
Nd5 N3 C25 C24 -174.4(6) . .
Nd5 N3 C25 C28 6.4(9) . .
Nd5 N3 C26 C27 167.7(7) . .
Nd6 Ge8 O29 Ge7 123.2(4) . .
Nd6 Ge8 O30 Ge9 -129.7(4) . .
Nd6 Ge8 O36 Nd9 98.0(2) . 2_665
Nd6 Ge8 O36 Nd10 -109.12(18) . 2_665
Nd6 Ge8 C32 C33 92.0(7) . .
Nd6 Ge11 O32 Ge10 123.2(3) . .
Nd6 Ge11 O33 Ge12 -129.3(3) . .
Nd6 Ge11 O39 Nd9 101.2(2) . .
Nd6 Ge11 O39 Nd10 -112.35(18) . .
Nd6 Ge11 C41 C42 101.5(6) . .
Nd6 Ge12 O33 Ge11 128.4(3) . .
Nd6 Ge12 O34 Ge7 -123.0(3) . .
Nd6 Ge12 O40 Nd7 102.2(2) . .
Nd6 Ge12 O40 Nd9 -103.93(17) . .
Nd6 Ge12 C44 C45 95.2(5) . .
Nd6 N9 C57 C58 -177.8(6) . .
Nd6 N9 C60 C59 176.9(5) . .
Nd7 Nd9 Nd10 Nd7 0.401(18) . 2_665
Nd7 Nd9 Nd10 O35 36.68(10) . 2_665
Nd7 Nd9 Nd10 O36 77.17(17) . 2_665
Nd7 Nd9 Nd10 O38 -36.13(10) . .
Nd7 Nd9 Nd10 O39 -74.88(16) . .
Nd7 Nd9 Nd10 O43 117.04(13) . 2_665
Nd7 Nd9 Nd10 O49 -110.44(12) . .
Nd7 Nd9 Nd10 O56 -173.97(13) . .
Nd7 Nd9 Nd10 O13W -159.9(4) . .
Nd7 Nd9 O39 Nd10 123.00(12) . .
Nd7 Nd9 O39 Ge11 -87.7(3) . .
Nd7 Nd9 O40 Ge12 -159.1(3) . .
Nd7 Nd9 O51 C46 -83.2(6) . .
Nd7 Nd9 O53 Nd8 -177.73(14) . .
Nd7 Nd9 O53 C51 9.2(4) . .
Nd7 Nd9 O55 Nd8 8.3(4) . .
Nd7 Nd9 O55 C56 161.7(3) . .
Nd7 Nd10 O38 Ge10 166.6(4) 2_665 .
Nd7 Nd10 O39 Nd9 -118.19(12) 2_665 .
Nd7 Nd10 O39 Ge11 88.8(2) 2_665 .
Nd7 Nd10 O49 C43 137.6(8) 2_665 .
Nd7 Nd10 O56 C56 -82.9(16) 2_665 .
Nd7 O41 C31 O42 -59.0(15) . .
Nd7 O41 C31 C30 125.8(9) . .
Nd7 O47 C40 O48 -62.0(14) 2_665 .
Nd7 O47 C40 C39 121.7(10) 2_665 .
Nd7 O54 C51 O53 10.3(11) . .
Nd7 O54 C51 C47 -171.6(4) . .
Nd8 Nd9 Nd10 Nd7 179.853(9) . 2_665
Nd8 Nd9 Nd10 O35 -143.87(10) . 2_665
Nd8 Nd9 Nd10 O36 -103.38(17) . 2_665
Nd8 Nd9 Nd10 O38 143.33(10) . .
Nd8 Nd9 Nd10 O39 104.57(16) . .
Nd8 Nd9 Nd10 O43 -63.51(13) . 2_665
Nd8 Nd9 Nd10 O49 69.01(12) . .
Nd8 Nd9 Nd10 O56 5.48(13) . .
Nd8 Nd9 Nd10 O13W 19.6(4) . .
Nd8 Nd9 O39 Nd10 -96.46(13) . .
Nd8 Nd9 O39 Ge11 52.8(3) . .
Nd8 Nd9 O40 Nd7 98.51(13) . .
Nd8 Nd9 O40 Ge12 -60.6(2) . .
Nd8 Nd9 O51 C46 32.2(6) . .
Nd8 Nd9 O53 C51 -173.0(5) . .
Nd8 Nd9 O55 C56 153.4(5) . .
Nd8 O14 C3 O13 -159.2(16) 1_656 .
Nd8 O14 C3 C2 17(2) 1_656 .
Nd8 O46 C37 O45 40.3(10) 2_665 .
Nd8 O46 C37 C36 -135.9(7) 2_665 .
Nd8 O52 C46 O51 36.4(10) . .
Nd8 O52 C46 C45 -143.9(5) . .
Nd8 O53 C51 O54 174.5(4) . .
Nd8 O53 C51 C47 -3.7(7) . .
Nd8 O55 C56 O56 179.0(5) . .
Nd8 O55 C56 C55 -3.3(8) . .
Nd8 O57 C61 O58 -169.2(6) 1_655 .
Nd8 O57 C61 C59 9.7(10) 1_655 .
Nd8 N5 C47 C48 170.0(5) . .
Nd8 N5 C47 C51 -12.8(7) . .
Nd8 N5 C50 C49 -172.0(6) . .
Nd8 N8 C52 C53 174.7(7) . .
Nd8 N8 C55 C54 -176.0(6) . .
Nd8 N8 C55 C56 2.1(8) . .
Nd8 N10 C58 C57 -177.3(6) 1_655 .
Nd8 N10 C59 C60 176.3(5) 1_655 .
Nd8 N10 C59 C61 -3.1(8) 1_655 .
Nd9 Nd7 O35 Nd10 -112.01(14) . 2_665
Nd9 Nd7 O35 Ge7 79.5(2) . .
Nd9 Nd7 O40 Ge12 156.0(4) . .
Nd9 Nd7 O41 C31 156.2(10) . .
Nd9 Nd7 O54 C51 -2.1(6) . .
Nd9 Nd8 O52 C46 -10.6(6) . .
Nd9 Nd8 O53 C51 173.0(5) . .
Nd9 Nd8 O55 C56 -147.6(6) . .
Nd9 Nd8 N5 C47 4.9(5) . .
Nd9 Nd8 N5 C50 176.2(5) . .
Nd9 Nd8 N8 C52 -164.1(7) . .
Nd9 Nd8 N8 C55 14.4(5) . .
Nd9 Nd10 O38 Nd7 112.49(14) . 2_665
Nd9 Nd10 O38 Ge10 -80.9(3) . .
Nd9 Nd10 O39 Ge11 -153.0(3) . .
Nd9 Nd10 O49 C43 -101.1(8) . .
Nd9 Nd10 O56 C56 2.5(9) . .
Nd9 O45 C37 O46 -62.5(9) 2_665 .
Nd9 O45 C37 C36 113.8(7) 2_665 .
Nd9 O51 C46 O52 -54.5(10) . .
Nd9 O51 C46 C45 125.8(6) . .
Nd9 O53 C51 O54 -13.9(9) . .
Nd9 O53 C51 C47 167.9(4) . .
Nd9 O55 C56 O56 33.1(8) . .
Nd9 O55 C56 C55 -149.2(4) . .
Nd10 Nd7 Nd9 Nd8 -179.853(9) 2_665 .
Nd10 Nd7 Nd9 Nd10 -0.399(18) 2_665 .
Nd10 Nd7 Nd9 O36 37.76(11) 2_665 2_665
Nd10 Nd7 Nd9 O37 80.67(16) 2_665 2_665
Nd10 Nd7 Nd9 O39 -37.99(10) 2_665 .
Nd10 Nd7 Nd9 O40 -78.34(16) 2_665 .
Nd10 Nd7 Nd9 O45 114.73(9) 2_665 2_665
Nd10 Nd7 Nd9 O51 -112.90(10) 2_665 .
Nd10 Nd7 Nd9 O53 -178.29(10) 2_665 .
Nd10 Nd7 Nd9 O55 174.7(2) 2_665 .
Nd10 Nd7 O35 Ge7 -168.5(4) 2_665 .
Nd10 Nd7 O40 Nd9 115.34(12) 2_665 .
Nd10 Nd7 O40 Ge12 -88.7(2) 2_665 .
Nd10 Nd7 O41 C31 -80.8(10) 2_665 .
Nd10 Nd7 O54 C51 113.7(13) 2_665 .
Nd10 Nd9 O39 Ge11 149.3(4) . .
Nd10 Nd9 O40 Nd7 -120.86(12) . .
Nd10 Nd9 O40 Ge12 80.0(2) . .
Nd10 Nd9 O51 C46 147.4(6) . .
Nd10 Nd9 O53 Nd8 6.4(3) . .
Nd10 Nd9 O53 C51 -166.6(3) . .
Nd10 Nd9 O55 Nd8 -175.74(16) . .
Nd10 Nd9 O55 C56 -22.4(4) . .
Nd10 O43 C34 O44 -66(2) 2_665 .
Nd10 O43 C34 C33 118.5(17) 2_665 .
Nd10 O49 C43 O50 -51.4(13) . .
Nd10 O49 C43 C42 130.9(7) . .
Nd10 O56 C56 O55 -25.0(14) . .
Nd10 O56 C56 C55 157.4(6) . .
Ge1 Nd1 Ge2 Nd4 43.925(19) . 2_756
Ge1 Nd1 Ge2 O1 -20.8(2) . .
Ge1 Nd1 Ge2 O2 174.8(2) . .
Ge1 Nd1 Ge2 O8 83.16(14) . .
Ge1 Nd1 Ge2 C4 -106.0(3) . .
Ge1 Nd1 Ge5 O4 -153.82(19) . .
Ge1 Nd1 Ge5 O5 45.0(2) . .
Ge1 Nd1 Ge5 O11 -48.17(15) . .
Ge1 Nd1 Ge5 C13 124.8(3) . .
Ge1 Nd1 O1 Ge2 143.8(3) . .
Ge1 Nd1 O2 Ge2 -4.31(17) . .
Ge1 Nd1 O2 Ge3 137.48(19) . .
Ge1 Nd1 O3 Ge3 -33.3(3) . .
Ge1 Nd1 O3 Ge4 103.03(17) . .
Ge1 Nd1 O4 Ge4 -105.44(19) . .
Ge1 Nd1 O4 Ge5 34.1(2) . .
Ge1 Nd1 O5 Ge5 -136.47(19) . .
Ge1 Nd1 O5 Ge6 3.74(17) . .
Ge1 Nd1 O6 Ge6 -139.0(3) . .
Ge1 C1 C2 C3 45.8(8) . .
Ge2 Nd1 Ge1 O1 20.4(2) . .
Ge2 Nd1 Ge1 O6 -175.8(2) . .
Ge2 Nd1 Ge1 O7 -72.16(15) . .
Ge2 Nd1 Ge1 C1 101.8(3) . .
Ge2 Nd1 Ge5 O4 -96.32(19) . .
Ge2 Nd1 Ge5 O5 102.5(2) . .
Ge2 Nd1 Ge5 O11 9.33(15) . .
Ge2 Nd1 Ge5 C13 -177.7(3) . .
Ge2 Nd1 O1 Ge1 -143.8(3) . .
Ge2 Nd1 O2 Ge3 141.8(3) . .
Ge2 Nd1 O3 Ge3 -2.44(17) . .
Ge2 Nd1 O3 Ge4 133.85(18) . .
Ge2 Nd1 O4 Ge4 -30.8(3) . .
Ge2 Nd1 O4 Ge5 108.75(16) . .
Ge2 Nd1 O5 Ge5 -103.83(18) . .
Ge2 Nd1 O5 Ge6 36.4(3) . .
Ge2 Nd1 O6 Ge1 3.48(17) . .
Ge2 Nd1 O6 Ge6 -135.50(17) . .
Ge2 Nd4 Nd5 O16 -13.64(15) 2_756 2_756
Ge2 Nd4 Nd5 O22 142.28(13) 2_756 .
Ge2 Nd4 Nd5 O25 65.03(18) 2_756 .
Ge2 Nd4 Nd5 O28 -112.2(2) 2_756 .
Ge2 Nd4 Nd5 O48 -150.72(14) 2_756 .
Ge2 Nd4 Nd5 O5W 123.2(2) 2_756 .
Ge2 Nd4 Nd5 O6W -26.5(4) 2_756 .
Ge2 Nd4 Nd5 N1 58.5(2) 2_756 .
Ge2 Nd4 Nd5 N3 -86.55(14) 2_756 .
Ge2 Nd4 O10 Nd3 52.4(2) 2_756 .
Ge2 Nd4 O10 Ge4 -153.28(18) 2_756 .
Ge2 Nd4 O11 Nd2 -14.34(16) 2_756 2_756
Ge2 Nd4 O11 Ge5 -169.0(2) 2_756 .
Ge2 Nd4 O21 C15 -35.9(8) 2_756 .
Ge2 Nd4 O25 Nd5 -118.49(15) 2_756 .
Ge2 Nd4 O25 C23 56.6(6) 2_756 .
Ge2 Nd4 O28 Nd5 80.78(17) 2_756 .
Ge2 Nd4 O28 C28 -83.8(6) 2_756 .
Ge2 C4 C5 C6 -5.5(14) . .
Ge3 C7 C8 C9 55.1(8) . .
Ge4 C10 C11 C12 42.9(15) . .
Ge5 C13 C14 C15 52.8(7) . .
Ge6 C16 C17 C18 48.7(9) . .
Ge7 C29 C30 C31 54.1(8) . .
Ge8 Nd6 Ge11 O32 -101.90(18) . .
Ge8 Nd6 Ge11 O33 98.97(17) . .
Ge8 Nd6 Ge11 O39 4.73(14) . .
Ge8 Nd6 Ge11 C41 174.2(3) . .
Ge8 Nd6 Ge12 O33 -155.35(18) . .
Ge8 Nd6 Ge12 O34 45.38(17) . .
Ge8 Nd6 Ge12 O40 -49.18(14) . .
Ge8 Nd6 Ge12 C44 122.8(3) . .
Ge8 Nd6 O29 Ge7 -140.3(3) . .
Ge8 Nd6 O30 Ge9 140.7(3) . .
Ge8 Nd6 O31 Ge9 -3.39(15) . .
Ge8 Nd6 O31 Ge10 136.97(17) . .
Ge8 Nd6 O32 Ge10 -29.7(2) . .
Ge8 Nd6 O32 Ge11 106.31(15) . .
Ge8 Nd6 O33 Ge11 -109.01(14) . .
Ge8 Nd6 O33 Ge12 32.0(2) . .
Ge8 Nd6 O34 Ge7 1.15(15) . .
Ge8 Nd6 O34 Ge12 -136.16(16) . .
Ge8 Nd6 N9 C57 75.0(6) . .
Ge8 Nd6 N9 C60 -101.2(5) . .
Ge8 C32 C33 C34 46.7(10) . .
Ge9 C35 C36 C37 -15.8(12) . .
Ge10 C38 C39 C40 51.7(8) . .
Ge11 Nd6 Ge8 O29 -100.17(18) . .
Ge11 Nd6 Ge8 O30 99.45(18) . .
Ge11 Nd6 Ge8 O36 3.41(14) . .
Ge11 Nd6 Ge8 C32 173.7(3) . .
Ge11 Nd6 Ge12 O33 -22.68(18) . .
Ge11 Nd6 Ge12 O34 178.06(17) . .
Ge11 Nd6 Ge12 O40 83.50(14) . .
Ge11 Nd6 Ge12 C44 -104.5(3) . .
Ge11 Nd6 O29 Ge7 -32.8(2) . .
Ge11 Nd6 O29 Ge8 107.53(15) . .
Ge11 Nd6 O30 Ge8 -108.06(15) . .
Ge11 Nd6 O30 Ge9 32.6(2) . .
Ge11 Nd6 O31 Ge9 -138.20(17) . .
Ge11 Nd6 O31 Ge10 2.15(15) . .
Ge11 Nd6 O32 Ge10 -136.0(3) . .
Ge11 Nd6 O33 Ge12 141.0(3) . .
Ge11 Nd6 O34 Ge7 135.70(16) . .
Ge11 Nd6 O34 Ge12 -1.61(14) . .
Ge11 Nd6 N9 C57 -126.1(5) . .
Ge11 Nd6 N9 C60 57.8(7) . .
Ge11 C41 C42 C43 34.9(9) . .
Ge12 C44 C45 C46 43.5(8) . .
O1 Nd1 Ge1 O6 163.8(3) . .
O1 Nd1 Ge1 O7 -92.6(2) . .
O1 Nd1 Ge1 C1 81.4(3) . .
O1 Nd1 Ge2 Nd4 64.7(2) . 2_756
O1 Nd1 Ge2 O2 -164.4(3) . .
O1 Nd1 Ge2 O8 103.9(3) . .
O1 Nd1 Ge2 C4 -85.2(4) . .
O1 Nd1 Ge5 O4 -135.3(2) . .
O1 Nd1 Ge5 O5 63.5(2) . .
O1 Nd1 Ge5 O11 -29.68(19) . .
O1 Nd1 Ge5 C13 143.2(3) . .
O1 Nd1 O2 Ge2 8.82(16) . .
O1 Nd1 O2 Ge3 150.6(3) . .
O1 Nd1 O3 Ge3 -5.9(3) . .
O1 Nd1 O3 Ge4 130.40(19) . .
O1 Nd1 O4 Ge4 -66.1(3) . .
O1 Nd1 O4 Ge5 73.4(3) . .
O1 Nd1 O5 Ge5 -131.65(18) . .
O1 Nd1 O5 Ge6 8.6(2) . .
O1 Nd1 O6 Ge1 -9.34(16) . .
O1 Nd1 O6 Ge6 -148.3(2) . .
O1 Ge1 O6 Nd1 11.13(19) . .
O1 Ge1 O6 Ge6 135.2(3) . .
O1 Ge1 O7 Nd3 -154.8(2) . 2_756
O1 Ge1 O7 Nd4 50.1(3) . 2_756
O1 Ge1 C1 C2 139.3(5) . .
O1 Ge2 O2 Nd1 -10.6(2) . .
O1 Ge2 O2 Ge3 -140.3(4) . .
O1 Ge2 O8 Nd2 150.1(3) . .
O1 Ge2 O8 Nd4 -55.5(3) . 2_756
O1 Ge2 C4 C5 79.7(9) . .
O2 Nd1 Ge1 O1 23.1(2) . .
O2 Nd1 Ge1 O6 -173.2(2) . .
O2 Nd1 Ge1 O7 -69.52(18) . .
O2 Nd1 Ge1 C1 104.4(3) . .
O2 Nd1 Ge2 Nd4 -130.9(2) . 2_756
O2 Nd1 Ge2 O1 164.4(3) . .
O2 Nd1 Ge2 O8 -91.7(2) . .
O2 Nd1 Ge2 C4 79.2(4) . .
O2 Nd1 Ge5 O4 -56.9(2) . .
O2 Nd1 Ge5 O5 142.0(2) . .
O2 Nd1 Ge5 O11 48.76(19) . .
O2 Nd1 Ge5 C13 -138.3(3) . .
O2 Nd1 O1 Ge1 -152.9(3) . .
O2 Nd1 O1 Ge2 -9.12(17) . .
O2 Nd1 O3 Ge3 10.91(17) . .
O2 Nd1 O3 Ge4 147.2(3) . .
O2 Nd1 O4 Ge4 -4.1(2) . .
O2 Nd1 O4 Ge5 135.42(18) . .
O2 Nd1 O5 Ge5 -62.8(3) . .
O2 Nd1 O5 Ge6 77.4(3) . .
O2 Nd1 O6 Ge1 7.6(2) . .
O2 Nd1 O6 Ge6 -131.39(18) . .
O2 Ge2 O1 Nd1 11.4(2) . .
O2 Ge2 O1 Ge1 142.9(3) . .
O2 Ge2 O8 Nd2 55.0(3) . .
O2 Ge2 O8 Nd4 -150.6(2) . 2_756
O2 Ge2 C4 C5 176.8(8) . .
O2 Ge3 O3 Nd1 -13.2(2) . .
O2 Ge3 O3 Ge4 -124.7(4) . .
O2 Ge3 O9 Nd2 -46.9(3) . .
O2 Ge3 O9 Nd3 137.0(3) . .
O2 Ge3 C7 C8 51.8(6) . .
O3 Nd1 Ge1 O1 58.3(2) . .
O3 Nd1 Ge1 O6 -138.0(2) . .
O3 Nd1 Ge1 O7 -34.3(2) . .
O3 Nd1 Ge1 C1 139.6(3) . .
O3 Nd1 Ge2 Nd4 -108.83(10) . 2_756
O3 Nd1 Ge2 O1 -173.5(2) . .
O3 Nd1 Ge2 O2 22.1(2) . .
O3 Nd1 Ge2 O8 -69.59(18) . .
O3 Nd1 Ge2 C4 101.3(3) . .
O3 Nd1 Ge5 O4 -22.3(2) . .
O3 Nd1 Ge5 O5 176.6(2) . .
O3 Nd1 Ge5 O11 83.38(17) . .
O3 Nd1 Ge5 C13 -103.7(3) . .
O3 Nd1 O1 Ge1 -136.84(18) . .
O3 Nd1 O1 Ge2 7.0(2) . .
O3 Nd1 O2 Ge2 -153.1(3) . .
O3 Nd1 O2 Ge3 -11.33(17) . .
O3 Nd1 O4 Ge4 13.29(17) . .
O3 Nd1 O4 Ge5 152.8(3) . .
O3 Nd1 O5 Ge5 -3.6(2) . .
O3 Nd1 O5 Ge6 136.60(19) . .
O3 Nd1 O6 Ge1 74.0(3) . .
O3 Nd1 O6 Ge6 -65.0(3) . .
O3 Ge3 O2 Nd1 15.4(2) . .
O3 Ge3 O2 Ge2 142.5(4) . .
O3 Ge3 O9 Nd2 -150.8(3) . .
O3 Ge3 O9 Nd3 33.0(3) . .
O3 Ge3 C7 C8 152.0(6) . .
O3 Ge4 O4 Nd1 -18.0(2) . .
O3 Ge4 O4 Ge5 -146.7(3) . .
O3 Ge4 O10 Nd3 -55.3(3) . .
O3 Ge4 O10 Nd4 153.6(3) . .
O3 Ge4 C10 C11 36.6(10) . .
O4 Nd1 Ge1 O1 134.2(2) . .
O4 Nd1 Ge1 O6 -62.0(2) . .
O4 Nd1 Ge1 O7 41.66(19) . .
O4 Nd1 Ge1 C1 -144.4(3) . .
O4 Nd1 Ge2 Nd4 -73.78(13) . 2_756
O4 Nd1 Ge2 O1 -138.5(2) . .
O4 Nd1 Ge2 O2 57.1(2) . .
O4 Nd1 Ge2 O8 -34.54(19) . .
O4 Nd1 Ge2 C4 136.3(3) . .
O4 Nd1 Ge5 O5 -161.1(3) . .
O4 Nd1 Ge5 O11 105.7(2) . .
O4 Nd1 Ge5 C13 -81.4(3) . .
O4 Nd1 O1 Ge1 -75.8(3) . .
O4 Nd1 O1 Ge2 68.0(3) . .
O4 Nd1 O2 Ge2 -135.86(18) . .
O4 Nd1 O2 Ge3 5.9(2) . .
O4 Nd1 O3 Ge3 -149.0(3) . .
O4 Nd1 O3 Ge4 -12.73(16) . .
O4 Nd1 O5 Ge5 10.83(16) . .
O4 Nd1 O5 Ge6 151.0(3) . .
O4 Nd1 O6 Ge1 133.28(18) . .
O4 Nd1 O6 Ge6 -5.7(2) . .
O4 Ge4 O3 Nd1 15.21(19) . .
O4 Ge4 O3 Ge3 126.6(4) . .
O4 Ge4 O10 Nd3 -153.7(2) . .
O4 Ge4 O10 Nd4 55.2(3) . .
O4 Ge4 C10 C11 138.1(8) . .
O4 Ge5 O5 Nd1 -13.3(2) . .
O4 Ge5 O5 Ge6 -142.6(3) . .
O4 Ge5 O11 Nd2 151.8(3) . 2_756
O4 Ge5 O11 Nd4 -59.4(3) . .
O4 Ge5 C13 C14 43.6(5) . .
O5 Nd1 Ge1 O1 171.1(2) . .
O5 Nd1 Ge1 O6 -25.2(2) . .
O5 Nd1 Ge1 O7 78.50(18) . .
O5 Nd1 Ge1 C1 -107.5(3) . .
O5 Nd1 Ge2 Nd4 3.70(14) . 2_756
O5 Nd1 Ge2 O1 -61.0(2) . .
O5 Nd1 Ge2 O2 134.6(2) . .
O5 Nd1 Ge2 O8 42.9(2) . .
O5 Nd1 Ge2 C4 -146.2(3) . .
O5 Nd1 Ge5 O4 161.1(3) . .
O5 Nd1 Ge5 O11 -93.2(2) . .
O5 Nd1 Ge5 C13 79.7(3) . .
O5 Nd1 O1 Ge1 -9.6(2) . .
O5 Nd1 O1 Ge2 134.18(19) . .
O5 Nd1 O2 Ge2 -77.1(3) . .
O5 Nd1 O2 Ge3 64.7(3) . .
O5 Nd1 O3 Ge3 -134.13(19) . .
O5 Nd1 O3 Ge4 2.2(2) . .
O5 Nd1 O4 Ge4 -150.2(3) . .
O5 Nd1 O4 Ge5 -10.74(16) . .
O5 Nd1 O6 Ge1 149.7(3) . .
O5 Nd1 O6 Ge6 10.74(16) . .
O5 Ge5 O4 Nd1 13.10(19) . .
O5 Ge5 O4 Ge4 143.8(3) . .
O5 Ge5 O11 Nd2 58.1(3) . 2_756
O5 Ge5 O11 Nd4 -153.1(2) . .
O5 Ge5 C13 C14 141.2(5) . .
O5 Ge6 O6 Nd1 -13.02(19) . .
O5 Ge6 O6 Ge1 -136.0(3) . .
O5 Ge6 O12 Nd2 -55.1(3) . 2_756
O5 Ge6 O12 Nd3 137.9(3) . 2_756
O5 Ge6 C16 C17 44.1(7) . .
O6 Nd1 Ge1 O1 -163.8(3) . .
O6 Nd1 Ge1 O7 103.7(2) . .
O6 Nd1 Ge1 C1 -82.4(3) . .
O6 Nd1 Ge2 Nd4 41.83(10) . 2_756
O6 Nd1 Ge2 O1 -22.9(2) . .
O6 Nd1 Ge2 O2 172.7(2) . .
O6 Nd1 Ge2 O8 81.06(17) . .
O6 Nd1 Ge2 C4 -108.1(3) . .
O6 Nd1 Ge5 O4 -174.9(2) . .
O6 Nd1 Ge5 O5 24.0(2) . .
O6 Nd1 Ge5 O11 -69.20(17) . .
O6 Nd1 Ge5 C13 103.7(3) . .
O6 Nd1 O1 Ge1 9.36(16) . .
O6 Nd1 O1 Ge2 153.2(3) . .
O6 Nd1 O2 Ge2 -8.1(2) . .
O6 Nd1 O2 Ge3 133.69(19) . .
O6 Nd1 O3 Ge3 -73.6(3) . .
O6 Nd1 O3 Ge4 62.7(3) . .
O6 Nd1 O4 Ge4 -133.97(19) . .
O6 Nd1 O4 Ge5 5.5(2) . .
O6 Nd1 O5 Ge5 -151.2(3) . .
O6 Nd1 O5 Ge6 -10.95(17) . .
O6 Ge1 O1 Nd1 -11.8(2) . .
O6 Ge1 O1 Ge2 -143.8(3) . .
O6 Ge1 O7 Nd3 -59.0(3) . 2_756
O6 Ge1 O7 Nd4 145.9(2) . 2_756
O6 Ge1 C1 C2 41.0(6) . .
O6 Ge6 O5 Nd1 13.3(2) . .
O6 Ge6 O5 Ge5 142.1(3) . .
O6 Ge6 O12 Nd2 -150.5(2) . 2_756
O6 Ge6 O12 Nd3 42.5(3) . 2_756
O6 Ge6 C16 C17 137.3(6) . .
O7 Nd3 Nd4 Nd2 79.28(17) 2_756 2_756
O7 Nd3 Nd4 Nd5 -101.95(17) 2_756 .
O7 Nd3 Nd4 Ge2 13.85(17) 2_756 2_756
O7 Nd3 Nd4 O8 40.5(2) 2_756 2_756
O7 Nd3 Nd4 O10 155.8(3) 2_756 .
O7 Nd3 Nd4 O11 117.4(2) 2_756 .
O7 Nd3 Nd4 O15 -31.8(2) 2_756 2_756
O7 Nd3 Nd4 O21 -168.6(2) 2_756 .
O7 Nd3 Nd4 O25 -104.1(3) 2_756 .
O7 Nd3 Nd4 O28 -99.4(2) 2_756 .
O7 Nd3 O9 Nd2 71.0(2) 2_756 .
O7 Nd3 O9 Ge3 -112.5(3) 2_756 .
O7 Nd3 O10 Nd4 -14.80(16) 2_756 .
O7 Nd3 O10 Ge4 -170.2(3) 2_756 .
O7 Nd3 O19 C12 -35(5) 2_756 .
O7 Nd3 O27 C28 29.4(8) 2_756 .
O7 Nd4 Nd5 O16 61.77(19) 2_756 2_756
O7 Nd4 Nd5 O22 -142.31(18) 2_756 .
O7 Nd4 Nd5 O25 140.4(2) 2_756 .
O7 Nd4 Nd5 O28 -36.7(2) 2_756 .
O7 Nd4 Nd5 O48 -75.31(18) 2_756 .
O7 Nd4 Nd5 O5W -161.4(2) 2_756 .
O7 Nd4 Nd5 O6W 48.9(4) 2_756 .
O7 Nd4 Nd5 N1 133.9(3) 2_756 .
O7 Nd4 Nd5 N3 -11.13(18) 2_756 .
O7 Nd4 O10 Nd3 14.92(16) 2_756 .
O7 Nd4 O10 Ge4 169.2(3) 2_756 .
O7 Nd4 O11 Nd2 -85.4(2) 2_756 2_756
O7 Nd4 O11 Ge5 120.0(2) 2_756 .
O7 Nd4 O21 C15 139.1(6) 2_756 .
O7 Nd4 O25 Nd5 -66.8(3) 2_756 .
O7 Nd4 O25 C23 108.3(6) 2_756 .
O7 Nd4 O28 Nd5 148.22(19) 2_756 .
O7 Nd4 O28 C28 -16.3(5) 2_756 .
O7 Ge1 O1 Nd1 100.9(2) . .
O7 Ge1 O1 Ge2 -31.0(4) . .
O7 Ge1 O6 Nd1 -94.6(2) . .
O7 Ge1 O6 Ge6 29.5(4) . .
O7 Ge1 C1 C2 -94.9(5) . .
O8 Nd2 Nd3 Nd4 -37.62(11) . .
O8 Nd2 Nd3 O7 -73.87(15) . 2_756
O8 Nd2 Nd3 O9 49.0(2) . .
O8 Nd2 Nd3 O10 -1.02(15) . .
O8 Nd2 Nd3 O12 -119.1(2) . 2_756
O8 Nd2 Nd3 O13 -147.24(16) . 2_756
O8 Nd2 Nd3 O19 78.9(2) . .
O8 Nd2 Nd3 O27 -135.1(9) . .
O8 Nd2 Nd3 O7W 146.1(2) . .
O8 Nd2 O9 Nd3 -132.09(19) . .
O8 Nd2 O9 Ge3 51.2(2) . .
O8 Nd2 O17 C9 -157.9(8) . .
O8 Nd4 Nd5 O16 -37.59(19) 2_756 2_756
O8 Nd4 Nd5 O22 118.33(18) 2_756 .
O8 Nd4 Nd5 O25 41.1(2) 2_756 .
O8 Nd4 Nd5 O28 -136.1(2) 2_756 .
O8 Nd4 Nd5 O48 -174.67(18) 2_756 .
O8 Nd4 Nd5 O5W 99.2(2) 2_756 .
O8 Nd4 Nd5 O6W -50.4(4) 2_756 .
O8 Nd4 Nd5 N1 34.5(3) 2_756 .
O8 Nd4 Nd5 N3 -110.49(18) 2_756 .
O8 Nd4 O10 Nd3 83.7(2) 2_756 .
O8 Nd4 O10 Ge4 -122.0(3) 2_756 .
O8 Nd4 O11 Nd2 -16.03(16) 2_756 2_756
O8 Nd4 O11 Ge5 -170.7(3) 2_756 .
O8 Nd4 O21 C15 -70.1(7) 2_756 .
O8 Nd4 O25 Nd5 -144.65(18) 2_756 .
O8 Nd4 O25 C23 30.4(6) 2_756 .
O8 Nd4 O28 Nd5 69.4(3) 2_756 .
O8 Nd4 O28 C28 -95.1(6) 2_756 .
O8 Ge2 O1 Nd1 -93.3(2) . .
O8 Ge2 O1 Ge1 38.3(4) . .
O8 Ge2 O2 Nd1 102.9(2) . .
O8 Ge2 O2 Ge3 -26.8(4) . .
O8 Ge2 C4 C5 -62.7(9) . .
O9 Nd2 Nd3 Nd4 -86.62(18) . .
O9 Nd2 Nd3 O7 -122.9(2) . 2_756
O9 Nd2 Nd3 O10 -50.0(2) . .
O9 Nd2 Nd3 O12 -168.1(3) . 2_756
O9 Nd2 Nd3 O13 163.8(2) . 2_756
O9 Nd2 Nd3 O19 29.9(2) . .
O9 Nd2 Nd3 O27 175.9(9) . .
O9 Nd2 Nd3 O7W 97.1(2) . .
O9 Nd2 O8 Nd4 141.7(2) . 2_756
O9 Nd2 O8 Ge2 -62.3(3) . .
O9 Nd2 O17 C9 -74.0(8) . .
O9 Nd3 Nd4 Nd2 -36.13(11) . 2_756
O9 Nd3 Nd4 Nd5 142.64(10) . .
O9 Nd3 Nd4 Ge2 -101.56(10) . 2_756
O9 Nd3 Nd4 O7 -115.4(2) . 2_756
O9 Nd3 Nd4 O8 -74.86(16) . 2_756
O9 Nd3 Nd4 O10 40.4(2) . .
O9 Nd3 Nd4 O11 1.97(15) . .
O9 Nd3 Nd4 O15 -147.26(15) . 2_756
O9 Nd3 Nd4 O21 75.99(15) . .
O9 Nd3 Nd4 O25 140.5(3) . .
O9 Nd3 Nd4 O28 145.20(16) . .
O9 Nd3 O10 Nd4 -142.03(19) . .
O9 Nd3 O10 Ge4 62.6(3) . .
O9 Nd3 O19 C12 -161(5) . .
O9 Nd3 O27 C28 -92.6(9) . .
O9 Ge3 O2 Nd1 -99.1(2) . .
O9 Ge3 O2 Ge2 28.0(4) . .
O9 Ge3 O3 Nd1 105.1(2) . .
O9 Ge3 O3 Ge4 -6.4(5) . .
O9 Ge3 C7 C8 -82.5(6) . .
O10 Nd3 Nd4 Nd2 -76.50(19) . 2_756
O10 Nd3 Nd4 Nd5 102.27(19) . .
O10 Nd3 Nd4 Ge2 -141.93(19) . 2_756
O10 Nd3 Nd4 O7 -155.8(3) . 2_756
O10 Nd3 Nd4 O8 -115.2(2) . 2_756
O10 Nd3 Nd4 O11 -38.4(2) . .
O10 Nd3 Nd4 O15 172.4(2) . 2_756
O10 Nd3 Nd4 O21 35.6(2) . .
O10 Nd3 Nd4 O25 100.1(3) . .
O10 Nd3 Nd4 O28 104.8(2) . .
O10 Nd3 O9 Nd2 131.62(19) . .
O10 Nd3 O9 Ge3 -51.9(3) . .
O10 Nd3 O19 C12 -77(5) . .
O10 Nd3 O27 C28 -42.8(9) . .
O10 Nd4 Nd5 O16 143.5(2) . 2_756
O10 Nd4 Nd5 O22 -60.63(18) . .
O10 Nd4 Nd5 O25 -137.9(2) . .
O10 Nd4 Nd5 O28 44.9(2) . .
O10 Nd4 Nd5 O48 6.38(19) . .
O10 Nd4 Nd5 O5W -79.7(2) . .
O10 Nd4 Nd5 O6W 130.6(4) . .
O10 Nd4 Nd5 N1 -144.4(3) . .
O10 Nd4 Nd5 N3 70.55(19) . .
O10 Nd4 O11 Nd2 -145.45(19) . 2_756
O10 Nd4 O11 Ge5 59.9(3) . .
O10 Nd4 O21 C15 169.9(7) . .
O10 Nd4 O25 Nd5 69.8(3) . .
O10 Nd4 O25 C23 -115.2(6) . .
O10 Nd4 O28 Nd5 -141.67(19) . .
O10 Nd4 O28 C28 53.8(6) . .
O10 Ge4 O3 Nd1 -94.0(2) . .
O10 Ge4 O3 Ge3 17.4(5) . .
O10 Ge4 O4 Nd1 93.6(2) . .
O10 Ge4 O4 Ge5 -35.1(4) . .
O10 Ge4 C10 C11 -93.7(9) . .
O11 Nd2 Nd3 Nd4 34.42(10) 2_756 .
O11 Nd2 Nd3 O7 -1.82(14) 2_756 2_756
O11 Nd2 Nd3 O9 121.0(2) 2_756 .
O11 Nd2 Nd3 O10 71.02(15) 2_756 .
O11 Nd2 Nd3 O12 -47.1(2) 2_756 2_756
O11 Nd2 Nd3 O13 -75.20(16) 2_756 2_756
O11 Nd2 Nd3 O19 150.9(2) 2_756 .
O11 Nd2 Nd3 O27 -63.1(9) 2_756 .
O11 Nd2 Nd3 O7W -141.8(2) 2_756 .
O11 Nd2 O8 Nd4 16.05(17) 2_756 2_756
O11 Nd2 O8 Ge2 172.1(4) 2_756 .
O11 Nd2 O9 Nd3 -71.7(2) 2_756 .
O11 Nd2 O9 Ge3 111.6(2) 2_756 .
O11 Nd2 O17 C9 172.0(7) 2_756 .
O11 Nd4 Nd5 O16 -119.9(2) . 2_756
O11 Nd4 Nd5 O22 36.02(18) . .
O11 Nd4 Nd5 O25 -41.2(2) . .
O11 Nd4 Nd5 O28 141.6(2) . .
O11 Nd4 Nd5 O48 103.02(19) . .
O11 Nd4 Nd5 O5W 16.9(2) . .
O11 Nd4 Nd5 O6W -132.7(4) . .
O11 Nd4 Nd5 N1 -47.8(3) . .
O11 Nd4 Nd5 N3 167.20(19) . .
O11 Nd4 O10 Nd3 144.03(19) . .
O11 Nd4 O10 Ge4 -61.7(3) . .
O11 Nd4 O21 C15 -103.1(7) . .
O11 Nd4 O25 Nd5 144.79(18) . .
O11 Nd4 O25 C23 -40.1(6) . .
O11 Nd4 O28 Nd5 -64.1(3) . .
O11 Nd4 O28 C28 131.4(5) . .
O11 Ge5 O4 Nd1 -90.8(2) . .
O11 Ge5 O4 Ge4 39.9(4) . .
O11 Ge5 O5 Nd1 99.1(2) . .
O11 Ge5 O5 Ge6 -30.2(4) . .
O11 Ge5 C13 C14 -95.0(5) . .
O12 Nd2 Nd3 Nd4 81.50(18) 2_756 .
O12 Nd2 Nd3 O7 45.3(2) 2_756 2_756
O12 Nd2 Nd3 O9 168.1(3) 2_756 .
O12 Nd2 Nd3 O10 118.1(2) 2_756 .
O12 Nd2 Nd3 O13 -28.1(2) 2_756 2_756
O12 Nd2 Nd3 O19 -162.0(2) 2_756 .
O12 Nd2 Nd3 O27 -16.0(9) 2_756 .
O12 Nd2 Nd3 O7W -94.8(3) 2_756 .
O12 Nd2 O8 Nd4 82.0(2) 2_756 2_756
O12 Nd2 O8 Ge2 -121.9(3) 2_756 .
O12 Nd2 O9 Nd3 -7.18(15) 2_756 .
O12 Nd2 O9 Ge3 176.1(3) 2_756 .
O12 Nd2 O17 C9 -40.5(9) 2_756 .
O12 Nd3 Nd4 Nd2 37.43(11) 2_756 2_756
O12 Nd3 Nd4 Nd5 -143.80(11) 2_756 .
O12 Nd3 Nd4 Ge2 -28.01(11) 2_756 2_756
O12 Nd3 Nd4 O7 -41.9(2) 2_756 2_756
O12 Nd3 Nd4 O8 -1.30(16) 2_756 2_756
O12 Nd3 Nd4 O10 113.9(2) 2_756 .
O12 Nd3 Nd4 O11 75.53(15) 2_756 .
O12 Nd3 Nd4 O15 -73.70(15) 2_756 2_756
O12 Nd3 Nd4 O21 149.55(15) 2_756 .
O12 Nd3 Nd4 O25 -146.0(3) 2_756 .
O12 Nd3 Nd4 O28 -141.24(16) 2_756 .
O12 Nd3 O9 Nd2 7.13(15) 2_756 .
O12 Nd3 O9 Ge3 -176.4(3) 2_756 .
O12 Nd3 O10 Nd4 -81.2(2) 2_756 .
O12 Nd3 O10 Ge4 123.4(3) 2_756 .
O12 Nd3 O19 C12 165(4) 2_756 .
O12 Nd3 O27 C28 78.8(9) 2_756 .
O12 Ge6 O5 Nd1 -94.4(2) . .
O12 Ge6 O5 Ge5 34.4(4) . .
O12 Ge6 O6 Nd1 104.0(2) . .
O12 Ge6 O6 Ge1 -19.0(4) . .
O12 Ge6 C16 C17 -98.4(6) . .
O13 Nd3 Nd4 Nd2 114.50(12) 2_756 2_756
O13 Nd3 Nd4 Nd5 -66.74(12) 2_756 .
O13 Nd3 Nd4 Ge2 49.06(12) 2_756 2_756
O13 Nd3 Nd4 O7 35.2(2) 2_756 2_756
O13 Nd3 Nd4 O8 75.77(17) 2_756 2_756
O13 Nd3 Nd4 O10 -169.0(2) 2_756 .
O13 Nd3 Nd4 O11 152.60(16) 2_756 .
O13 Nd3 Nd4 O15 3.37(16) 2_756 2_756
O13 Nd3 Nd4 O21 -133.38(16) 2_756 .
O13 Nd3 Nd4 O25 -68.9(3) 2_756 .
O13 Nd3 Nd4 O28 -64.17(17) 2_756 .
O13 Nd3 O9 Nd2 -24.1(3) 2_756 .
O13 Nd3 O9 Ge3 152.4(2) 2_756 .
O13 Nd3 O10 Nd4 15.4(3) 2_756 .
O13 Nd3 O10 Ge4 -140.0(2) 2_756 .
O13 Nd3 O19 C12 57(5) 2_756 .
O13 Nd3 O27 C28 105.1(9) 2_756 .
O14 Nd8 Nd9 Nd7 92.1(2) 1_454 .
O14 Nd8 Nd9 Nd10 -87.4(2) 1_454 .
O14 Nd8 Nd9 O36 -128.9(3) 1_454 2_665
O14 Nd8 Nd9 O37 132.7(3) 1_454 2_665
O14 Nd8 Nd9 O39 -45.4(3) 1_454 .
O14 Nd8 Nd9 O40 50.7(3) 1_454 .
O14 Nd8 Nd9 O45 176.1(3) 1_454 2_665
O14 Nd8 Nd9 O51 3.2(3) 1_454 .
O14 Nd8 Nd9 O53 89.6(3) 1_454 .
O14 Nd8 Nd9 O55 -92.1(3) 1_454 .
O14 Nd8 O52 C46 175.3(6) 1_454 .
O14 Nd8 O53 Nd9 -127.5(2) 1_454 .
O14 Nd8 O53 C51 45.5(5) 1_454 .
O14 Nd8 O55 Nd9 126.5(2) 1_454 .
O14 Nd8 O55 C56 -21.2(6) 1_454 .
O14 Nd8 N5 C47 -137.1(5) 1_454 .
O14 Nd8 N5 C50 34.3(5) 1_454 .
O14 Nd8 N8 C52 -20.2(7) 1_454 .
O14 Nd8 N8 C55 158.4(6) 1_454 .
O15 Nd4 Nd5 O16 7.6(2) 2_756 2_756
O15 Nd4 Nd5 O22 163.48(18) 2_756 .
O15 Nd4 Nd5 O25 86.2(2) 2_756 .
O15 Nd4 Nd5 O28 -91.0(2) 2_756 .
O15 Nd4 Nd5 O48 -129.52(18) 2_756 .
O15 Nd4 Nd5 O5W 144.4(2) 2_756 .
O15 Nd4 Nd5 O6W -5.3(4) 2_756 .
O15 Nd4 Nd5 N1 79.7(3) 2_756 .
O15 Nd4 Nd5 N3 -65.34(19) 2_756 .
O15 Nd4 O10 Nd3 -11.6(3) 2_756 .
O15 Nd4 O10 Ge4 142.7(2) 2_756 .
O15 Nd4 O11 Nd2 13.5(3) 2_756 2_756
O15 Nd4 O11 Ge5 -141.2(2) 2_756 .
O15 Nd4 O21 C15 27.6(7) 2_756 .
O15 Nd4 O25 Nd5 -77.21(18) 2_756 .
O15 Nd4 O25 C23 97.9(6) 2_756 .
O15 Nd4 O28 Nd5 74.31(19) 2_756 .
O15 Nd4 O28 C28 -90.2(6) 2_756 .
O16 Nd5 O22 C15 37.4(7) 2_756 .
O16 Nd5 O25 Nd4 87.9(2) 2_756 .
O16 Nd5 O25 C23 -86.7(7) 2_756 .
O16 Nd5 O28 Nd4 -72.4(2) 2_756 .
O16 Nd5 O28 C28 90.6(6) 2_756 .
O16 Nd5 O48 C40 102.6(13) 2_756 .
O16 Nd5 N1 C19 73.4(10) 2_756 .
O16 Nd5 N1 C22 -99.1(12) 2_756 .
O16 Nd5 N3 C25 -96.3(6) 2_756 .
O16 Nd5 N3 C26 96.9(7) 2_756 .
O17 Nd2 Nd3 Nd4 -118.28(12) . .
O17 Nd2 Nd3 O7 -154.52(16) . 2_756
O17 Nd2 Nd3 O9 -31.7(2) . .
O17 Nd2 Nd3 O10 -81.67(17) . .
O17 Nd2 Nd3 O12 160.2(2) . 2_756
O17 Nd2 Nd3 O13 132.10(17) . 2_756
O17 Nd2 Nd3 O19 -1.8(2) . .
O17 Nd2 Nd3 O27 144.2(9) . .
O17 Nd2 Nd3 O7W 65.5(2) . .
O17 Nd2 O8 Nd4 -145.1(2) . 2_756
O17 Nd2 O8 Ge2 11.0(3) . .
O17 Nd2 O9 Nd3 147.2(2) . .
O17 Nd2 O9 Ge3 -29.5(2) . .
O19 Nd3 Nd4 Nd2 -121.15(17) . 2_756
O19 Nd3 Nd4 Nd5 57.61(17) . .
O19 Nd3 Nd4 Ge2 173.41(17) . 2_756
O19 Nd3 Nd4 O7 159.6(2) . 2_756
O19 Nd3 Nd4 O8 -159.9(2) . 2_756
O19 Nd3 Nd4 O10 -44.7(3) . .
O19 Nd3 Nd4 O11 -83.1(2) . .
O19 Nd3 Nd4 O15 127.7(2) . 2_756
O19 Nd3 Nd4 O21 -9.0(2) . .
O19 Nd3 Nd4 O25 55.5(3) . .
O19 Nd3 Nd4 O28 60.2(2) . .
O19 Nd3 O9 Nd2 -152.4(2) . .
O19 Nd3 O9 Ge3 24.1(3) . .
O19 Nd3 O10 Nd4 134.4(2) . .
O19 Nd3 O10 Ge4 -21.0(3) . .
O19 Nd3 O27 C28 -120.1(9) . .
O21 Nd4 Nd5 O16 -166.2(2) . 2_756
O21 Nd4 Nd5 O22 -10.29(18) . .
O21 Nd4 Nd5 O25 -87.5(2) . .
O21 Nd4 Nd5 O28 95.3(2) . .
O21 Nd4 Nd5 O48 56.71(18) . .
O21 Nd4 Nd5 O5W -29.4(2) . .
O21 Nd4 Nd5 O6W -179.0(4) . .
O21 Nd4 Nd5 N1 -94.1(3) . .
O21 Nd4 Nd5 N3 120.89(19) . .
O21 Nd4 O10 Nd3 -143.5(2) . .
O21 Nd4 O10 Ge4 10.7(3) . .
O21 Nd4 O11 Nd2 139.7(2) . 2_756
O21 Nd4 O11 Ge5 -15.0(2) . .
O21 Nd4 O25 Nd5 74.85(18) . .
O21 Nd4 O25 C23 -110.1(6) . .
O21 Nd4 O28 Nd5 -69.80(19) . .
O21 Nd4 O28 C28 125.7(6) . .
O22 Nd5 O25 Nd4 -89.3(2) . .
O22 Nd5 O25 C23 96.2(7) . .
O22 Nd5 O28 Nd4 67.19(19) . .
O22 Nd5 O28 C28 -129.8(6) . .
O22 Nd5 O48 C40 -111.7(13) . .
O22 Nd5 N1 C19 -68.1(10) . .
O22 Nd5 N1 C22 119.4(12) . .
O22 Nd5 N3 C25 43.3(6) . .
O22 Nd5 N3 C26 -123.5(7) . .
O23 Nd2 Nd3 Nd4 109.12(13) 2_756 .
O23 Nd2 Nd3 O7 72.88(16) 2_756 2_756
O23 Nd2 Nd3 O9 -164.3(2) 2_756 .
O23 Nd2 Nd3 O10 145.73(17) 2_756 .
O23 Nd2 Nd3 O12 27.6(2) 2_756 2_756
O23 Nd2 Nd3 O13 -0.50(17) 2_756 2_756
O23 Nd2 Nd3 O19 -134.4(2) 2_756 .
O23 Nd2 Nd3 O27 11.6(9) 2_756 .
O23 Nd2 Nd3 O7W -67.1(2) 2_756 .
O23 Nd2 O8 Nd4 -7.9(4) 2_756 2_756
O23 Nd2 O8 Ge2 148.2(3) 2_756 .
O23 Nd2 O9 Nd3 21.3(3) 2_756 .
O23 Nd2 O9 Ge3 -155.5(2) 2_756 .
O23 Nd2 O17 C9 56.4(8) 2_756 .
O25 Nd4 Nd5 O16 -78.7(2) . 2_756
O25 Nd4 Nd5 O22 77.2(2) . .
O25 Nd4 Nd5 O28 -177.2(3) . .
O25 Nd4 Nd5 O48 144.2(2) . .
O25 Nd4 Nd5 O5W 58.2(3) . .
O25 Nd4 Nd5 O6W -91.5(5) . .
O25 Nd4 Nd5 N1 -6.6(3) . .
O25 Nd4 Nd5 N3 -151.6(2) . .
O25 Nd4 O10 Nd3 -138.6(2) . .
O25 Nd4 O10 Ge4 15.7(4) . .
O25 Nd4 O11 Nd2 72.33(18) . 2_756
O25 Nd4 O11 Ge5 -82.3(3) . .
O25 Nd4 O21 C15 -6.7(6) . .
O25 Nd4 O28 Nd5 1.80(17) . .
O25 Nd4 O28 C28 -162.8(6) . .
O25 Nd5 O22 C15 41.3(6) . .
O25 Nd5 O28 Nd4 -1.75(17) . .
O25 Nd5 O28 C28 161.2(6) . .
O25 Nd5 O48 C40 -149.6(12) . .
O25 Nd5 N1 C19 -0.9(9) . .
O25 Nd5 N1 C22 -173.4(13) . .
O25 Nd5 N3 C25 -46.0(6) . .
O25 Nd5 N3 C26 147.2(7) . .
O26 Nd2 Nd3 Nd4 -151(5) 2_756 .
O26 Nd2 Nd3 O7 172(5) 2_756 2_756
O26 Nd2 Nd3 O9 -65(5) 2_756 .
O26 Nd2 Nd3 O10 -115(5) 2_756 .
O26 Nd2 Nd3 O12 127(5) 2_756 2_756
O26 Nd2 Nd3 O13 99(5) 2_756 2_756
O26 Nd2 Nd3 O19 -35(5) 2_756 .
O26 Nd2 Nd3 O27 111(5) 2_756 .
O26 Nd2 Nd3 O7W 32(5) 2_756 .
O26 Nd2 O8 Nd4 -65.6(2) 2_756 2_756
O26 Nd2 O8 Ge2 90.5(3) 2_756 .
O26 Nd2 O9 Nd3 177.5(2) 2_756 .
O26 Nd2 O9 Ge3 0.7(4) 2_756 .
O26 Nd2 O17 C9 123.4(8) 2_756 .
O27 Nd3 Nd4 Nd2 173.90(15) . 2_756
O27 Nd3 Nd4 Nd5 -7.34(15) . .
O27 Nd3 Nd4 Ge2 108.46(15) . 2_756
O27 Nd3 Nd4 O7 94.6(2) . 2_756
O27 Nd3 Nd4 O8 135.16(19) . 2_756
O27 Nd3 Nd4 O10 -109.6(2) . .
O27 Nd3 Nd4 O11 -148.01(18) . .
O27 Nd3 Nd4 O15 62.77(18) . 2_756
O27 Nd3 Nd4 O21 -73.99(18) . .
O27 Nd3 Nd4 O25 -9.5(3) . .
O27 Nd3 Nd4 O28 -4.77(19) . .
O27 Nd3 O9 Nd2 -178.9(2) . .
O27 Nd3 O9 Ge3 -2.4(5) . .
O27 Nd3 O10 Nd4 59.4(2) . .
O27 Nd3 O10 Ge4 -96.0(3) . .
O27 Nd3 O19 C12 7(5) . .
O28 Nd4 Nd5 O16 98.5(2) . 2_756
O28 Nd4 Nd5 O22 -105.6(2) . .
O28 Nd4 Nd5 O25 177.2(3) . .
O28 Nd4 Nd5 O48 -38.6(2) . .
O28 Nd4 Nd5 O5W -124.6(3) . .
O28 Nd4 Nd5 O6W 85.7(5) . .
O28 Nd4 Nd5 N1 170.6(3) . .
O28 Nd4 Nd5 N3 25.6(2) . .
O28 Nd4 O10 Nd3 -72.58(19) . .
O28 Nd4 O10 Ge4 81.7(3) . .
O28 Nd4 O11 Nd2 133.9(2) . 2_756
O28 Nd4 O11 Ge5 -20.7(4) . .
O28 Nd4 O21 C15 73.2(6) . .
O28 Nd4 O25 Nd5 -1.73(16) . .
O28 Nd4 O25 C23 173.3(6) . .
O28 Nd5 O22 C15 -32.3(6) . .
O28 Nd5 O25 Nd4 1.74(17) . .
O28 Nd5 O25 C23 -172.8(7) . .
O28 Nd5 O48 C40 160.0(13) . .
O28 Nd5 N1 C19 11.0(11) . .
O28 Nd5 N1 C22 -161.5(11) . .
O28 Nd5 N3 C25 -8.8(5) . .
O28 Nd5 N3 C26 -175.6(8) . .
O29 Nd6 Ge8 O30 -160.4(3) . .
O29 Nd6 Ge8 O36 103.6(2) . .
O29 Nd6 Ge8 C32 -86.1(3) . .
O29 Nd6 Ge11 O32 -142.2(2) . .
O29 Nd6 Ge11 O33 58.7(2) . .
O29 Nd6 Ge11 O39 -35.54(17) . .
O29 Nd6 Ge11 C41 133.9(3) . .
O29 Nd6 Ge12 O33 -175.5(2) . .
O29 Nd6 Ge12 O34 25.21(19) . .
O29 Nd6 Ge12 O40 -69.35(16) . .
O29 Nd6 Ge12 C44 102.6(3) . .
O29 Nd6 O30 Ge8 11.25(15) . .
O29 Nd6 O30 Ge9 151.9(2) . .
O29 Nd6 O31 Ge9 -5.8(2) . .
O29 Nd6 O31 Ge10 134.55(16) . .
O29 Nd6 O32 Ge10 -68.3(3) . .
O29 Nd6 O32 Ge11 67.6(3) . .
O29 Nd6 O33 Ge11 -136.21(15) . .
O29 Nd6 O33 Ge12 4.8(2) . .
O29 Nd6 O34 Ge7 -12.16(15) . .
O29 Nd6 O34 Ge12 -149.5(2) . .
O29 Nd6 N9 C57 106.3(6) . .
O29 Nd6 N9 C60 -69.8(5) . .
O29 Ge7 O34 Nd6 15.23(18) . .
O29 Ge7 O34 Ge12 136.6(3) . .
O29 Ge7 O35 Nd7 -150.5(2) . .
O29 Ge7 O35 Nd10 43.6(3) . 2_665
O29 Ge7 C29 C30 140.8(5) . .
O29 Ge8 O30 Nd6 -14.59(19) . .
O29 Ge8 O30 Ge9 -144.3(3) . .
O29 Ge8 O36 Nd9 149.3(2) . 2_665
O29 Ge8 O36 Nd10 -57.7(3) . 2_665
O29 Ge8 C32 C33 37.1(7) . .
O30 Nd6 Ge8 O29 160.4(3) . .
O30 Nd6 Ge8 O36 -96.0(2) . .
O30 Nd6 Ge8 C32 74.3(3) . .
O30 Nd6 Ge11 O32 -61.8(2) . .
O30 Nd6 Ge11 O33 139.1(2) . .
O30 Nd6 Ge11 O39 44.84(18) . .
O30 Nd6 Ge11 C41 -145.7(3) . .
O30 Nd6 Ge12 O33 -139.7(2) . .
O30 Nd6 Ge12 O34 61.0(2) . .
O30 Nd6 Ge12 O40 -33.53(18) . .
O30 Nd6 Ge12 C44 138.4(3) . .
O30 Nd6 O29 Ge7 -151.6(2) . .
O30 Nd6 O29 Ge8 -11.24(15) . .
O30 Nd6 O31 Ge9 10.39(15) . .
O30 Nd6 O31 Ge10 150.7(2) . .
O30 Nd6 O32 Ge10 -2.4(2) . .
O30 Nd6 O32 Ge11 133.62(16) . .
O30 Nd6 O33 Ge11 -71.8(3) . .
O30 Nd6 O33 Ge12 69.2(3) . .
O30 Nd6 O34 Ge7 2.9(2) . .
O30 Nd6 O34 Ge12 -134.43(16) . .
O30 Nd6 N9 C57 44.0(6) . .
O30 Nd6 N9 C60 -132.1(5) . .
O30 Ge8 O29 Nd6 13.51(17) . .
O30 Ge8 O29 Ge7 136.7(3) . .
O30 Ge8 O36 Nd9 51.9(3) . 2_665
O30 Ge8 O36 Nd10 -155.2(2) . 2_665
O30 Ge8 C32 C33 137.3(6) . .
O30 Ge9 O31 Nd6 -12.47(18) . .
O30 Ge9 O31 Ge10 -136.7(3) . .
O30 Ge9 O37 Nd7 145.1(2) . 2_665
O30 Ge9 O37 Nd9 -56.2(3) . 2_665
O30 Ge9 C35 C36 89.5(8) . .
O31 Nd6 Ge8 O29 -175.5(2) . .
O31 Nd6 Ge8 O30 24.1(2) . .
O31 Nd6 Ge8 O36 -71.94(16) . .
O31 Nd6 Ge8 C32 98.4(3) . .
O31 Nd6 Ge11 O32 -26.1(2) . .
O31 Nd6 Ge11 O33 174.79(19) . .
O31 Nd6 Ge11 O39 80.54(16) . .
O31 Nd6 Ge11 C41 -110.0(3) . .
O31 Nd6 Ge12 O33 -59.5(2) . .
O31 Nd6 Ge12 O34 141.2(2) . .
O31 Nd6 Ge12 O40 46.66(18) . .
O31 Nd6 Ge12 C44 -141.4(3) . .
O31 Nd6 O29 Ge7 -135.47(16) . .
O31 Nd6 O29 Ge8 4.9(2) . .
O31 Nd6 O30 Ge8 -151.3(2) . .
O31 Nd6 O30 Ge9 -10.63(15) . .
O31 Nd6 O32 Ge10 12.70(15) . .
O31 Nd6 O32 Ge11 148.7(2) . .
O31 Nd6 O33 Ge11 -5.6(2) . .
O31 Nd6 O33 Ge12 135.35(16) . .
O31 Nd6 O34 Ge7 67.4(3) . .
O31 Nd6 O34 Ge12 -69.9(3) . .
O31 Nd6 N9 C57 0.5(6) . .
O31 Nd6 N9 C60 -175.7(5) . .
O31 Ge9 O30 Nd6 13.30(19) . .
O31 Ge9 O30 Ge8 142.5(3) . .
O31 Ge9 O37 Nd7 50.7(3) . 2_665
O31 Ge9 O37 Nd9 -150.5(2) . 2_665
O31 Ge9 C35 C36 -174.5(7) . .
O31 Ge10 O32 Nd6 -16.02(18) . .
O31 Ge10 O32 Ge11 -138.6(3) . .
O31 Ge10 O38 Nd7 -51.3(3) . 2_665
O31 Ge10 O38 Nd10 143.0(2) . .
O31 Ge10 C38 C39 39.8(6) . .
O32 Nd6 Ge8 O29 -140.9(2) . .
O32 Nd6 Ge8 O30 58.8(2) . .
O32 Nd6 Ge8 O36 -37.27(18) . .
O32 Nd6 Ge8 C32 133.0(3) . .
O32 Nd6 Ge11 O33 -159.1(2) . .
O32 Nd6 Ge11 O39 106.6(2) . .
O32 Nd6 Ge11 C41 -83.9(3) . .
O32 Nd6 Ge12 O33 -23.1(2) . .
O32 Nd6 Ge12 O34 177.68(19) . .
O32 Nd6 Ge12 O40 83.12(16) . .
O32 Nd6 Ge12 C44 -104.9(3) . .
O32 Nd6 O29 Ge7 -70.3(3) . .
O32 Nd6 O29 Ge8 70.0(3) . .
O32 Nd6 O30 Ge8 -136.35(16) . .
O32 Nd6 O30 Ge9 4.3(2) . .
O32 Nd6 O31 Ge9 -153.2(2) . .
O32 Nd6 O31 Ge10 -12.85(15) . .
O32 Nd6 O33 Ge11 11.88(14) . .
O32 Nd6 O33 Ge12 152.9(2) . .
O32 Nd6 O34 Ge7 134.75(16) . .
O32 Nd6 O34 Ge12 -2.6(2) . .
O32 Nd6 N9 C57 -63.3(7) . .
O32 Nd6 N9 C60 120.6(5) . .
O32 Ge10 O31 Nd6 15.56(18) . .
O32 Ge10 O31 Ge9 139.4(3) . .
O32 Ge10 O38 Nd7 -149.2(2) . 2_665
O32 Ge10 O38 Nd10 45.2(3) . .
O32 Ge10 C38 C39 137.3(5) . .
O32 Ge11 O33 Nd6 -14.85(18) . .
O32 Ge11 O33 Ge12 -144.2(3) . .
O32 Ge11 O39 Nd9 149.0(2) . .
O32 Ge11 O39 Nd10 -64.6(3) . .
O32 Ge11 C41 C42 50.7(6) . .
O33 Nd6 Ge8 O29 -59.2(2) . .
O33 Nd6 Ge8 O30 140.4(2) . .
O33 Nd6 Ge8 O36 44.34(18) . .
O33 Nd6 Ge8 C32 -145.3(3) . .
O33 Nd6 Ge11 O32 159.1(2) . .
O33 Nd6 Ge11 O39 -94.2(2) . .
O33 Nd6 Ge11 C41 75.2(3) . .
O33 Nd6 Ge12 O34 -159.3(2) . .
O33 Nd6 Ge12 O40 106.2(2) . .
O33 Nd6 Ge12 C44 -81.9(3) . .
O33 Nd6 O29 Ge7 -5.1(2) . .
O33 Nd6 O29 Ge8 135.21(16) . .
O33 Nd6 O30 Ge8 -68.7(3) . .
O33 Nd6 O30 Ge9 72.0(3) . .
O33 Nd6 O31 Ge9 -135.34(16) . .
O33 Nd6 O31 Ge10 5.0(2) . .
O33 Nd6 O32 Ge10 -148.1(2) . .
O33 Nd6 O32 Ge11 -12.12(14) . .
O33 Nd6 O34 Ge7 148.9(2) . .
O33 Nd6 O34 Ge12 11.63(14) . .
O33 Nd6 N9 C57 -158.7(5) . .
O33 Nd6 N9 C60 25.2(6) . .
O33 Ge11 O32 Nd6 14.42(17) . .
O33 Ge11 O32 Ge10 137.6(3) . .
O33 Ge11 O39 Nd9 55.6(3) . .
O33 Ge11 O39 Nd10 -158.0(2) . .
O33 Ge11 C41 C42 147.0(5) . .
O33 Ge12 O34 Nd6 -14.07(17) . .
O33 Ge12 O34 Ge7 -137.1(3) . .
O33 Ge12 O40 Nd7 148.0(2) . .
O33 Ge12 O40 Nd9 -58.2(3) . .
O33 Ge12 C44 C45 46.1(6) . .
O34 Nd6 Ge8 O29 -22.8(2) . .
O34 Nd6 Ge8 O30 176.8(2) . .
O34 Nd6 Ge8 O36 80.74(16) . .
O34 Nd6 Ge8 C32 -108.9(3) . .
O34 Nd6 Ge11 O32 -178.3(2) . .
O34 Nd6 Ge11 O33 22.61(19) . .
O34 Nd6 Ge11 O39 -71.64(16) . .
O34 Nd6 Ge11 C41 97.8(3) . .
O34 Nd6 Ge12 O33 159.3(2) . .
O34 Nd6 Ge12 O40 -94.6(2) . .
O34 Nd6 Ge12 C44 77.4(3) . .
O34 Nd6 O29 Ge7 12.07(14) . .
O34 Nd6 O29 Ge8 152.4(2) . .
O34 Nd6 O30 Ge8 -3.5(2) . .
O34 Nd6 O30 Ge9 137.19(17) . .
O34 Nd6 O31 Ge9 -69.4(3) . .
O34 Nd6 O31 Ge10 71.0(3) . .
O34 Nd6 O32 Ge10 -134.07(16) . .
O34 Nd6 O32 Ge11 1.9(2) . .
O34 Nd6 O33 Ge11 -153.1(2) . .
O34 Nd6 O33 Ge12 -12.10(15) . .
O34 Nd6 N9 C57 158.4(6) . .
O34 Nd6 N9 C60 -17.8(5) . .
O34 Ge7 O29 Nd6 -14.95(18) . .
O34 Ge7 O29 Ge8 -137.1(3) . .
O34 Ge7 O35 Nd7 -52.7(3) . .
O34 Ge7 O35 Nd10 141.3(2) . 2_665
O34 Ge7 C29 C30 43.2(5) . .
O34 Ge12 O33 Nd6 15.17(18) . .
O34 Ge12 O33 Ge11 143.6(3) . .
O34 Ge12 O40 Nd7 52.8(3) . .
O34 Ge12 O40 Nd9 -153.4(2) . .
O34 Ge12 C44 C45 145.7(5) . .
O35 Nd7 Nd9 Nd8 -143.69(10) . .
O35 Nd7 Nd9 Nd10 35.76(10) . .
O35 Nd7 Nd9 O36 73.92(14) . 2_665
O35 Nd7 Nd9 O37 116.83(19) . 2_665
O35 Nd7 Nd9 O39 -1.83(14) . .
O35 Nd7 Nd9 O40 -42.18(19) . .
O35 Nd7 Nd9 O45 150.89(13) . 2_665
O35 Nd7 Nd9 O51 -76.74(14) . .
O35 Nd7 Nd9 O53 -142.13(14) . .
O35 Nd7 Nd9 O55 -149.1(3) . .
O35 Nd7 O40 Nd9 139.65(17) . .
O35 Nd7 O40 Ge12 -64.4(3) . .
O35 Nd7 O41 C31 -100.1(10) . .
O35 Nd7 O54 C51 84.9(7) . .
O35 Nd10 O38 Nd7 9.50(15) 2_665 2_665
O35 Nd10 O38 Ge10 176.1(3) 2_665 .
O35 Nd10 O39 Nd9 -83.97(18) 2_665 .
O35 Nd10 O39 Ge11 123.1(2) 2_665 .
O35 Nd10 O49 C43 130.3(8) 2_665 .
O35 Nd10 O56 C56 79.5(10) 2_665 .
O35 Ge7 O29 Nd6 102.74(19) . .
O35 Ge7 O29 Ge8 -19.4(4) . .
O35 Ge7 O34 Nd6 -92.6(2) . .
O35 Ge7 O34 Ge12 28.8(4) . .
O35 Ge7 C29 C30 -95.5(5) . .
O36 Nd9 Nd10 Nd7 -76.76(17) 2_665 2_665
O36 Nd9 Nd10 O35 -40.5(2) 2_665 2_665
O36 Nd9 Nd10 O38 -113.3(2) 2_665 .
O36 Nd9 Nd10 O39 -152.0(2) 2_665 .
O36 Nd9 Nd10 O43 39.9(2) 2_665 2_665
O36 Nd9 Nd10 O49 172.4(2) 2_665 .
O36 Nd9 Nd10 O56 108.9(2) 2_665 .
O36 Nd9 Nd10 O13W 122.9(5) 2_665 .
O36 Nd9 O39 Nd10 17.15(15) 2_665 .
O36 Nd9 O39 Ge11 166.4(3) 2_665 .
O36 Nd9 O40 Nd7 -81.84(19) 2_665 .
O36 Nd9 O40 Ge12 119.0(2) 2_665 .
O36 Nd9 O51 C46 139.5(6) 2_665 .
O36 Nd9 O53 Nd8 -66.6(3) 2_665 .
O36 Nd9 O53 C51 120.4(5) 2_665 .
O36 Nd9 O55 Nd8 148.64(18) 2_665 .
O36 Nd9 O55 C56 -58.0(4) 2_665 .
O36 Nd10 O38 Nd7 75.2(2) 2_665 2_665
O36 Nd10 O38 Ge10 -118.2(3) 2_665 .
O36 Nd10 O39 Nd9 -16.86(14) 2_665 .
O36 Nd10 O39 Ge11 -169.8(3) 2_665 .
O36 Nd10 O49 C43 -95.2(8) 2_665 .
O36 Nd10 O56 C56 36.7(9) 2_665 .
O36 Ge8 O29 Nd6 -94.24(19) . .
O36 Ge8 O29 Ge7 29.0(4) . .
O36 Ge8 O30 Nd6 97.76(19) . .
O36 Ge8 O30 Ge9 -32.0(3) . .
O36 Ge8 C32 C33 -98.8(7) . .
O37 Nd7 Nd9 Nd8 99.48(16) 2_665 .
O37 Nd7 Nd9 Nd10 -81.07(16) 2_665 .
O37 Nd7 Nd9 O36 -42.90(19) 2_665 2_665
O37 Nd7 Nd9 O39 -118.66(19) 2_665 .
O37 Nd7 Nd9 O40 -159.0(2) 2_665 .
O37 Nd7 Nd9 O45 34.06(19) 2_665 2_665
O37 Nd7 Nd9 O51 166.43(19) 2_665 .
O37 Nd7 Nd9 O53 101.04(19) 2_665 .
O37 Nd7 Nd9 O55 94.0(3) 2_665 .
O37 Nd7 O35 Nd10 -75.0(2) 2_665 2_665
O37 Nd7 O35 Ge7 116.5(2) 2_665 .
O37 Nd7 O40 Nd9 12.84(14) 2_665 .
O37 Nd7 O40 Ge12 168.8(3) 2_665 .
O37 Nd7 O41 C31 144.1(9) 2_665 .
O37 Nd7 O54 C51 -37.7(7) 2_665 .
O37 Nd9 Nd10 Nd7 -38.59(10) 2_665 2_665
O37 Nd9 Nd10 O35 -2.31(14) 2_665 2_665
O37 Nd9 Nd10 O36 38.2(2) 2_665 2_665
O37 Nd9 Nd10 O38 -75.12(14) 2_665 .
O37 Nd9 Nd10 O39 -113.87(19) 2_665 .
O37 Nd9 Nd10 O43 78.05(16) 2_665 2_665
O37 Nd9 Nd10 O49 -149.43(15) 2_665 .
O37 Nd9 Nd10 O56 147.04(17) 2_665 .
O37 Nd9 Nd10 O13W 161.1(4) 2_665 .
O37 Nd9 O39 Nd10 85.47(19) 2_665 .
O37 Nd9 O39 Ge11 -125.2(2) 2_665 .
O37 Nd9 O40 Nd7 -12.84(14) 2_665 .
O37 Nd9 O40 Ge12 -172.0(3) 2_665 .
O37 Nd9 O51 C46 -72.0(7) 2_665 .
O37 Nd9 O53 Nd8 -142.57(16) 2_665 .
O37 Nd9 O53 C51 44.4(5) 2_665 .
O37 Nd9 O55 Nd8 68.7(3) 2_665 .
O37 Nd9 O55 C56 -137.9(4) 2_665 .
O37 Ge9 O30 Nd6 -91.2(2) . .
O37 Ge9 O30 Ge8 38.0(3) . .
O37 Ge9 O31 Nd6 100.55(18) . .
O37 Ge9 O31 Ge10 -23.7(4) . .
O37 Ge9 C35 C36 -53.9(9) . .
O38 Nd7 Nd9 Nd8 144.02(10) 2_665 .
O38 Nd7 Nd9 Nd10 -36.52(10) 2_665 .
O38 Nd7 Nd9 O36 1.64(15) 2_665 2_665
O38 Nd7 Nd9 O37 44.54(19) 2_665 2_665
O38 Nd7 Nd9 O39 -74.12(14) 2_665 .
O38 Nd7 Nd9 O40 -114.47(19) 2_665 .
O38 Nd7 Nd9 O45 78.60(14) 2_665 2_665
O38 Nd7 Nd9 O51 -149.03(14) 2_665 .
O38 Nd7 Nd9 O53 145.59(14) 2_665 .
O38 Nd7 Nd9 O55 138.6(3) 2_665 .
O38 Nd7 O35 Nd10 -9.51(15) 2_665 2_665
O38 Nd7 O35 Ge7 -178.0(3) 2_665 .
O38 Nd7 O40 Nd9 80.76(18) 2_665 .
O38 Nd7 O40 Ge12 -123.3(2) 2_665 .
O38 Nd7 O41 C31 -67.0(10) 2_665 .
O38 Nd7 O54 C51 -84.2(7) 2_665 .
O38 Nd10 O39 Nd9 -142.82(17) . .
O38 Nd10 O39 Ge11 64.2(2) . .
O38 Nd10 O49 C43 151.7(8) . .
O38 Nd10 O56 C56 -82.6(9) . .
O38 Ge10 O31 Nd6 -95.0(2) . .
O38 Ge10 O31 Ge9 28.8(4) . .
O38 Ge10 O32 Nd6 99.81(19) . .
O38 Ge10 O32 Ge11 -22.7(3) . .
O38 Ge10 C38 C39 -95.4(5) . .
O39 Nd9 Nd10 Nd7 75.28(16) . 2_665
O39 Nd9 Nd10 O35 111.56(19) . 2_665
O39 Nd9 Nd10 O36 152.0(2) . 2_665
O39 Nd9 Nd10 O38 38.76(19) . .
O39 Nd9 Nd10 O43 -168.1(2) . 2_665
O39 Nd9 Nd10 O49 -35.6(2) . .
O39 Nd9 Nd10 O56 -99.1(2) . .
O39 Nd9 Nd10 O13W -85.0(5) . .
O39 Nd9 O40 Nd7 -141.82(17) . .
O39 Nd9 O40 Ge12 59.0(2) . .
O39 Nd9 O51 C46 169.4(6) . .
O39 Nd9 O53 Nd8 74.1(3) . .
O39 Nd9 O53 C51 -98.9(5) . .
O39 Nd9 O55 Nd8 -141.01(17) . .
O39 Nd9 O55 C56 12.4(4) . .
O39 Nd10 O38 Nd7 134.77(18) . 2_665
O39 Nd10 O38 Ge10 -58.6(3) . .
O39 Nd10 O49 C43 -123.1(8) . .
O39 Nd10 O56 C56 -35.6(9) . .
O39 Ge11 O32 Nd6 -88.7(2) . .
O39 Ge11 O32 Ge10 34.5(3) . .
O39 Ge11 O33 Nd6 96.78(18) . .
O39 Ge11 O33 Ge12 -32.5(3) . .
O39 Ge11 C41 C42 -91.1(6) . .
O40 Nd7 Nd9 Nd8 -101.51(16) . .
O40 Nd7 Nd9 Nd10 77.94(16) . .
O40 Nd7 Nd9 O36 116.11(19) . 2_665
O40 Nd7 Nd9 O37 159.0(2) . 2_665
O40 Nd7 Nd9 O39 40.35(19) . .
O40 Nd7 Nd9 O45 -166.93(19) . 2_665
O40 Nd7 Nd9 O51 -34.56(19) . .
O40 Nd7 Nd9 O53 -99.94(19) . .
O40 Nd7 Nd9 O55 -107.0(3) . .
O40 Nd7 O35 Nd10 -135.50(18) . 2_665
O40 Nd7 O35 Ge7 56.0(2) . .
O40 Nd7 O41 C31 175.7(10) . .
O40 Nd7 O54 C51 35.1(7) . .
O40 Nd9 Nd10 Nd7 38.92(10) . 2_665
O40 Nd9 Nd10 O35 75.19(14) . 2_665
O40 Nd9 Nd10 O36 115.7(2) . 2_665
O40 Nd9 Nd10 O38 2.39(14) . .
O40 Nd9 Nd10 O39 -36.37(19) . .
O40 Nd9 Nd10 O43 155.56(16) . 2_665
O40 Nd9 Nd10 O49 -71.92(15) . .
O40 Nd9 Nd10 O56 -135.46(17) . .
O40 Nd9 Nd10 O13W -121.4(4) . .
O40 Nd9 O39 Nd10 145.93(17) . .
O40 Nd9 O39 Ge11 -64.8(3) . .
O40 Nd9 O51 C46 -104.2(6) . .
O40 Nd9 O53 Nd8 146.42(16) . .
O40 Nd9 O53 C51 -26.6(5) . .
O40 Nd9 O55 Nd8 -61.2(3) . .
O40 Nd9 O55 C56 92.2(5) . .
O40 Ge12 O33 Nd6 -90.1(2) . .
O40 Ge12 O33 Ge11 38.4(3) . .
O40 Ge12 O34 Nd6 99.43(18) . .
O40 Ge12 O34 Ge7 -23.6(3) . .
O40 Ge12 C44 C45 -93.6(5) . .
O41 Nd7 Nd9 Nd8 -67.69(12) . .
O41 Nd7 Nd9 Nd10 111.76(12) . .
O41 Nd7 Nd9 O36 149.92(16) . 2_665
O41 Nd7 Nd9 O37 -167.2(2) . 2_665
O41 Nd7 Nd9 O39 74.17(16) . .
O41 Nd7 Nd9 O40 33.8(2) . .
O41 Nd7 Nd9 O45 -133.11(15) . 2_665
O41 Nd7 Nd9 O51 -0.74(16) . .
O41 Nd7 Nd9 O53 -66.13(16) . .
O41 Nd7 Nd9 O55 -73.1(3) . .
O41 Nd7 O35 Nd10 145.1(2) . 2_665
O41 Nd7 O35 Ge7 -23.4(2) . .
O41 Nd7 O40 Nd9 -146.98(19) . .
O41 Nd7 O40 Ge12 9.0(3) . .
O41 Nd7 O54 C51 115.7(7) . .
O43 Nd10 O38 Nd7 -21.0(3) 2_665 2_665
O43 Nd10 O38 Ge10 145.6(3) 2_665 .
O43 Nd10 O39 Nd9 16.6(3) 2_665 .
O43 Nd10 O39 Ge11 -136.4(2) 2_665 .
O43 Nd10 O49 C43 6.7(9) 2_665 .
O43 Nd10 O56 C56 110.6(9) 2_665 .
O45 Nd9 Nd10 Nd7 -109.65(10) 2_665 2_665
O45 Nd9 Nd10 O35 -73.38(14) 2_665 2_665
O45 Nd9 Nd10 O36 -32.9(2) 2_665 2_665
O45 Nd9 Nd10 O38 -146.18(14) 2_665 .
O45 Nd9 Nd10 O39 175.06(19) 2_665 .
O45 Nd9 Nd10 O43 6.99(16) 2_665 2_665
O45 Nd9 Nd10 O49 139.51(15) 2_665 .
O45 Nd9 Nd10 O56 75.97(17) 2_665 .
O45 Nd9 Nd10 O13W 90.0(4) 2_665 .
O45 Nd9 O39 Nd10 -7.9(3) 2_665 .
O45 Nd9 O39 Ge11 141.4(2) 2_665 .
O45 Nd9 O40 Nd7 17.4(2) 2_665 .
O45 Nd9 O40 Ge12 -141.72(19) 2_665 .
O45 Nd9 O51 C46 23.8(7) 2_665 .
O45 Nd9 O53 Nd8 -76.98(16) 2_665 .
O45 Nd9 O53 C51 110.0(5) 2_665 .
O45 Nd9 O55 Nd8 73.68(17) 2_665 .
O45 Nd9 O55 C56 -133.0(4) 2_665 .
O46 Nd8 Nd9 Nd7 -74.41(13) 2_665 .
O46 Nd8 Nd9 Nd10 106.10(13) 2_665 .
O46 Nd8 Nd9 O36 64.54(17) 2_665 2_665
O46 Nd8 Nd9 O37 -33.82(17) 2_665 2_665
O46 Nd8 Nd9 O39 148.01(18) 2_665 .
O46 Nd8 Nd9 O40 -115.81(17) 2_665 .
O46 Nd8 Nd9 O45 9.51(17) 2_665 2_665
O46 Nd8 Nd9 O51 -163.37(18) 2_665 .
O46 Nd8 Nd9 O53 -76.9(2) 2_665 .
O46 Nd8 Nd9 O55 101.3(2) 2_665 .
O46 Nd8 O52 C46 21.2(7) 2_665 .
O46 Nd8 O53 Nd9 88.98(18) 2_665 .
O46 Nd8 O53 C51 -98.0(5) 2_665 .
O46 Nd8 O55 Nd9 -69.87(18) 2_665 .
O46 Nd8 O55 C56 142.5(5) 2_665 .
O46 Nd8 N5 C47 75.2(5) 2_665 .
O46 Nd8 N5 C50 -113.4(5) 2_665 .
O46 Nd8 N8 C52 126.5(6) 2_665 .
O46 Nd8 N8 C55 -55.0(6) 2_665 .
O47 Nd7 Nd9 Nd8 68.05(13) 2_665 .
O47 Nd7 Nd9 Nd10 -112.49(13) 2_665 .
O47 Nd7 Nd9 O36 -74.33(16) 2_665 2_665
O47 Nd7 Nd9 O37 -31.4(2) 2_665 2_665
O47 Nd7 Nd9 O39 -150.09(16) 2_665 .
O47 Nd7 Nd9 O40 169.6(2) 2_665 .
O47 Nd7 Nd9 O45 2.63(16) 2_665 2_665
O47 Nd7 Nd9 O51 135.00(16) 2_665 .
O47 Nd7 Nd9 O53 69.62(16) 2_665 .
O47 Nd7 Nd9 O55 62.6(3) 2_665 .
O47 Nd7 O35 Nd10 23.9(3) 2_665 2_665
O47 Nd7 O35 Ge7 -144.6(2) 2_665 .
O47 Nd7 O40 Nd9 -16.2(3) 2_665 .
O47 Nd7 O40 Ge12 139.8(3) 2_665 .
O47 Nd7 O41 C31 30.8(11) 2_665 .
O47 Nd7 O54 C51 -114.8(7) 2_665 .
O48 Nd5 O22 C15 -109.6(6) . .
O48 Nd5 O25 Nd4 -50.0(3) . .
O48 Nd5 O25 C23 135.5(7) . .
O48 Nd5 O28 Nd4 141.8(2) . .
O48 Nd5 O28 C28 -55.3(6) . .
O48 Nd5 N1 C19 -121.5(9) . .
O48 Nd5 N1 C22 66.0(13) . .
O48 Nd5 N3 C25 79.5(6) . .
O48 Nd5 N3 C26 -87.3(7) . .
O49 Nd10 O38 Nd7 -155.5(2) . 2_665
O49 Nd10 O38 Ge10 11.0(3) . .
O49 Nd10 O39 Nd9 141.4(2) . .
O49 Nd10 O39 Ge11 -11.6(2) . .
O49 Nd10 O56 C56 -107.3(9) . .
O51 Nd9 Nd10 Nd7 112.24(11) . 2_665
O51 Nd9 Nd10 O35 148.51(15) . 2_665
O51 Nd9 Nd10 O36 -171.0(2) . 2_665
O51 Nd9 Nd10 O38 75.71(15) . .
O51 Nd9 Nd10 O39 36.95(19) . .
O51 Nd9 Nd10 O43 -131.12(16) . 2_665
O51 Nd9 Nd10 O49 1.40(16) . .
O51 Nd9 Nd10 O56 -62.14(17) . .
O51 Nd9 Nd10 O13W -48.1(4) . .
O51 Nd9 O39 Nd10 -141.89(19) . .
O51 Nd9 O39 Ge11 7.4(2) . .
O51 Nd9 O40 Nd7 143.68(19) . .
O51 Nd9 O40 Ge12 -15.5(2) . .
O51 Nd9 O53 Nd8 76.55(17) . .
O51 Nd9 O53 C51 -96.5(5) . .
O51 Nd9 O55 Nd8 -70.68(17) . .
O51 Nd9 O55 C56 82.7(4) . .
O52 Nd8 Nd9 Nd7 83.02(13) . .
O52 Nd8 Nd9 Nd10 -96.48(13) . .
O52 Nd8 Nd9 O36 -138.04(17) . 2_665
O52 Nd8 Nd9 O37 123.60(16) . 2_665
O52 Nd8 Nd9 O39 -54.56(17) . .
O52 Nd8 Nd9 O40 41.61(17) . .
O52 Nd8 Nd9 O45 166.94(17) . 2_665
O52 Nd8 Nd9 O51 -5.95(17) . .
O52 Nd8 Nd9 O53 80.5(2) . .
O52 Nd8 Nd9 O55 -101.2(2) . .
O52 Nd8 O53 Nd9 -86.02(18) . .
O52 Nd8 O53 C51 87.0(5) . .
O52 Nd8 O55 Nd9 69.85(18) . .
O52 Nd8 O55 C56 -77.8(5) . .
O52 Nd8 N5 C47 -64.5(5) . .
O52 Nd8 N5 C50 106.9(5) . .
O52 Nd8 N8 C52 -94.2(7) . .
O52 Nd8 N8 C55 84.3(5) . .
O53 Nd8 Nd9 Nd7 2.51(16) . .
O53 Nd8 Nd9 Nd10 -176.98(16) . .
O53 Nd8 Nd9 O36 141.46(19) . 2_665
O53 Nd8 Nd9 O37 43.10(19) . 2_665
O53 Nd8 Nd9 O39 -135.07(19) . .
O53 Nd8 Nd9 O40 -38.89(19) . .
O53 Nd8 Nd9 O45 86.43(19) . 2_665
O53 Nd8 Nd9 O51 -86.45(19) . .
O53 Nd8 Nd9 O55 178.3(2) . .
O53 Nd8 O52 C46 27.9(6) . .
O53 Nd8 O55 Nd9 -1.08(15) . .
O53 Nd8 O55 C56 -148.7(5) . .
O53 Nd8 N5 C47 8.0(4) . .
O53 Nd8 N5 C50 179.3(6) . .
O53 Nd8 N8 C52 -147.1(6) . .
O53 Nd8 N8 C55 31.4(6) . .
O53 Nd9 Nd10 Nd7 175.4(2) . 2_665
O53 Nd9 Nd10 O35 -148.3(3) . 2_665
O53 Nd9 Nd10 O36 -107.8(3) . 2_665
O53 Nd9 Nd10 O38 138.9(3) . .
O53 Nd9 Nd10 O39 100.1(3) . .
O53 Nd9 Nd10 O43 -67.9(3) . 2_665
O53 Nd9 Nd10 O49 64.6(3) . .
O53 Nd9 Nd10 O56 1.1(3) . .
O53 Nd9 Nd10 O13W 15.1(5) . .
O53 Nd9 O39 Nd10 -139.49(17) . .
O53 Nd9 O39 Ge11 9.8(4) . .
O53 Nd9 O40 Nd7 75.88(16) . .
O53 Nd9 O40 Ge12 -83.3(2) . .
O53 Nd9 O51 C46 -8.9(6) . .
O53 Nd9 O55 Nd8 1.12(15) . .
O53 Nd9 O55 C56 154.5(4) . .
O54 Nd7 Nd9 Nd8 -4.10(11) . .
O54 Nd7 Nd9 Nd10 175.35(11) . .
O54 Nd7 Nd9 O36 -146.49(15) . 2_665
O54 Nd7 Nd9 O37 -103.6(2) . 2_665
O54 Nd7 Nd9 O39 137.76(15) . .
O54 Nd7 Nd9 O40 97.40(19) . .
O54 Nd7 Nd9 O45 -69.53(14) . 2_665
O54 Nd7 Nd9 O51 62.85(15) . .
O54 Nd7 Nd9 O53 -2.54(15) . .
O54 Nd7 Nd9 O55 -9.6(3) . .
O54 Nd7 O35 Nd10 176.42(15) . 2_665
O54 Nd7 O35 Ge7 8.0(4) . .
O54 Nd7 O40 Nd9 -68.93(16) . .
O54 Nd7 O40 Ge12 87.0(3) . .
O54 Nd7 O41 C31 99.3(10) . .
O55 Nd8 Nd9 Nd7 -175.74(18) . .
O55 Nd8 Nd9 Nd10 4.76(18) . .
O55 Nd8 Nd9 O36 -36.8(2) . 2_665
O55 Nd8 Nd9 O37 -135.2(2) . 2_665
O55 Nd8 Nd9 O39 46.7(2) . .
O55 Nd8 Nd9 O40 142.9(2) . .
O55 Nd8 Nd9 O45 -91.8(2) . 2_665
O55 Nd8 Nd9 O51 95.3(2) . .
O55 Nd8 Nd9 O53 -178.3(2) . .
O55 Nd8 O52 C46 -46.9(6) . .
O55 Nd8 O53 Nd9 1.09(15) . .
O55 Nd8 O53 C51 174.1(5) . .
O55 Nd8 N5 C47 2.6(6) . .
O55 Nd8 N5 C50 174.0(5) . .
O55 Nd8 N8 C52 179.0(7) . .
O55 Nd8 N8 C55 -2.5(5) . .
O55 Nd9 Nd10 Nd7 -177.34(11) . 2_665
O55 Nd9 Nd10 O35 -141.07(15) . 2_665
O55 Nd9 Nd10 O36 -100.6(2) . 2_665
O55 Nd9 Nd10 O38 146.13(15) . .
O55 Nd9 Nd10 O39 107.4(2) . .
O55 Nd9 Nd10 O43 -60.70(17) . 2_665
O55 Nd9 Nd10 O49 71.82(16) . .
O55 Nd9 Nd10 O56 8.28(17) . .
O55 Nd9 Nd10 O13W 22.4(4) . .
O55 Nd9 O39 Nd10 -71.28(17) . .
O55 Nd9 O39 Ge11 78.0(3) . .
O55 Nd9 O40 Nd7 134.0(2) . .
O55 Nd9 O40 Ge12 -25.1(4) . .
O55 Nd9 O51 C46 69.7(6) . .
O55 Nd9 O53 Nd8 -1.06(15) . .
O55 Nd9 O53 C51 -174.1(5) . .
O56 Nd10 O38 Nd7 -179.95(17) . 2_665
O56 Nd10 O38 Ge10 -13.4(4) . .
O56 Nd10 O39 Nd9 65.59(17) . .
O56 Nd10 O39 Ge11 -87.4(2) . .
O56 Nd10 O49 C43 -44.5(8) . .
O57 Nd8 Nd9 Nd7 -65.5(2) 1_455 .
O57 Nd8 Nd9 Nd10 115.0(2) 1_455 .
O57 Nd8 Nd9 O36 73.5(2) 1_455 2_665
O57 Nd8 Nd9 O37 -24.9(2) 1_455 2_665
O57 Nd8 Nd9 O39 156.9(2) 1_455 .
O57 Nd8 Nd9 O40 -106.9(2) 1_455 .
O57 Nd8 Nd9 O45 18.4(2) 1_455 2_665
O57 Nd8 Nd9 O51 -154.5(2) 1_455 .
O57 Nd8 Nd9 O53 -68.0(3) 1_455 .
O57 Nd8 Nd9 O55 110.3(3) 1_455 .
O57 Nd8 O52 C46 143.4(6) 1_455 .
O57 Nd8 O53 Nd9 140.99(17) 1_455 .
O57 Nd8 O53 C51 -46.0(5) 1_455 .
O57 Nd8 O55 Nd9 -121.4(2) 1_455 .
O57 Nd8 O55 C56 91.0(6) 1_455 .
O57 Nd8 N5 C47 150.3(5) 1_455 .
O57 Nd8 N5 C50 -38.4(5) 1_455 .
O57 Nd8 N8 C52 41.5(7) 1_455 .
O57 Nd8 N8 C55 -140.0(5) 1_455 .
O10W Nd6 Ge8 O29 123.3(2) . .
O10W Nd6 Ge8 O30 -37.1(2) . .
O10W Nd6 Ge8 O36 -133.1(2) . .
O10W Nd6 Ge8 C32 37.2(3) . .
O10W Nd6 Ge11 O32 37.2(2) . .
O10W Nd6 Ge11 O33 -122.0(2) . .
O10W Nd6 Ge11 O39 143.8(2) . .
O10W Nd6 Ge11 C41 -46.7(3) . .
O10W Nd6 Ge12 O33 43.6(3) . .
O10W Nd6 Ge12 O34 -115.7(3) . .
O10W Nd6 Ge12 O40 149.7(3) . .
O10W Nd6 Ge12 C44 -38.3(4) . .
O10W Nd6 O29 Ge7 148.0(2) . .
O10W Nd6 O29 Ge8 -71.7(3) . .
O10W Nd6 O30 Ge8 146.0(2) . .
O10W Nd6 O30 Ge9 -73.3(2) . .
O10W Nd6 O31 Ge9 113.9(3) . .
O10W Nd6 O31 Ge10 -105.7(3) . .
O10W Nd6 O32 Ge10 80.7(2) . .
O10W Nd6 O32 Ge11 -143.3(2) . .
O10W Nd6 O33 Ge11 68.3(2) . .
O10W Nd6 O33 Ge12 -150.7(2) . .
O10W Nd6 O34 Ge7 -117.7(3) . .
O10W Nd6 O34 Ge12 105.0(3) . .
O10W Nd6 N9 C57 -50.2(6) . .
O10W Nd6 N9 C60 133.6(6) . .
O12W Nd7 Nd9 Nd8 12.3(12) . .
O12W Nd7 Nd9 Nd10 -168.2(12) . .
O12W Nd7 Nd9 O36 -130.0(12) . 2_665
O12W Nd7 Nd9 O37 -87.1(13) . 2_665
O12W Nd7 Nd9 O39 154.2(12) . .
O12W Nd7 Nd9 O40 113.8(13) . .
O12W Nd7 Nd9 O45 -53.1(12) . 2_665
O12W Nd7 Nd9 O51 79.3(12) . .
O12W Nd7 Nd9 O53 13.9(12) . .
O12W Nd7 Nd9 O55 6.9(13) . .
O12W Nd7 O35 Nd10 71.5(2) . 2_665
O12W Nd7 O35 Ge7 -97.0(3) . .
O12W Nd7 O40 Nd9 -165.8(3) . .
O12W Nd7 O40 Ge12 -9.8(5) . .
O12W Nd7 O41 C31 -15.0(10) . .
O12W Nd7 O54 C51 -179.6(7) . .
O13W Nd10 O38 Nd7 -89.3(2) . 2_665
O13W Nd10 O38 Ge10 77.3(3) . .
O13W Nd10 O39 Nd9 141.7(3) . .
O13W Nd10 O39 Ge11 -11.2(4) . .
O13W Nd10 O49 C43 57.2(8) . .
O13W Nd10 O56 C56 -171.3(9) . .
O11W Nd6 Ge8 O29 -99.8(2) . .
O11W Nd6 Ge8 O30 99.8(2) . .
O11W Nd6 Ge8 O36 3.79(17) . .
O11W Nd6 Ge8 C32 174.1(3) . .
O11W Nd6 Ge11 O32 -102.3(2) . .
O11W Nd6 Ge11 O33 98.6(2) . .
O11W Nd6 Ge11 O39 4.35(17) . .
O11W Nd6 Ge11 C41 173.8(3) . .
O11W Nd6 Ge12 O33 -99.3(2) . .
O11W Nd6 Ge12 O34 101.4(2) . .
O11W Nd6 Ge12 O40 6.84(17) . .
O11W Nd6 Ge12 C44 178.8(3) . .
O11W Nd6 O29 Ge7 -70.38(18) . .
O11W Nd6 O29 Ge8 69.96(18) . .
O11W Nd6 O30 Ge8 -69.95(18) . .
O11W Nd6 O30 Ge9 70.72(19) . .
O11W Nd6 O31 Ge9 -70.85(18) . .
O11W Nd6 O31 Ge10 69.51(18) . .
O11W Nd6 O32 Ge10 -68.26(18) . .
O11W Nd6 O32 Ge11 67.72(18) . .
O11W Nd6 O33 Ge11 -70.56(18) . .
O11W Nd6 O33 Ge12 70.43(18) . .
O11W Nd6 O34 Ge7 68.89(18) . .
O11W Nd6 O34 Ge12 -68.42(17) . .
O11W Nd6 N9 C57 91.0(6) . .
O11W Nd6 N9 C60 -85.2(5) . .
O1W Nd1 Ge1 O1 -125.3(3) . .
O1W Nd1 Ge1 O6 38.4(3) . .
O1W Nd1 Ge1 O7 142.1(3) . .
O1W Nd1 Ge1 C1 -44.0(4) . .
O1W Nd1 Ge2 Nd4 115.0(5) . 2_756
O1W Nd1 Ge2 O1 50.3(5) . .
O1W Nd1 Ge2 O2 -114.1(5) . .
O1W Nd1 Ge2 O8 154.2(5) . .
O1W Nd1 Ge2 C4 -34.9(5) . .
O1W Nd1 Ge5 O4 100.2(3) . .
O1W Nd1 Ge5 O5 -61.0(3) . .
O1W Nd1 Ge5 O11 -154.2(3) . .
O1W Nd1 Ge5 C13 18.7(4) . .
O1W Nd1 O1 Ge1 67.4(4) . .
O1W Nd1 O1 Ge2 -148.8(3) . .
O1W Nd1 O2 Ge2 113.0(5) . .
O1W Nd1 O2 Ge3 -105.2(5) . .
O1W Nd1 O3 Ge3 150.7(3) . .
O1W Nd1 O3 Ge4 -73.0(3) . .
O1W Nd1 O4 Ge4 144.3(3) . .
O1W Nd1 O4 Ge5 -76.2(3) . .
O1W Nd1 O5 Ge5 111.1(4) . .
O1W Nd1 O5 Ge6 -108.7(4) . .
O1W Nd1 O6 Ge1 -143.5(3) . .
O1W Nd1 O6 Ge6 77.5(3) . .
O2W Nd1 Ge1 O1 -43.1(5) . .
O2W Nd1 Ge1 O6 120.6(5) . .
O2W Nd1 Ge1 O7 -135.7(5) . .
O2W Nd1 Ge1 C1 38.3(5) . .
O2W Nd1 Ge2 Nd4 -168.3(3) . 2_756
O2W Nd1 Ge2 O1 127.0(4) . .
O2W Nd1 Ge2 O2 -37.4(4) . .
O2W Nd1 Ge2 O8 -129.1(3) . .
O2W Nd1 Ge2 C4 41.8(4) . .
O2W Nd1 Ge5 O4 34.7(3) . .
O2W Nd1 Ge5 O5 -126.5(3) . .
O2W Nd1 Ge5 O11 140.3(3) . .
O2W Nd1 Ge5 C13 -46.8(4) . .
O2W Nd1 O1 Ge1 152.9(3) . .
O2W Nd1 O1 Ge2 -63.3(4) . .
O2W Nd1 O2 Ge2 143.2(4) . .
O2W Nd1 O2 Ge3 -75.0(4) . .
O2W Nd1 O3 Ge3 107.0(4) . .
O2W Nd1 O3 Ge4 -116.7(4) . .
O2W Nd1 O4 Ge4 73.0(3) . .
O2W Nd1 O4 Ge5 -147.5(3) . .
O2W Nd1 O5 Ge5 66.7(4) . .
O2W Nd1 O5 Ge6 -153.0(4) . .
O2W Nd1 O6 Ge1 -107.1(7) . .
O2W Nd1 O6 Ge6 113.9(7) . .
O3W Nd1 Ge1 O1 -59.3(3) . .
O3W Nd1 Ge1 O6 104.5(3) . .
O3W Nd1 Ge1 O7 -151.9(3) . .
O3W Nd1 Ge1 C1 22.1(4) . .
O3W Nd1 Ge2 Nd4 132.9(3) . 2_756
O3W Nd1 Ge2 O1 68.2(4) . .
O3W Nd1 Ge2 O2 -96.2(4) . .
O3W Nd1 Ge2 O8 172.1(4) . .
O3W Nd1 Ge2 C4 -17.0(5) . .
O3W Nd1 Ge5 O4 106.7(6) . .
O3W Nd1 Ge5 O5 -54.4(6) . .
O3W Nd1 Ge5 O11 -147.6(6) . .
O3W Nd1 Ge5 C13 25.3(6) . .
O3W Nd1 O1 Ge1 113.4(4) . .
O3W Nd1 O1 Ge2 -102.8(4) . .
O3W Nd1 O2 Ge2 78.1(3) . .
O3W Nd1 O2 Ge3 -140.1(3) . .
O3W Nd1 O3 Ge3 69.8(3) . .
O3W Nd1 O3 Ge4 -153.9(3) . .
O3W Nd1 O4 Ge4 98.7(6) . .
O3W Nd1 O4 Ge5 -121.8(6) . .
O3W Nd1 O5 Ge5 148.8(3) . .
O3W Nd1 O5 Ge6 -70.9(4) . .
O3W Nd1 O6 Ge1 -73.5(3) . .
O3W Nd1 O6 Ge6 147.5(3) . .
O4W Nd1 Ge1 O1 96.1(2) . .
O4W Nd1 Ge1 O6 -100.1(2) . .
O4W Nd1 Ge1 O7 3.55(18) . .
O4W Nd1 Ge1 C1 177.5(3) . .
O4W Nd1 Ge2 Nd4 -33.84(11) . 2_756
O4W Nd1 Ge2 O1 -98.5(2) . .
O4W Nd1 Ge2 O2 97.0(2) . .
O4W Nd1 Ge2 O8 5.39(18) . .
O4W Nd1 Ge2 C4 176.2(3) . .
O4W Nd1 Ge5 O4 -97.9(2) . .
O4W Nd1 Ge5 O5 100.9(2) . .
O4W Nd1 Ge5 O11 7.72(18) . .
O4W Nd1 Ge5 C13 -179.4(3) . .
O4W Nd1 O1 Ge1 -73.1(2) . .
O4W Nd1 O1 Ge2 70.7(2) . .
O4W Nd1 O2 Ge2 -71.6(2) . .
O4W Nd1 O2 Ge3 70.2(2) . .
O4W Nd1 O3 Ge3 -69.4(2) . .
O4W Nd1 O3 Ge4 66.9(2) . .
O4W Nd1 O4 Ge4 -68.8(2) . .
O4W Nd1 O4 Ge5 70.7(2) . .
O4W Nd1 O5 Ge5 -68.3(2) . .
O4W Nd1 O5 Ge6 71.9(2) . .
O4W Nd1 O6 Ge1 69.8(2) . .
O4W Nd1 O6 Ge6 -69.14(19) . .
O5W Nd5 O22 C15 170.7(6) . .
O5W Nd5 O25 Nd4 -144.94(17) . .
O5W Nd5 O25 C23 40.5(7) . .
O5W Nd5 O28 Nd4 111.6(3) . .
O5W Nd5 O28 C28 -85.5(7) . .
O5W Nd5 O48 C40 -36.1(13) . .
O5W Nd5 N1 C19 -141.1(10) . .
O5W Nd5 N1 C22 46.4(11) . .
O5W Nd5 N3 C25 134.1(5) . .
O5W Nd5 N3 C26 -32.7(8) . .
O6W Nd5 O22 C15 172.9(6) . .
O6W Nd5 O25 Nd4 131.2(3) . .
O6W Nd5 O25 C23 -43.3(8) . .
O6W Nd5 O28 Nd4 -133.7(3) . .
O6W Nd5 O28 C28 29.3(7) . .
O6W Nd5 O48 C40 29.6(13) . .
O6W Nd5 N1 C19 150.0(10) . .
O6W Nd5 N1 C22 -22.5(11) . .
O6W Nd5 N3 C25 -175.6(6) . .
O6W Nd5 N3 C26 17.6(7) . .
O7W Nd3 Nd4 Nd2 166.2(7) . 2_756
O7W Nd3 Nd4 Nd5 -15.1(7) . .
O7W Nd3 Nd4 Ge2 100.7(7) . 2_756
O7W Nd3 Nd4 O7 86.9(7) . 2_756
O7W Nd3 Nd4 O8 127.4(7) . 2_756
O7W Nd3 Nd4 O10 -117.3(7) . .
O7W Nd3 Nd4 O11 -155.7(7) . .
O7W Nd3 Nd4 O15 55.1(7) . 2_756
O7W Nd3 Nd4 O21 -81.7(7) . .
O7W Nd3 Nd4 O25 -17.2(8) . .
O7W Nd3 Nd4 O28 -12.5(7) . .
O7W Nd3 O9 Nd2 -76.2(2) . .
O7W Nd3 O9 Ge3 100.3(3) . .
O7W Nd3 O10 Nd4 156.4(3) . .
O7W Nd3 O10 Ge4 1.0(5) . .
O7W Nd3 O19 C12 115(5) . .
O7W Nd3 O27 C28 169.6(9) . .
O8W Nd2 Nd3 Nd4 175.45(14) . .
O8W Nd2 Nd3 O7 139.20(17) . 2_756
O8W Nd2 Nd3 O9 -97.9(2) . .
O8W Nd2 Nd3 O10 -147.95(18) . .
O8W Nd2 Nd3 O12 93.9(2) . 2_756
O8W Nd2 Nd3 O13 65.83(18) . 2_756
O8W Nd2 Nd3 O19 -68.1(2) . .
O8W Nd2 Nd3 O27 78.0(9) . .
O8W Nd2 Nd3 O7W -0.8(2) . .
O8W Nd2 O8 Nd4 -151.1(3) . 2_756
O8W Nd2 O8 Ge2 5.0(6) . .
O8W Nd2 O9 Nd3 77.7(2) . .
O8W Nd2 O9 Ge3 -99.0(3) . .
O8W Nd2 O17 C9 18.7(8) . .
O9W Nd6 Ge8 O29 42.7(3) . .
O9W Nd6 Ge8 O30 -117.7(3) . .
O9W Nd6 Ge8 O36 146.3(2) . .
O9W Nd6 Ge8 C32 -43.4(3) . .
O9W Nd6 Ge11 O32 103.9(2) . .
O9W Nd6 Ge11 O33 -55.2(2) . .
O9W Nd6 Ge11 O39 -149.5(2) . .
O9W Nd6 Ge11 C41 20.0(3) . .
O9W Nd6 Ge12 O33 72.1(2) . .
O9W Nd6 Ge12 O34 -87.2(2) . .
O9W Nd6 Ge12 O40 178.3(2) . .
O9W Nd6 Ge12 C44 -9.8(3) . .
O9W Nd6 O29 Ge7 71.0(2) . .
O9W Nd6 O29 Ge8 -148.67(19) . .
O9W Nd6 O30 Ge8 94.6(3) . .
O9W Nd6 O30 Ge9 -124.7(3) . .
O9W Nd6 O31 Ge9 141.6(2) . .
O9W Nd6 O31 Ge10 -78.1(3) . .
O9W Nd6 O32 Ge10 147.7(2) . .
O9W Nd6 O32 Ge11 -76.3(2) . .
O9W Nd6 O33 Ge11 119.4(2) . .
O9W Nd6 O33 Ge12 -99.6(2) . .
O9W Nd6 O34 Ge7 -136.7(2) . .
O9W Nd6 O34 Ge12 86.0(2) . .
O9W Nd6 N9 C57 -124.3(6) . .
O9W Nd6 N9 C60 59.6(5) . .
N1 Nd5 O22 C15 99.1(6) . .
N1 Nd5 O25 Nd4 172.3(3) . .
N1 Nd5 O25 C23 -2.2(7) . .
N1 Nd5 O28 Nd4 -12.3(4) . .
N1 Nd5 O28 C28 150.7(6) . .
N1 Nd5 O48 C40 -55.3(14) . .
N1 Nd5 N3 C25 -128.2(6) . .
N1 Nd5 N3 C26 65.0(8) . .
N1 C19 C20 N2 -9(3) . .
N1 C19 C23 O25 -4.6(15) . .
N1 C19 C23 O26 176.8(10) . .
N2 C21 C22 N1 35(2) . .
N3 Nd5 O22 C15 -75.9(6) . .
N3 Nd5 O25 Nd4 35.1(3) . .
N3 Nd5 O25 C23 -139.4(7) . .
N3 Nd5 O28 Nd4 -150.2(3) . .
N3 Nd5 O28 C28 12.8(6) . .
N3 Nd5 O48 C40 96.5(13) . .
N3 Nd5 N1 C19 105.3(10) . .
N3 Nd5 N1 C22 -67.2(12) . .
N3 C25 C28 O27 -176.9(7) . .
N3 C25 C28 O28 3.5(10) . .
N3 C26 C27 N4 3.8(17) . .
N4 C24 C25 N3 8.2(14) . .
N4 C24 C25 C28 -172.7(8) . .
N5 Nd8 Nd9 Nd7 7.05(12) . .
N5 Nd8 Nd9 Nd10 -172.45(12) . .
N5 Nd8 Nd9 O36 145.99(16) . 2_665
N5 Nd8 Nd9 O37 47.63(16) . 2_665
N5 Nd8 Nd9 O39 -130.53(17) . .
N5 Nd8 Nd9 O40 -34.36(16) . .
N5 Nd8 Nd9 O45 90.97(16) . 2_665
N5 Nd8 Nd9 O51 -81.92(17) . .
N5 Nd8 Nd9 O53 4.5(2) . .
N5 Nd8 Nd9 O55 -177.2(2) . .
N5 Nd8 O52 C46 90.1(6) . .
N5 Nd8 O53 Nd9 -174.8(2) . .
N5 Nd8 O53 C51 -1.8(4) . .
N5 Nd8 O55 Nd9 3.8(3) . .
N5 Nd8 O55 C56 -143.9(5) . .
N5 Nd8 N8 C52 -54.6(8) . .
N5 Nd8 N8 C55 123.9(5) . .
N5 C47 C48 N6 1.7(11) . .
N5 C47 C51 O53 10.7(8) . .
N5 C47 C51 O54 -167.6(6) . .
N6 C49 C50 N5 2.7(12) . .
N7 C54 C55 N8 0.2(14) . .
N7 C54 C55 C56 -177.8(8) . .
N8 Nd8 Nd9 Nd7 159.03(13) . .
N8 Nd8 Nd9 Nd10 -20.46(13) . .
N8 Nd8 Nd9 O36 -62.02(17) . 2_665
N8 Nd8 Nd9 O37 -160.38(17) . 2_665
N8 Nd8 Nd9 O39 21.45(17) . .
N8 Nd8 Nd9 O40 117.63(17) . .
N8 Nd8 Nd9 O45 -117.05(17) . 2_665
N8 Nd8 Nd9 O51 70.07(17) . .
N8 Nd8 Nd9 O53 156.5(2) . .
N8 Nd8 Nd9 O55 -25.2(2) . .
N8 Nd8 O52 C46 -108.6(6) . .
N8 Nd8 O53 Nd9 -29.5(2) . .
N8 Nd8 O53 C51 143.5(4) . .
N8 Nd8 O55 Nd9 150.8(2) . .
N8 Nd8 O55 C56 3.2(5) . .
N8 Nd8 N5 C47 -103.9(5) . .
N8 Nd8 N5 C50 67.5(7) . .
N8 C52 C53 N7 2.0(16) . .
N8 C55 C56 O55 0.3(9) . .
N8 C55 C56 O56 178.2(6) . .
N9 Nd6 Ge8 O29 67.9(2) . .
N9 Nd6 Ge8 O30 -92.5(2) . .
N9 Nd6 Ge8 O36 171.45(19) . .
N9 Nd6 Ge8 C32 -18.2(3) . .
N9 Nd6 Ge11 O32 105.6(3) . .
N9 Nd6 Ge11 O33 -53.5(3) . .
N9 Nd6 Ge11 O39 -147.8(3) . .
N9 Nd6 Ge11 C41 21.7(4) . .
N9 Nd6 Ge12 O33 130.6(2) . .
N9 Nd6 Ge12 O34 -28.6(2) . .
N9 Nd6 Ge12 O40 -123.18(19) . .
N9 Nd6 Ge12 C44 48.8(3) . .
N9 Nd6 O29 Ge7 120.9(2) . .
N9 Nd6 O29 Ge8 -98.8(2) . .
N9 Nd6 O30 Ge8 77.4(2) . .
N9 Nd6 O30 Ge9 -141.9(2) . .
N9 Nd6 O31 Ge9 61.7(2) . .
N9 Nd6 O31 Ge10 -157.99(18) . .
N9 Nd6 O32 Ge10 93.1(3) . .
N9 Nd6 O32 Ge11 -130.9(3) . .
N9 Nd6 O33 Ge11 153.36(19) . .
N9 Nd6 O33 Ge12 -65.6(3) . .
N9 Nd6 O34 Ge7 -68.4(2) . .
N9 Nd6 O34 Ge12 154.31(19) . .
N9 C57 C58 N10 0.2(13) . .
N10 Nd8 Nd9 Nd7 -133.72(14) 1_455 .
N10 Nd8 Nd9 Nd10 46.79(14) 1_455 .
N10 Nd8 Nd9 O36 5.23(18) 1_455 2_665
N10 Nd8 Nd9 O37 -93.13(17) 1_455 2_665
N10 Nd8 Nd9 O39 88.70(18) 1_455 .
N10 Nd8 Nd9 O40 -175.12(18) 1_455 .
N10 Nd8 Nd9 O45 -49.80(18) 1_455 2_665
N10 Nd8 Nd9 O51 137.32(18) 1_455 .
N10 Nd8 Nd9 O53 -136.2(2) 1_455 .
N10 Nd8 Nd9 O55 42.0(2) 1_455 .
N10 Nd8 O52 C46 -106.5(6) 1_455 .
N10 Nd8 O53 Nd9 61.1(2) 1_455 .
N10 Nd8 O53 C51 -125.9(5) 1_455 .
N10 Nd8 O55 Nd9 -140.0(2) 1_455 .
N10 Nd8 O55 C56 72.3(5) 1_455 .
N10 Nd8 N5 C47 128.7(5) 1_455 .
N10 Nd8 N5 C50 -60.0(6) 1_455 .
N10 Nd8 N8 C52 87.1(7) 1_455 .
N10 Nd8 N8 C55 -94.4(5) 1_455 .
N10 C59 C60 N9 2.1(11) . .
N10 C59 C61 O57 -3.0(10) . .
N10 C59 C61 O58 176.0(7) . .
C1 Ge1 O1 Nd1 -123.9(3) . .
C1 Ge1 O1 Ge2 104.2(4) . .
C1 Ge1 O6 Nd1 124.5(2) . .
C1 Ge1 O6 Ge6 -111.4(4) . .
C1 Ge1 O7 Nd3 76.3(3) . 2_756
C1 Ge1 O7 Nd4 -78.8(4) . 2_756
C1 C2 C3 O13 -25.4(9) . .
C1 C2 C3 O14 158.4(6) . .
C4 Ge2 O1 Nd1 120.4(3) . .
C4 Ge2 O1 Ge1 -108.1(4) . .
C4 Ge2 O2 Nd1 -125.0(3) . .
C4 Ge2 O2 Ge3 105.3(4) . .
C4 Ge2 O8 Nd2 -67.3(4) . .
C4 Ge2 O8 Nd4 87.1(4) . 2_756
C4 C5 C6 O15 -4.3(14) . .
C4 C5 C6 O16 173.2(9) . .
C7 Ge3 O2 Nd1 125.4(3) . .
C7 Ge3 O2 Ge2 -107.5(4) . .
C7 Ge3 O3 Nd1 -125.3(3) . .
C7 Ge3 O3 Ge4 123.2(5) . .
C7 Ge3 O9 Nd2 85.1(3) . .
C7 Ge3 O9 Nd3 -91.0(4) . .
C7 C8 C9 O17 -70.6(9) . .
C7 C8 C9 O18 105.7(8) . .
C10 Ge4 O3 Nd1 130.8(3) . .
C10 Ge4 O3 Ge3 -117.8(5) . .
C10 Ge4 O4 Nd1 -131.9(3) . .
C10 Ge4 O4 Ge5 99.4(4) . .
C10 Ge4 O10 Nd3 75.5(4) . .
C10 Ge4 O10 Nd4 -75.6(4) . .
C10 C11 C12 O19 -9.3(18) . .
C10 C11 C12 O20 -177.0(11) . .
C13 Ge5 O4 Nd1 126.3(2) . .
C13 Ge5 O4 Ge4 -103.0(3) . .
C13 Ge5 O5 Nd1 -126.9(3) . .
C13 Ge5 O5 Ge6 103.7(4) . .
C13 Ge5 O11 Nd2 -69.6(4) . 2_756
C13 Ge5 O11 Nd4 79.3(3) . .
C13 C14 C15 O21 -51.2(8) . .
C13 C14 C15 O22 126.5(7) . .
C16 Ge6 O5 Nd1 120.6(3) . .
C16 Ge6 O5 Ge5 -110.6(4) . .
C16 Ge6 O6 Nd1 -122.9(3) . .
C16 Ge6 O6 Ge1 114.2(4) . .
C16 Ge6 O12 Nd2 85.1(4) . 2_756
C16 Ge6 O12 Nd3 -81.8(4) . 2_756
C16 C17 C18 O23 -38.1(11) . .
C16 C17 C18 O24 140.2(10) . .
C19 N1 C22 C21 -12(2) . .
C20 N2 C21 C22 -42(2) . .
C20 C19 C23 O25 174.9(12) . .
C20 C19 C23 O26 -3.6(17) . .
C21 N2 C20 C19 30(2) . .
C22 N1 C19 C20 -3(2) . .
C22 N1 C19 C23 176.2(12) . .
C23 C19 C20 N2 171.2(15) . .
C24 N4 C27 C26 -2.5(17) . .
C24 C25 C28 O27 4.0(12) . .
C24 C25 C28 O28 -175.7(7) . .
C25 N3 C26 C27 1.0(13) . .
C26 N3 C25 C24 -6.7(12) . .
C26 N3 C25 C28 174.2(7) . .
C27 N4 C24 C25 -3.2(15) . .
C29 Ge7 O29 Nd6 -126.6(3) . .
C29 Ge7 O29 Ge8 111.3(4) . .
C29 Ge7 O34 Nd6 127.6(2) . .
C29 Ge7 O34 Ge12 -111.0(3) . .
C29 Ge7 O35 Nd7 83.5(3) . .
C29 Ge7 O35 Nd10 -82.4(3) . 2_665
C29 C30 C31 O41 -44.7(10) . .
C29 C30 C31 O42 140.1(9) . .
C32 Ge8 O29 Nd6 125.8(3) . .
C32 Ge8 O29 Ge7 -111.0(4) . .
C32 Ge8 O30 Nd6 -130.4(3) . .
C32 Ge8 O30 Ge9 99.8(4) . .
C32 Ge8 O36 Nd9 -73.7(4) . 2_665
C32 Ge8 O36 Nd10 79.2(3) . 2_665
C32 C33 C34 O43 -21.3(14) . .
C32 C33 C34 O44 162.9(10) . .
C35 Ge9 O30 Nd6 121.1(3) . .
C35 Ge9 O30 Ge8 -109.7(3) . .
C35 Ge9 O31 Nd6 -126.6(3) . .
C35 Ge9 O31 Ge10 109.2(4) . .
C35 Ge9 O37 Nd7 -71.2(4) . 2_665
C35 Ge9 O37 Nd9 87.5(3) . 2_665
C35 C36 C37 O45 2.6(12) . .
C35 C36 C37 O46 179.1(8) . .
C38 Ge10 O31 Nd6 128.4(2) . .
C38 Ge10 O31 Ge9 -107.8(4) . .
C38 Ge10 O32 Nd6 -128.3(3) . .
C38 Ge10 O32 Ge11 109.1(3) . .
C38 Ge10 O38 Nd7 82.3(3) . 2_665
C38 Ge10 O38 Nd10 -83.4(3) . .
C38 C39 C40 O47 -38.3(10) . .
C38 C39 C40 O48 145.1(7) . .
C41 Ge11 O32 Nd6 124.0(3) . .
C41 Ge11 O32 Ge10 -112.8(3) . .
C41 Ge11 O33 Nd6 -128.3(2) . .
C41 Ge11 O33 Ge12 102.4(3) . .
C41 Ge11 O39 Nd9 -68.8(4) . .
C41 Ge11 O39 Nd10 77.6(3) . .
C41 C42 C43 O49 -24.7(11) . .
C41 C42 C43 O50 157.6(8) . .
C44 Ge12 O33 Nd6 127.9(2) . .
C44 Ge12 O33 Ge11 -103.6(3) . .
C44 Ge12 O34 Nd6 -131.6(2) . .
C44 Ge12 O34 Ge7 105.4(3) . .
C44 Ge12 O40 Nd7 -71.2(4) . .
C44 Ge12 O40 Nd9 82.6(3) . .
C44 C45 C46 O51 -41.0(9) . .
C44 C45 C46 O52 139.3(7) . .
C47 N5 C50 C49 -0.2(10) . .
C48 N6 C49 C50 -2.8(12) . .
C48 C47 C51 O53 -172.2(6) . .
C48 C47 C51 O54 9.5(10) . .
C49 N6 C48 C47 0.7(11) . .
C50 N5 C47 C48 -1.9(10) . .
C50 N5 C47 C51 175.3(6) . .
C51 C47 C48 N6 -175.2(6) . .
C52 N8 C55 C54 2.8(11) . .
C52 N8 C55 C56 -179.2(7) . .
C53 N7 C54 C55 -2.2(15) . .
C54 N7 C53 C52 1.1(16) . .
C54 C55 C56 O55 178.4(7) . .
C54 C55 C56 O56 -3.7(11) . .
C55 N8 C52 C53 -3.8(13) . .
C57 N9 C60 C59 0.3(10) . .
C58 N10 C59 C60 -3.1(10) . .
C58 N10 C59 C61 177.5(6) . .
C59 N10 C58 C57 2.1(12) . .
C60 N9 C57 C58 -1.5(11) . .
C60 C59 C61 O57 177.6(7) . .
C60 C59 C61 O58 -3.4(11) . .
C61 C59 C60 N9 -178.6(6) . .
